data_4132089
loop_
_publ_author_name
'Zhang, Wenyao'
'Yang, Dong'
'Zhao, Jie'
'Hou, Lekai'
'Sessler, Jonathan L.'
'Yang, Xiao-Juan'
'Wu, Biao'

_publ_section_title
;
 Controlling the Recognition and Reactivity of Alkyl Ammonium Guests Using
 an Anion Coordination-Based Tetrahedral Cage.
;
_journal_issue 15
_journal_name_full 'Journal of the American Chemical Society'
_journal_page_first 5248
_journal_page_last 5256
_journal_paper_doi 10.1021/jacs.8b01488
_journal_volume 140
_journal_year 2018
_chemical_formula_moiety
'8(O4 P), 8(C63 H48 N18 O12), 9(C16 N), 6(C2 N), 8.18(C11 N), 4(C8 N), 2(C5 N), 2(C2 H3 N), 12(O), C2 N2'
_chemical_formula_sum 'C700 H862 N173 O140 P8'
_chemical_formula_weight 14187.33
_space_group_crystal_system monoclinic
_space_group_IT_number 15
_space_group_name_Hall '-C 2yc'
_space_group_name_H-M_alt 'C 1 2/c 1'
_atom_sites_solution_hydrogens geom
_audit_creation_date 2017-12-23
_audit_creation_method
;
Olex2 1.2
(compiled 2016.11.07 svn.r3352 for OlexSys, GUI svn.r5261)
;
_cell_angle_alpha 90
_cell_angle_beta 93.821(2)
_cell_angle_gamma 90
_cell_formula_units_Z 4
_cell_length_a 64.9220(17)
_cell_length_b 38.8988(9)
_cell_length_c 43.3302(12)
_cell_measurement_reflns_used 9809
_cell_measurement_temperature 100(2)
_cell_measurement_theta_max 60.74
_cell_measurement_theta_min 2.61
_cell_volume 109182(5)
_computing_molecular_graphics 'Olex2 (Dolomanov et al., 2009)'
_computing_publication_material 'Olex2 (Dolomanov et al., 2009)'
_computing_structure_refinement 'XL (Sheldrick, 2008)'
_diffrn_ambient_temperature 100.15
_diffrn_detector_area_resol_mean none
_diffrn_measured_fraction_theta_full 0.982
_diffrn_measured_fraction_theta_max 0.982
_diffrn_measurement_device_type 'Bruker APEX-II CCD'
_diffrn_measurement_method '\f and \w scans'
_diffrn_radiation_type CuK\a
_diffrn_radiation_wavelength 1.54178
_diffrn_reflns_av_R_equivalents 0.0597
_diffrn_reflns_av_unetI/netI 0.0641
_diffrn_reflns_Laue_measured_fraction_full 0.982
_diffrn_reflns_Laue_measured_fraction_max 0.982
_diffrn_reflns_limit_h_max 77
_diffrn_reflns_limit_h_min -77
_diffrn_reflns_limit_k_max 46
_diffrn_reflns_limit_k_min -46
_diffrn_reflns_limit_l_max 47
_diffrn_reflns_limit_l_min -51
_diffrn_reflns_number 235270
_diffrn_reflns_point_group_measured_fraction_full 0.982
_diffrn_reflns_point_group_measured_fraction_max 0.982
_diffrn_reflns_theta_full 66.731
_diffrn_reflns_theta_max 66.731
_diffrn_reflns_theta_min 1.325
_exptl_absorpt_coefficient_mu 0.612
_exptl_absorpt_correction_T_max 0.7528
_exptl_absorpt_correction_T_min 0.5662
_exptl_absorpt_correction_type multi-scan
_exptl_crystal_colour yellow
_exptl_crystal_density_diffrn 0.863
_exptl_crystal_density_meas ?
_exptl_crystal_density_method none
_exptl_crystal_description block
_exptl_crystal_F_000 30052
_exptl_crystal_size_max 0.35
_exptl_crystal_size_mid 0.33
_exptl_crystal_size_min 0.3
_platon_squeeze_details
;
;
_refine_diff_density_max 1.141
_refine_diff_density_min -1.326
_refine_diff_density_rms 0.098
_refine_ls_extinction_method none
_refine_ls_goodness_of_fit_ref 1.199
_refine_ls_hydrogen_treatment constr
_refine_ls_matrix_type fullcycle
_refine_ls_number_parameters 5056
_refine_ls_number_reflns 95076
_refine_ls_number_restraints 41
_refine_ls_restrained_S_all 1.201
_refine_ls_R_factor_all 0.1827
_refine_ls_R_factor_gt 0.1355
_refine_ls_shift/su_max 0.093
_refine_ls_shift/su_mean 0.004
_refine_ls_structure_factor_coef Fsqd
_refine_ls_weighting_details 'w=1/[\s^2^(Fo^2^)+(0.2000P)^2^] where P=(Fo^2^+2Fc^2^)/3'
_refine_ls_weighting_scheme calc
_refine_ls_wR_factor_gt 0.3429
_refine_ls_wR_factor_ref 0.3901
_reflns_Friedel_coverage 0.000
_reflns_number_gt 45335
_reflns_number_total 95076
_reflns_threshold_expression 'I > 2\s(I)'
_cod_data_source_file ja8b01488_si_002.cif
_cod_data_source_block Cage3-CH3CN
_cod_depositor_comments
;
The following automatic conversions were performed:

data item '_exptl_crystal_density_meas' value 'none' was changed to
'?' -- the value is perceived as not measured.

Automatic conversion script
Id: cif_fix_values 6909 2019-04-08 15:41:33Z antanas 
;
_cod_database_code 4132089
_shelx_space_group_comment
;
The symmetry employed for this shelxl refinement is uniquely defined
by the following loop, which should always be used as a source of
symmetry information in preference to the above space-group names.
They are only intended as comments.
;
_shelx_estimated_absorpt_t_max 0.838
_shelx_estimated_absorpt_t_min 0.814
_olex2_refinement_description
;
1. Fixed Uiso
 At 1.2 times of:
  All C(H) groups, All N(H) groups
 At 1.5 times of:
  All C(H,H,H) groups
2. Restrained distances
 C254-C253
 1.47 with sigma of 0.02
 N84-C410
 1.47 with sigma of 0.02
 N84-C406
 1.47 with sigma of 0.02
 N84-C418
 1.5 with sigma of 0.02
 N84-C414
 1.47 with sigma of 0.02
 N85-C423
 1.47 with sigma of 0.02
 N85-C427
 1.47 with sigma of 0.02
 N82-C382
 1.47 with sigma of 0.02
 C351-C352
 1.53 with sigma of 0.02
 C331-C332
 1.53 with sigma of 0.02
 C395-C396
 1.53 with sigma of 0.02
 C308-C309
 1.53 with sigma of 0.02
 C323-C324
 1.53 with sigma of 0.02
 C410-C411
 1.53 with sigma of 0.02
 C423-C424
 1.53 with sigma of 0.02
 C420-C421
 1.53 with sigma of 0.02
 C3AA-C2AA
 1.53 with sigma of 0.02
3. Uiso/Uaniso restraints and constraints
Uanis(C424) \\sim Ueq, Uanis(C352) \\sim Ueq, Uanis(C179) \\sim Ueq,
Uanis(C395) \\sim Ueq: with sigma of 0.1 and sigma for terminal atoms of 0.2
4.a Aromatic/amide H refined with riding coordinates:
 N14(H14), N68(H68A), N32(H32), N4(H4), N33(H33), N40(H40A), N9(H9), N58(H58),
 N63(H63A), N15(H15), N17(H17), N34(H34), N11(H11), N22(H22), N45(H45A),
 N16(H16), N41(H41), N27(H27), N12(H12), N50(H50), N10(H10), N35(H35), N5(H5),
 N30(H30), N28(H28), N42(H42A), N60(H60A), N43(H43A), N64(H64), N29(H29),
 N69(H69A), N6(H6), N61(H61), N59(H59A), N23(H23), N66(H66), N7(H7), N65(H65),
 C214(H214), N46(H46A), C215(H215), N70(H70), N25(H25), C218(H218), C217(H217),
 C88(H88), N24(H24), C109(H109), C108(H108), C238(H238), C237(H237), N47(H47),
 C6(H6A), C46(H46), C89(H89), C194(H194), C71(H71), C197(H197), C5(H5A),
 C198(H198), C195(H195), C45(H45), C26(H26), C72(H72), C111(H111), N48(H48A),
 C234(H234), C138(H138), C106(H106), C91(H91), C135(H135), C48(H48), C29(H29A),
 C28(H28A), C134(H134), C25(H25A), C63(H63), C235(H235), N53(H53A), C49(H49),
 C59(H59), C35(H35A), C52(H52), C175(H175), C139(H139), C132(H132), C152(H152),
 N52(H52A), C131(H131), C43(H43), C92(H92), C112(H112), C55(H55), C151(H151),
 C174(H174), C232(H232), C39(H39), C141(H141), C105(H105), C69(H69), C32(H32A),
 C140(H140), C23(H23A), C60(H60), C68(H68), C12(H12A), C9(H9A), C54(H54),
 C40(H40), C172(H172), C53(H53), C8(H8), C42(H42), C171(H171), C102(H102),
 C34(H34A), C33(H33A), C118(H118), C98(H98), C149(H149), C115(H115), C122(H122),
  C212(H212), C15(H15A), C154(H154), C117(H117), C145(H145), C103(H103),
 C155(H155), C209(H209), C62(H62), C208(H208), C78(H78), C116(H116), C201(H201),
  C126(H126), C204(H204), C211(H211), C123(H123), N71(H71A), N51(H51),
 C224(H224), C22(H22A), C13(H13), C75(H75), C169(H169), C228(H228), C14(H14A),
 C146(H146), C158(H158), C244(H244), C97(H97), C229(H229), C148(H148),
 C231(H231), C77(H77), C125(H125), C203(H203), C161(H161), C241(H241), C76(H76),
  C243(H243), C82(H82), C83(H83), C19(H19), C202(H202), C95(H95), C160(H160),
 C189(H189), C223(H223), C221(H221), C185(H185), C159(H159), C242(H242),
 C188(H188), C86(H86), C20(H20), C96(H96), C186(H186), C168(H168), C222(H222),
 C165(H165), C85(H85), C166(H166), C181(H181), C252(H252), C251(H251),
 C178(H178), C180(H180), C248(H248), C179(H179), C249(H249)
4.b Idealised Me refined as rotating group:
 C254(H25B,H25C,H25D)
;
_shelx_shelxl_version_number 2016/6
_olex2_submission_special_instructions 'No special instructions were received'

loop_
_space_group_symop_operation_xyz
'x, y, z'
'-x, y, -z+1/2'
'x+1/2, y+1/2, z'
'-x+1/2, y+1/2, -z+1/2'
'-x, -y, -z'
'x, -y, z-1/2'
'-x+1/2, -y+1/2, -z'
'x+1/2, -y+1/2, z-1/2'

loop_
_atom_site_label
_atom_site_type_symbol
_atom_site_fract_x
_atom_site_fract_y
_atom_site_fract_z
_atom_site_U_iso_or_equiv
_atom_site_adp_type
_atom_site_occupancy
_atom_site_site_symmetry_order
_atom_site_calc_flag
_atom_site_refinement_flags_posn
_atom_site_refinement_flags_adp
_atom_site_refinement_flags_occupancy
_atom_site_disorder_assembly
_atom_site_disorder_group
P4 P 0.59372(2) 0.48594(2) 0.67082(2) 0.052 Uani 1 1 d . . . . .
P1 P 0.42824(2) 0.19998(2) 0.51118(2) 0.055 Uani 1 1 d . . . . .
P3 P 0.65748(2) 0.25692(2) 0.36494(2) 0.061 Uani 1 1 d . . . . .
P2 P 0.64091(2) 0.05852(2) 0.70670(2) 0.065 Uani 1 1 d . . . . .
O61 O 0.57288(3) 0.50499(4) 0.66621(4) 0.056 Uani 1 1 d . . . . .
O62 O 0.59211(3) 0.45026(4) 0.65585(4) 0.056 Uani 1 1 d . . . . .
O63 O 0.61046(3) 0.50734(4) 0.65596(4) 0.056 Uani 1 1 d . . . . .
O60 O 0.64652(3) 0.25485(5) 0.39475(4) 0.059 Uani 1 1 d . . . . .
O64 O 0.59973(3) 0.48284(4) 0.70564(4) 0.061 Uani 1 1 d . . . . .
O52 O 0.42316(3) 0.20391(4) 0.47614(5) 0.057 Uani 1 1 d . . . . .
O51 O 0.45107(3) 0.20725(5) 0.51938(5) 0.061 Uani 1 1 d . . . . .
O49 O 0.42264(3) 0.16310(4) 0.52052(5) 0.060 Uani 1 1 d . . . . .
O50 O 0.41471(3) 0.22548(5) 0.52842(5) 0.064 Uani 1 1 d . . . . .
O59 O 0.66515(3) 0.29397(5) 0.36017(5) 0.067 Uani 1 1 d . . . . .
O57 O 0.64269(3) 0.24715(5) 0.33701(5) 0.065 Uani 1 1 d . . . . .
O56 O 0.63269(3) 0.08783(4) 0.68580(5) 0.062 Uani 1 1 d . . . . .
O53 O 0.65316(3) 0.07344(5) 0.73554(5) 0.066 Uani 1 1 d . . . . .
O54 O 0.65548(3) 0.03560(5) 0.68892(6) 0.074 Uani 1 1 d . . . . .
O21 O 0.63837(4) 0.37456(5) 0.43161(5) 0.073 Uani 1 1 d . . . . .
O55 O 0.62309(3) 0.03646(5) 0.71722(6) 0.074 Uani 1 1 d . . . . .
O5 O 0.48496(3) 0.10293(5) 0.56105(6) 0.079 Uani 1 1 d . . . . .
O1 O 0.65860(4) 0.19761(5) 0.73026(6) 0.080 Uani 1 1 d . . . . .
O10 O 0.57540(4) 0.57968(6) 0.57659(6) 0.082 Uani 1 1 d . . . . .
O58 O 0.67625(4) 0.23231(6) 0.36573(6) 0.082 Uani 1 1 d . . . . .
N14 N 0.54926(4) 0.42569(5) 0.64066(5) 0.055 Uani 1 1 d . . . . .
H14 H 0.558026 0.436170 0.653873 0.066 Uiso 1 1 calc R . . . .
N68 N 0.60120(4) 0.24299(6) 0.38383(6) 0.060 Uani 1 1 d . . . . .
H68A H 0.613485 0.251206 0.380525 0.072 Uiso 1 1 calc R . . . .
N32 N 0.64956(3) 0.31870(5) 0.43241(5) 0.054 Uani 1 1 d . . . . .
H32 H 0.654499 0.302343 0.420980 0.065 Uiso 1 1 calc R . . . .
N4 N 0.63474(3) 0.15613(5) 0.71484(5) 0.056 Uani 1 1 d . . . . .
H4 H 0.632591 0.133794 0.714864 0.067 Uiso 1 1 calc R . . . .
N56 N 0.54787(3) 0.34042(6) 0.53113(6) 0.057 Uani 1 1 d . . . . .
O22 O 0.61356(4) 0.34798(5) 0.28419(5) 0.085 Uani 1 1 d . . . . .
N33 N 0.64763(4) 0.34852(6) 0.38701(5) 0.060 Uani 1 1 d . . . . .
H33 H 0.651435 0.328839 0.379145 0.072 Uiso 1 1 calc R . . . .
N40 N 0.47674(4) 0.20558(6) 0.46377(6) 0.061 Uani 1 1 d . . . . .
H40A H 0.466924 0.197981 0.475055 0.073 Uiso 1 1 calc R . . . .
N57 N 0.54521(4) 0.30002(6) 0.49016(6) 0.060 Uani 1 1 d . . . . .
N9 N 0.47215(4) 0.15763(5) 0.56225(6) 0.058 Uani 1 1 d . . . . .
H9 H 0.461545 0.170559 0.556059 0.070 Uiso 1 1 calc R . . . .
O37 O 0.64428(3) 0.44585(7) 0.57582(6) 0.089 Uani 1 1 d . . . . .
O6 O 0.42497(4) 0.09002(5) 0.42960(6) 0.089 Uani 1 1 d . . . . .
N58 N 0.61235(4) 0.44658(6) 0.59553(6) 0.061 Uani 1 1 d . . . . .
H58 H 0.605048 0.456987 0.609159 0.073 Uiso 1 1 calc R . . . .
N63 N 0.45849(4) 0.27556(6) 0.54877(6) 0.060 Uani 1 1 d . . . . .
H63A H 0.452520 0.260393 0.536036 0.072 Uiso 1 1 calc R . . . .
N15 N 0.54363(4) 0.47930(5) 0.62150(6) 0.063 Uani 1 1 d . . . . .
H15 H 0.554604 0.484585 0.633577 0.076 Uiso 1 1 calc R . . . .
N1 N 0.56602(4) 0.26471(5) 0.66220(6) 0.062 Uani 1 1 d . . . . .
N17 N 0.59814(4) 0.55977(6) 0.61535(6) 0.061 Uani 1 1 d . . . . .
H17 H 0.600088 0.543451 0.629310 0.073 Uiso 1 1 calc R . . . .
N34 N 0.63730(4) 0.33700(6) 0.32483(6) 0.066 Uani 1 1 d . . . . .
H34 H 0.644570 0.320759 0.334584 0.079 Uiso 1 1 calc R . . . .
N11 N 0.42987(4) 0.11123(6) 0.47888(6) 0.065 Uani 1 1 d . . . . .
H11 H 0.428855 0.129824 0.490251 0.078 Uiso 1 1 calc R . . . .
N3 N 0.53396(4) 0.26323(6) 0.63306(6) 0.068 Uani 1 1 d . . . . .
N22 N 0.65273(4) 0.09840(5) 0.62733(6) 0.064 Uani 1 1 d . . . . .
H22 H 0.651663 0.094679 0.647193 0.077 Uiso 1 1 calc R . . . .
O18 O 0.53348(4) 0.46720(7) 0.75284(6) 0.097 Uani 1 1 d . . . . .
N45 N 0.58857(4) 0.07924(6) 0.66549(6) 0.065 Uani 1 1 d . . . . .
H45A H 0.601196 0.071824 0.670159 0.078 Uiso 1 1 calc R . . . .
N16 N 0.56501(4) 0.54014(6) 0.61130(6) 0.064 Uani 1 1 d . . . . .
H16 H 0.569193 0.527326 0.627240 0.077 Uiso 1 1 calc R . . . .
N41 N 0.45035(4) 0.23479(6) 0.43840(6) 0.059 Uani 1 1 d . . . . .
H41 H 0.443135 0.226625 0.453247 0.071 Uiso 1 1 calc R . . . .
N55 N 0.57527(3) 0.33417(6) 0.49745(6) 0.058 Uani 1 1 d . . . . .
O9 O 0.52399(4) 0.43491(5) 0.60251(7) 0.096 Uani 1 1 d . . . . .
O17 O 0.61166(5) 0.36408(5) 0.73785(5) 0.099 Uani 1 1 d . . . . .
O45 O 0.57768(4) 0.20221(6) 0.36753(6) 0.094 Uani 1 1 d . . . . .
N27 N 0.61155(4) 0.39374(6) 0.69239(5) 0.062 Uani 1 1 d . . . . .
H27 H 0.610150 0.414490 0.684422 0.074 Uiso 1 1 calc R . . . .
N12 N 0.41653(4) 0.14596(6) 0.43999(6) 0.068 Uani 1 1 d . . . . .
H12 H 0.418180 0.162492 0.453791 0.081 Uiso 1 1 calc R . . . .
O25 O 0.48240(4) 0.23492(8) 0.41920(6) 0.102 Uani 1 1 d . . . . .
O26 O 0.40137(4) 0.32426(5) 0.46106(7) 0.093 Uani 1 1 d . . . . .
N50 N 0.66065(3) 0.19851(7) 0.43686(6) 0.066 Uani 1 1 d . . . . .
H50 H 0.657277 0.210586 0.420104 0.080 Uiso 1 1 calc R . . . .
N39 N 0.59494(4) 0.14802(7) 0.53241(7) 0.072 Uani 1 1 d . . . . .
O38 O 0.67504(4) 0.48427(6) 0.71900(7) 0.099 Uani 1 1 d . . . . .
N20 N 0.63785(4) 0.26063(6) 0.61574(6) 0.069 Uani 1 1 d . . . . .
N10 N 0.45502(4) 0.11629(6) 0.53333(6) 0.063 Uani 1 1 d . . . . .
H10 H 0.446600 0.133333 0.528025 0.075 Uiso 1 1 calc R . . . .
N2 N 0.55135(4) 0.21111(5) 0.64630(6) 0.064 Uani 1 1 d . . . . .
N35 N 0.62325(5) 0.29298(6) 0.29643(6) 0.073 Uani 1 1 d . . . . .
H35 H 0.631135 0.280490 0.309372 0.088 Uiso 1 1 calc R . . . .
O13 O 0.65863(5) 0.07194(6) 0.58159(6) 0.103 Uani 1 1 d . . . . .
N5 N 0.66666(4) 0.14069(6) 0.73429(6) 0.063 Uani 1 1 d . . . . .
H5 H 0.662284 0.119998 0.728876 0.075 Uiso 1 1 calc R . . . .
O2 O 0.72590(4) 0.07696(7) 0.70768(8) 0.104 Uani 1 1 d . . . . .
N30 N 0.54425(4) 0.49632(6) 0.71072(6) 0.068 Uani 1 1 d . . . . .
H30 H 0.555186 0.500945 0.700505 0.082 Uiso 1 1 calc R . . . .
N75 N 0.40368(4) 0.39021(6) 0.29436(6) 0.069 Uani 1 1 d . . . . .
N28 N 0.59708(5) 0.41752(6) 0.73372(6) 0.089 Uani 1 1 d . . . . .
H28 H 0.595676 0.435469 0.721395 0.107 Uiso 1 1 calc R . . . .
N37 N 0.57308(4) 0.17223(7) 0.49166(6) 0.069 Uani 1 1 d . . . . .
N42 N 0.41584(4) 0.27117(6) 0.45518(7) 0.070 Uani 1 1 d . . . . .
H42A H 0.418744 0.251700 0.464855 0.085 Uiso 1 1 calc R . . . .
N60 N 0.65080(4) 0.49504(6) 0.67926(7) 0.072 Uani 1 1 d . . . . .
H60A H 0.637467 0.495609 0.674108 0.087 Uiso 1 1 calc R . . . .
N38 N 0.55868(4) 0.15067(7) 0.53657(7) 0.073 Uani 1 1 d . . . . .
N43 N 0.39851(4) 0.28287(6) 0.49800(7) 0.077 Uani 1 1 d . . . . .
H43A H 0.404503 0.264052 0.505441 0.092 Uiso 1 1 calc R . . . .
N64 N 0.43185(4) 0.26281(8) 0.57805(7) 0.086 Uani 1 1 d . . . . .
H64 H 0.430118 0.245647 0.564897 0.103 Uiso 1 1 calc R . . . .
N29 N 0.56730(4) 0.46689(6) 0.74236(6) 0.068 Uani 1 1 d . . . . .
H29 H 0.576380 0.474443 0.729769 0.081 Uiso 1 1 calc R . . . .
N69 N 0.60861(5) 0.20762(7) 0.34469(6) 0.077 Uani 1 1 d . . . . .
H69A H 0.620474 0.218637 0.346150 0.093 Uiso 1 1 calc R . . . .
N6 N 0.69479(4) 0.08848(7) 0.72642(7) 0.076 Uani 1 1 d . . . . .
H6 H 0.681679 0.082579 0.725099 0.091 Uiso 1 1 calc R . . . .
N21 N 0.63735(5) 0.30461(6) 0.57780(6) 0.076 Uani 1 1 d . . . . .
C113 C 0.64445(4) 0.34946(7) 0.41810(7) 0.056 Uani 1 1 d . . . . .
C191 C 0.53773(4) 0.31589(7) 0.51431(7) 0.057 Uani 1 1 d . . . . .
N61 N 0.64092(5) 0.48795(7) 0.72796(7) 0.078 Uani 1 1 d . . . . .
H61 H 0.628497 0.489883 0.718697 0.094 Uiso 1 1 calc R . . . .
N59 N 0.63858(4) 0.47691(7) 0.61956(7) 0.074 Uani 1 1 d . . . . .
H59A H 0.629175 0.481818 0.632596 0.089 Uiso 1 1 calc R . . . .
C7 C 0.61840(4) 0.17674(7) 0.70258(7) 0.057 Uani 1 1 d . . . . .
N23 N 0.65638(5) 0.04048(6) 0.62550(7) 0.080 Uani 1 1 d . . . . .
H23 H 0.654446 0.041867 0.645372 0.096 Uiso 1 1 calc R . . . .
C192 C 0.56389(4) 0.31001(7) 0.48277(7) 0.057 Uani 1 1 d . . . . .
N66 N 0.40573(4) 0.15014(7) 0.57646(7) 0.077 Uani 1 1 d . . . . .
H66 H 0.409074 0.157581 0.558278 0.093 Uiso 1 1 calc R . . . .
N19 N 0.64427(5) 0.24703(6) 0.56377(6) 0.081 Uani 1 1 d . . . . .
O42 O 0.40064(5) 0.16795(8) 0.62568(6) 0.106 Uani 1 1 d . . . . .
N7 N 0.69797(4) 0.04204(7) 0.69565(8) 0.081 Uani 1 1 d . . . . .
H7 H 0.684549 0.040710 0.697207 0.098 Uiso 1 1 calc R . . . .
C3 C 0.54941(5) 0.27993(7) 0.64816(7) 0.064 Uani 1 1 d . . . . .
C216 C 0.47773(4) 0.28762(7) 0.54111(7) 0.055 Uani 1 1 d . . . . .
C2 C 0.53550(5) 0.22908(7) 0.63277(7) 0.060 Uani 1 1 d . . . . .
C193 C 0.57882(4) 0.37434(7) 0.54009(7) 0.057 Uani 1 1 d . . . . .
N65 N 0.40599(4) 0.20716(8) 0.58789(7) 0.084 Uani 1 1 d . . . . .
H65 H 0.408474 0.209602 0.568291 0.100 Uiso 1 1 calc R . . . .
C27 C 0.48809(4) 0.17338(7) 0.58081(7) 0.055 Uani 1 1 d . . . . .
C214 C 0.50752(4) 0.32425(7) 0.54644(7) 0.057 Uani 1 1 d . . . . .
H214 H 0.514514 0.343131 0.556308 0.068 Uiso 1 1 calc R . . . .
N46 N 0.58363(4) 0.06441(8) 0.71519(7) 0.081 Uani 1 1 d . . . . .
H46A H 0.597189 0.062915 0.716696 0.097 Uiso 1 1 calc R . . . .
C236 C 0.59065(4) 0.25873(7) 0.40759(7) 0.056 Uani 1 1 d . . . . .
C196 C 0.60187(4) 0.42252(7) 0.57587(7) 0.059 Uani 1 1 d . . . . .
O41 O 0.45321(4) 0.30838(8) 0.59089(7) 0.129 Uani 1 1 d . . . . .
C213 C 0.51695(4) 0.30676(7) 0.52342(7) 0.058 Uani 1 1 d . . . . .
C30 C 0.47168(4) 0.12351(7) 0.55287(8) 0.061 Uani 1 1 d . . . . .
C24 C 0.51902(4) 0.20978(6) 0.61532(7) 0.059 Uani 1 1 d . . . . .
C190 C 0.56673(4) 0.34850(7) 0.52185(7) 0.056 Uani 1 1 d . . . . .
C1 C 0.56631(4) 0.23025(7) 0.66108(7) 0.059 Uani 1 1 d . . . . .
C233 C 0.57296(4) 0.29235(7) 0.45641(7) 0.058 Uani 1 1 d . . . . .
C90 C 0.61823(5) 0.36730(6) 0.67317(6) 0.057 Uani 1 1 d . . . . .
C215 C 0.48819(4) 0.31512(7) 0.55560(7) 0.058 Uani 1 1 d . . . . .
H215 H 0.482146 0.327488 0.571595 0.070 Uiso 1 1 calc R . . . .
C51 C 0.53348(5) 0.50630(7) 0.60515(7) 0.065 Uani 1 1 d . . . . .
C50 C 0.53789(5) 0.44584(7) 0.62017(8) 0.065 Uani 1 1 d . . . . .
C153 C 0.58457(5) 0.09435(8) 0.63648(8) 0.064 Uani 1 1 d . . . . .
C110 C 0.64753(4) 0.31144(7) 0.46364(6) 0.055 Uani 1 1 d . . . . .
C44 C 0.54859(5) 0.31763(7) 0.64742(8) 0.063 Uani 1 1 d . . . . .
C58 C 0.61462(5) 0.58211(7) 0.61122(7) 0.066 Uani 1 1 d . . . . .
C133 C 0.49668(4) 0.19602(7) 0.47298(7) 0.059 Uani 1 1 d . . . . .
N70 N 0.64289(5) 0.17930(7) 0.31857(8) 0.094 Uani 1 1 d . . . . .
H70 H 0.644031 0.199916 0.326863 0.112 Uiso 1 1 calc R . . . .
O14 O 0.61576(6) -0.06139(6) 0.64445(8) 0.125 Uani 1 1 d . . . . .
C47 C 0.54821(4) 0.38955(6) 0.64257(7) 0.056 Uani 1 1 d . . . . .
C137 C 0.44006(4) 0.25635(7) 0.41587(7) 0.060 Uani 1 1 d . . . . .
C70 C 0.65068(5) 0.13249(7) 0.61733(7) 0.062 Uani 1 1 d . . . . .
C4 C 0.58402(4) 0.21198(7) 0.67541(7) 0.060 Uani 1 1 d . . . . .
N25 N 0.61336(5) -0.02588(7) 0.68665(8) 0.098 Uani 1 1 d . . . . .
H25 H 0.618124 -0.006868 0.695522 0.118 Uiso 1 1 calc R . . . .
O8 O 0.37549(6) 0.21835(7) 0.32207(7) 0.133 Uani 1 1 d . . . . .
C87 C 0.63004(5) 0.31918(7) 0.62948(7) 0.067 Uani 1 1 d . . . . .
C129 C 0.59157(5) 0.16350(8) 0.50508(8) 0.069 Uani 1 1 d . . . . .
C37 C 0.42398(5) 0.11349(7) 0.44833(8) 0.072 Uani 1 1 d . . . . .
C57 C 0.57924(5) 0.56124(7) 0.59944(7) 0.066 Uani 1 1 d . . . . .
C107 C 0.64356(6) 0.29071(8) 0.52467(7) 0.073 Uani 1 1 d . . . . .
C136 C 0.47060(5) 0.22593(8) 0.43853(7) 0.067 Uani 1 1 d . . . . .
C36 C 0.43750(5) 0.08122(7) 0.49359(9) 0.070 Uani 1 1 d . . . . .
C128 C 0.57768(5) 0.14229(8) 0.54743(8) 0.070 Uani 1 1 d . . . . .
C119 C 0.64017(5) 0.37094(7) 0.33518(7) 0.066 Uani 1 1 d . . . . .
C56 C 0.54406(5) 0.53699(7) 0.60023(8) 0.067 Uani 1 1 d . . . . .
C218 C 0.50632(5) 0.27969(8) 0.50865(8) 0.065 Uani 1 1 d . . . . .
H218 H 0.512313 0.267525 0.492477 0.078 Uiso 1 1 calc R . . . .
C217 C 0.48694(5) 0.27053(8) 0.51761(8) 0.066 Uani 1 1 d . . . . .
H217 H 0.479805 0.252043 0.507340 0.079 Uiso 1 1 calc R . . . .
C170 C 0.60986(5) 0.17141(8) 0.48790(8) 0.069 Uani 1 1 d . . . . .
C239 C 0.59420(5) 0.21616(8) 0.36539(8) 0.072 Uani 1 1 d . . . . .
C10 C 0.65373(5) 0.16725(7) 0.72681(7) 0.063 Uani 1 1 d . . . . .
C88 C 0.62674(6) 0.30980(7) 0.65966(7) 0.073 Uani 1 1 d . . . . .
H88 H 0.628569 0.286503 0.665814 0.088 Uiso 1 1 calc R . . . .
N24 N 0.63851(5) -0.01644(6) 0.65233(8) 0.097 Uani 1 1 d . . . . .
H24 H 0.641960 0.000948 0.664599 0.116 Uiso 1 1 calc R . . . .
C109 C 0.64285(5) 0.33521(7) 0.48587(7) 0.066 Uani 1 1 d . . . . .
H109 H 0.640989 0.358716 0.480423 0.080 Uiso 1 1 calc R . . . .
O29 O 0.55610(4) 0.07939(11) 0.68220(8) 0.140 Uani 1 1 d . . . . .
C173 C 0.64426(5) 0.18837(8) 0.45469(7) 0.064 Uani 1 1 d . . . . .
C108 C 0.64090(5) 0.32472(7) 0.51599(7) 0.070 Uani 1 1 d . . . . .
H108 H 0.637658 0.341236 0.531075 0.084 Uiso 1 1 calc R . . . .
C130 C 0.53642(5) 0.17583(8) 0.49648(8) 0.068 Uani 1 1 d . . . . .
C142 C 0.42265(5) 0.27493(7) 0.42481(8) 0.067 Uani 1 1 d . . . . .
C114 C 0.64519(5) 0.37713(7) 0.36681(7) 0.064 Uani 1 1 d . . . . .
C238 C 0.59273(5) 0.30036(8) 0.44865(8) 0.069 Uani 1 1 d . . . . .
H238 H 0.600425 0.317578 0.459887 0.083 Uiso 1 1 calc R . . . .
C120 C 0.62394(5) 0.32746(7) 0.30056(7) 0.067 Uani 1 1 d . . . . .
C93 C 0.60706(6) 0.38937(7) 0.72278(7) 0.078 Uani 1 1 d . . . . .
C237 C 0.60125(4) 0.28353(7) 0.42479(8) 0.065 Uani 1 1 d . . . . .
H237 H 0.614906 0.289180 0.419977 0.078 Uiso 1 1 calc R . . . .
N47 N 0.60589(5) 0.05590(9) 0.77156(7) 0.098 Uani 1 1 d . . . . .
H47 H 0.612459 0.052609 0.754678 0.118 Uiso 1 1 calc R . . . .
C6 C 0.61724(5) 0.21198(7) 0.70341(8) 0.071 Uani 1 1 d . . . . .
H6A H 0.628306 0.224751 0.713202 0.085 Uiso 1 1 calc R . . . .
C199 C 0.63279(5) 0.45536(8) 0.59550(8) 0.068 Uani 1 1 d . . . . .
C100 C 0.54751(6) 0.47573(8) 0.73696(8) 0.074 Uani 1 1 d . . . . .
C73 C 0.65626(5) 0.06983(7) 0.60925(8) 0.074 Uani 1 1 d . . . . .
C46 C 0.53260(5) 0.37018(7) 0.62745(8) 0.063 Uani 1 1 d . . . . .
H46 H 0.521704 0.381235 0.615561 0.076 Uiso 1 1 calc R . . . .
C89 C 0.62088(6) 0.33358(7) 0.68079(7) 0.080 Uani 1 1 d . . . . .
H89 H 0.618622 0.326311 0.701227 0.096 Uiso 1 1 calc R . . . .
C67 C 0.64509(6) 0.20197(7) 0.60209(7) 0.070 Uani 1 1 d . . . . .
C194 C 0.59735(4) 0.38680(8) 0.53074(7) 0.064 Uani 1 1 d . . . . .
H194 H 0.602288 0.378484 0.511989 0.076 Uiso 1 1 calc R . . . .
C71 C 0.64691(5) 0.15670(7) 0.63950(8) 0.070 Uani 1 1 d . . . . .
H71 H 0.646262 0.149694 0.660416 0.083 Uiso 1 1 calc R . . . .
C197 C 0.58325(5) 0.41079(8) 0.58463(8) 0.070 Uani 1 1 d . . . . .
H197 H 0.578127 0.419301 0.603186 0.084 Uiso 1 1 calc R . . . .
O30 O 0.61010(5) 0.07378(11) 0.82226(7) 0.137 Uani 1 1 d . . . . .
C38 C 0.40661(5) 0.15431(7) 0.41128(8) 0.069 Uani 1 1 d . . . . .
C5 C 0.60049(5) 0.22886(7) 0.69045(8) 0.072 Uani 1 1 d . . . . .
H5A H 0.600097 0.253222 0.691784 0.086 Uiso 1 1 calc R . . . .
C156 C 0.57437(5) 0.07500(10) 0.68735(9) 0.080 Uani 1 1 d . . . . .
C198 C 0.57166(5) 0.38697(9) 0.56734(8) 0.075 Uani 1 1 d . . . . .
H198 H 0.558831 0.379258 0.574109 0.089 Uiso 1 1 calc R . . . .
C195 C 0.60899(5) 0.41096(8) 0.54768(8) 0.067 Uani 1 1 d . . . . .
H195 H 0.621497 0.419541 0.540450 0.081 Uiso 1 1 calc R . . . .
C31 C 0.45021(5) 0.08357(7) 0.52092(8) 0.065 Uani 1 1 d . . . . .
C45 C 0.53305(5) 0.33428(7) 0.62986(8) 0.067 Uani 1 1 d . . . . .
H45 H 0.522481 0.321114 0.619245 0.081 Uiso 1 1 calc R . . . .
C11 C 0.68639(5) 0.14286(8) 0.74984(8) 0.069 Uani 1 1 d . . . . .
C26 C 0.50274(5) 0.15610(7) 0.59911(8) 0.072 Uani 1 1 d . . . . .
H26 H 0.502309 0.131714 0.600160 0.086 Uiso 1 1 calc R . . . .
C65 C 0.63559(5) 0.29326(8) 0.60645(7) 0.071 Uani 1 1 d . . . . .
C72 C 0.64408(5) 0.19069(8) 0.63196(7) 0.071 Uani 1 1 d . . . . .
H72 H 0.641372 0.206737 0.647718 0.085 Uiso 1 1 calc R . . . .
C111 C 0.65016(5) 0.27742(7) 0.47235(7) 0.072 Uani 1 1 d . . . . .
H111 H 0.653299 0.260726 0.457360 0.087 Uiso 1 1 calc R . . . .
C64 C 0.64227(6) 0.23844(7) 0.59367(7) 0.071 Uani 1 1 d . . . . .
N48 N 0.63823(5) 0.06923(10) 0.79320(8) 0.107 Uani 1 1 d . . . . .
H48A H 0.642214 0.065684 0.774445 0.129 Uiso 1 1 calc R . . . .
C234 C 0.56192(5) 0.26788(8) 0.43883(8) 0.069 Uani 1 1 d . . . . .
H234 H 0.548120 0.262723 0.443231 0.082 Uiso 1 1 calc R . . . .
C138 C 0.44599(5) 0.25906(8) 0.38641(8) 0.070 Uani 1 1 d . . . . .
H138 H 0.457390 0.245914 0.380430 0.084 Uiso 1 1 calc R . . . .
C219 C 0.44777(5) 0.28455(10) 0.57380(9) 0.084 Uani 1 1 d . . . . .
C106 C 0.52706(5) 0.53489(8) 0.67566(8) 0.071 Uani 1 1 d . . . . .
H106 H 0.540236 0.541489 0.669393 0.085 Uiso 1 1 calc R . . . .
C206 C 0.65703(5) 0.48856(8) 0.70933(9) 0.080 Uani 1 1 d . . . . .
C127 C 0.55696(5) 0.16568(8) 0.50899(8) 0.069 Uani 1 1 d . . . . .
C91 C 0.62162(6) 0.37727(8) 0.64303(8) 0.077 Uani 1 1 d . . . . .
H91 H 0.620040 0.400705 0.637167 0.093 Uiso 1 1 calc R . . . .
C135 C 0.51937(5) 0.17127(9) 0.51361(8) 0.076 Uani 1 1 d . . . . .
H135 H 0.520986 0.161462 0.533706 0.091 Uiso 1 1 calc R . . . .
O20 O 0.47380(5) 0.57826(11) 0.63731(12) 0.169 Uani 1 1 d . . . . .
C48 C 0.56343(5) 0.37288(7) 0.66016(9) 0.074 Uani 1 1 d . . . . .
H48 H 0.573948 0.386031 0.670912 0.089 Uiso 1 1 calc R . . . .
C66 C 0.64173(6) 0.28019(8) 0.55704(8) 0.082 Uani 1 1 d . . . . .
C29 C 0.50390(5) 0.22687(7) 0.59674(9) 0.077 Uani 1 1 d . . . . .
H29A H 0.504083 0.251254 0.595533 0.092 Uiso 1 1 calc R . . . .
C28 C 0.48886(5) 0.20879(7) 0.58030(8) 0.069 Uani 1 1 d . . . . .
H28A H 0.478592 0.221006 0.568116 0.083 Uiso 1 1 calc R . . . .
C134 C 0.50024(5) 0.18084(9) 0.50163(8) 0.076 Uani 1 1 d . . . . .
H134 H 0.488774 0.176848 0.513671 0.092 Uiso 1 1 calc R . . . .
C25 C 0.51805(5) 0.17374(7) 0.61593(9) 0.072 Uani 1 1 d . . . . .
H25A H 0.528160 0.161287 0.628217 0.086 Uiso 1 1 calc R . . . .
N31 N 0.47239(5) 0.55601(13) 0.65702(10) 0.125 Uani 1 1 d . . . . .
O33 O 0.68801(4) 0.17452(11) 0.46439(8) 0.151 Uani 1 1 d . . . . .
C280 C 0.36938(6) 0.41515(8) 0.27107(8) 0.075 Uani 1 1 d . . . . .
C63 C 0.63380(5) 0.57306(8) 0.62537(8) 0.073 Uani 1 1 d . . . . .
H63 H 0.634998 0.552171 0.636706 0.087 Uiso 1 1 calc R . . . .
C235 C 0.57081(5) 0.25087(8) 0.41494(8) 0.069 Uani 1 1 d . . . . .
H235 H 0.563201 0.233679 0.403539 0.083 Uiso 1 1 calc R . . . .
N53 N 0.70699(5) 0.31068(11) 0.37311(9) 0.111 Uani 1 1 d . . . . .
H53A H 0.695185 0.301010 0.366866 0.134 Uiso 1 1 calc R . . . .
C279 C 0.38594(6) 0.41558(8) 0.29837(8) 0.079 Uani 1 1 d . . . . .
C17 C 0.70794(5) 0.06983(9) 0.70934(10) 0.083 Uani 1 1 d . . . . .
C283 C 0.41425(6) 0.39730(8) 0.26452(8) 0.076 Uani 1 1 d . . . . .
C101 C 0.52566(5) 0.51035(8) 0.69886(8) 0.071 Uani 1 1 d . . . . .
C207 C 0.64196(6) 0.48454(8) 0.76075(8) 0.082 Uani 1 1 d . . . . .
C49 C 0.56392(5) 0.33717(7) 0.66272(9) 0.076 Uani 1 1 d . . . . .
H49 H 0.574731 0.326256 0.674914 0.091 Uiso 1 1 calc R . . . .
C143 C 0.40506(5) 0.29560(8) 0.47070(9) 0.077 Uani 1 1 d . . . . .
C59 C 0.61283(6) 0.61324(8) 0.59423(8) 0.075 Uani 1 1 d . . . . .
H59 H 0.600028 0.620033 0.584158 0.090 Uiso 1 1 calc R . . . .
C271 C 0.41851(6) 0.39441(8) 0.32308(8) 0.076 Uani 1 1 d . . . . .
N62 N 0.64062(7) 0.47081(10) 0.85683(9) 0.121 Uani 1 1 d . . . . .
C150 C 0.58011(5) 0.12562(8) 0.57780(8) 0.069 Uani 1 1 d . . . . .
C275 C 0.39579(6) 0.35364(7) 0.29157(8) 0.077 Uani 1 1 d . . . . .
C276 C 0.37985(6) 0.34424(8) 0.31505(8) 0.080 Uani 1 1 d . . . . .
C35 C 0.43188(6) 0.04814(8) 0.48261(9) 0.081 Uani 1 1 d . . . . .
H35A H 0.422892 0.046006 0.464491 0.098 Uiso 1 1 calc R . . . .
C16 C 0.70070(5) 0.11651(8) 0.74603(8) 0.070 Uani 1 1 d . . . . .
N74 N 0.64498(5) 0.83289(9) 0.52743(10) 0.101 Uani 1 1 d . . . . .
C52 C 0.51248(5) 0.50411(8) 0.59432(9) 0.078 Uani 1 1 d . . . . .
H52 H 0.504942 0.483737 0.597980 0.093 Uiso 1 1 calc R . . . .
O40 O 0.62348(7) 0.47059(12) 0.86820(8) 0.157 Uani 1 1 d . . . . .
C205 C 0.66462(5) 0.50092(9) 0.65576(10) 0.082 Uani 1 1 d . . . . .
C175 C 0.60774(5) 0.19025(9) 0.46012(10) 0.085 Uani 1 1 d . . . . .
H175 H 0.594472 0.197858 0.452436 0.103 Uiso 1 1 calc R . . . .
C144 C 0.38303(6) 0.29749(8) 0.51493(10) 0.085 Uani 1 1 d . . . . .
C139 C 0.43571(6) 0.28068(9) 0.36480(9) 0.086 Uani 1 1 d . . . . .
H139 H 0.440166 0.282723 0.344434 0.103 Uiso 1 1 calc R . . . .
C132 C 0.51390(5) 0.20080(9) 0.45553(8) 0.077 Uani 1 1 d . . . . .
H132 H 0.512271 0.210554 0.435415 0.093 Uiso 1 1 calc R . . . .
C227 C 0.40279(6) 0.11416(10) 0.57939(9) 0.084 Uani 1 1 d . . . . .
C152 C 0.56547(5) 0.10465(9) 0.62403(9) 0.081 Uani 1 1 d . . . . .
H152 H 0.553554 0.101137 0.635224 0.097 Uiso 1 1 calc R . . . .
N52 N 0.71382(5) 0.25664(12) 0.39117(9) 0.117 Uani 1 1 d . . . . .
H52A H 0.701081 0.252366 0.383956 0.140 Uiso 1 1 calc R . . . .
C131 C 0.53339(5) 0.19115(10) 0.46788(9) 0.082 Uani 1 1 d . . . . .
H131 H 0.545003 0.195282 0.456177 0.098 Uiso 1 1 calc R . . . .
C43 C 0.40545(6) 0.18956(7) 0.40394(8) 0.074 Uani 1 1 d . . . . .
H43 H 0.411216 0.206026 0.418226 0.089 Uiso 1 1 calc R . . . .
N13 N 0.37697(7) 0.18831(9) 0.32744(8) 0.119 Uani 1 1 d . . . . .
C121 C 0.61114(6) 0.27508(8) 0.27346(8) 0.081 Uani 1 1 d . . . . .
C94 C 0.58889(7) 0.42024(9) 0.76287(8) 0.098 Uani 1 1 d . . . . .
C92 C 0.62729(6) 0.35318(8) 0.62151(8) 0.083 Uani 1 1 d . . . . .
H92 H 0.629306 0.360296 0.600959 0.099 Uiso 1 1 calc R . . . .
C112 C 0.64825(6) 0.26751(8) 0.50259(8) 0.082 Uani 1 1 d . . . . .
H112 H 0.650242 0.244067 0.508158 0.098 Uiso 1 1 calc R . . . .
C41 C 0.38786(7) 0.17626(9) 0.35589(8) 0.086 Uani 1 1 d . . . . .
C55 C 0.53341(6) 0.56428(8) 0.58522(9) 0.082 Uani 1 1 d . . . . .
H55 H 0.540366 0.585459 0.582616 0.098 Uiso 1 1 calc R . . . .
C151 C 0.56367(6) 0.12001(10) 0.59541(9) 0.084 Uani 1 1 d . . . . .
H151 H 0.550354 0.127085 0.587440 0.101 Uiso 1 1 calc R . . . .
C174 C 0.62477(5) 0.19774(9) 0.44400(9) 0.076 Uani 1 1 d . . . . .
H174 H 0.622928 0.209751 0.424921 0.092 Uiso 1 1 calc R . . . .
C200 C 0.65803(5) 0.49181(10) 0.62527(9) 0.086 Uani 1 1 d . . . . .
C232 C 0.40517(6) 0.09400(9) 0.55397(9) 0.083 Uani 1 1 d . . . . .
H232 H 0.408091 0.104683 0.535030 0.100 Uiso 1 1 calc R . . . .
O39 O 0.65612(7) 0.46812(11) 0.87251(8) 0.156 Uani 1 1 d . . . . .
C39 C 0.39758(6) 0.13078(8) 0.39059(8) 0.078 Uani 1 1 d . . . . .
H39 H 0.398067 0.106942 0.395336 0.094 Uiso 1 1 calc R . . . .
C141 C 0.41213(6) 0.29589(9) 0.40322(10) 0.084 Uani 1 1 d . . . . .
H141 H 0.400236 0.308129 0.408665 0.101 Uiso 1 1 calc R . . . .
C105 C 0.50969(5) 0.54957(9) 0.66184(9) 0.081 Uani 1 1 d . . . . .
H105 H 0.510664 0.565968 0.645752 0.098 Uiso 1 1 calc R . . . .
C99 C 0.57420(6) 0.44579(8) 0.76760(8) 0.085 Uani 1 1 d . . . . .
C18 C 0.70715(6) 0.01578(9) 0.67954(11) 0.090 Uani 1 1 d . . . . .
C69 C 0.65288(7) 0.14363(8) 0.58710(9) 0.090 Uani 1 1 d . . . . .
H69 H 0.656135 0.127703 0.571532 0.108 Uiso 1 1 calc R . . . .
O7 O 0.37017(7) 0.16552(8) 0.30877(8) 0.163 Uani 1 1 d . . . . .
C32 C 0.45659(6) 0.05379(8) 0.53608(10) 0.083 Uani 1 1 d . . . . .
H32A H 0.464389 0.055237 0.555385 0.100 Uiso 1 1 calc R . . . .
C140 C 0.41892(6) 0.29904(10) 0.37373(10) 0.088 Uani 1 1 d . . . . .
H140 H 0.411887 0.314125 0.359370 0.106 Uiso 1 1 calc R . . . .
C272 C 0.43848(6) 0.37464(9) 0.32253(9) 0.089 Uani 1 1 d . . . . .
C23 C 0.69452(6) -0.01257(9) 0.67105(10) 0.088 Uani 1 1 d . . . . .
H23A H 0.680613 -0.012744 0.676607 0.106 Uiso 1 1 calc R . . . .
C245 C 0.62322(7) 0.16822(9) 0.30843(9) 0.092 Uani 1 1 d . . . . .
O46 O 0.66116(6) 0.13167(8) 0.30617(11) 0.180 Uani 1 1 d . . . . .
C277 C 0.37489(7) 0.30536(9) 0.31209(10) 0.092 Uani 1 1 d . . . . .
C225 C 0.40445(5) 0.23694(11) 0.60566(9) 0.091 Uani 1 1 d . . . . .
N76 N 0.56246(7) 0.60576(8) 0.48897(9) 0.126 Uani 1 1 d . . . . .
C226 C 0.40391(6) 0.17453(10) 0.59893(9) 0.087 Uani 1 1 d . . . . .
C60 C 0.63011(6) 0.63320(9) 0.59279(10) 0.087 Uani 1 1 d . . . . .
H60 H 0.628991 0.654758 0.582505 0.104 Uiso 1 1 calc R . . . .
O19 O 0.45522(5) 0.54681(16) 0.66502(10) 0.176 Uani 1 1 d . . . . .
C68 C 0.65029(7) 0.17797(8) 0.58007(8) 0.095 Uani 1 1 d . . . . .
H68 H 0.652114 0.185507 0.559576 0.113 Uiso 1 1 calc R . . . .
N77 N 0.58186(7) 0.42647(9) 0.41564(8) 0.121 Uani 1 1 d . . . . .
C12 C 0.69192(6) 0.17003(10) 0.76988(9) 0.085 Uani 1 1 d . . . . .
H12A H 0.682408 0.188173 0.772551 0.102 Uiso 1 1 calc R . . . .
C9 C 0.58499(6) 0.17712(8) 0.67515(10) 0.090 Uani 1 1 d . . . . .
H9A H 0.573774 0.164427 0.665672 0.108 Uiso 1 1 calc R . . . .
C240 C 0.60567(7) 0.18242(10) 0.32129(9) 0.093 Uani 1 1 d . . . . .
C54 C 0.51322(7) 0.56113(9) 0.57424(11) 0.101 Uani 1 1 d . . . . .
H54 H 0.506485 0.579810 0.563651 0.121 Uiso 1 1 calc R . . . .
C281 C 0.34828(6) 0.42295(9) 0.28320(9) 0.087 Uani 1 1 d . . . . .
C40 C 0.38793(7) 0.14182(9) 0.36325(9) 0.088 Uani 1 1 d . . . . .
H40 H 0.381299 0.125727 0.349408 0.106 Uiso 1 1 calc R . . . .
C81 C 0.59759(7) -0.04279(9) 0.70037(13) 0.107 Uani 1 1 d . . . . .
C172 C 0.64647(5) 0.17042(10) 0.48257(9) 0.086 Uani 1 1 d . . . . .
H172 H 0.659832 0.163498 0.490472 0.103 Uiso 1 1 calc R . . . .
C284 C 0.42466(7) 0.43240(9) 0.26402(8) 0.085 Uani 1 1 d . . . . .
C53 C 0.50268(6) 0.53107(9) 0.57847(10) 0.090 Uani 1 1 d . . . . .
H53 H 0.488747 0.528786 0.570570 0.107 Uiso 1 1 calc R . . . .
C8 C 0.60178(6) 0.15978(8) 0.68824(11) 0.097 Uani 1 1 d . . . . .
H8 H 0.601944 0.135377 0.687392 0.117 Uiso 1 1 calc R . . . .
C42 C 0.39614(7) 0.20020(8) 0.37655(9) 0.089 Uani 1 1 d . . . . .
H42 H 0.395362 0.224001 0.371705 0.107 Uiso 1 1 calc R . . . .
C74 C 0.65942(7) 0.00710(9) 0.61278(10) 0.096 Uani 1 1 d . . . . .
C171 C 0.62946(5) 0.16255(10) 0.49891(8) 0.078 Uani 1 1 d . . . . .
H171 H 0.631395 0.150788 0.518101 0.094 Uiso 1 1 calc R . . . .
C102 C 0.50623(5) 0.50047(11) 0.70842(9) 0.090 Uani 1 1 d . . . . .
H102 H 0.505183 0.483728 0.724201 0.108 Uiso 1 1 calc R . . . .
C34 C 0.43904(6) 0.01922(9) 0.49742(11) 0.096 Uani 1 1 d . . . . .
H34A H 0.435078 -0.002707 0.489399 0.115 Uiso 1 1 calc R . . . .
O11 O 0.66542(6) 0.66977(9) 0.58716(13) 0.177 Uani 1 1 d . . . . .
C79 C 0.65027(7) -0.02140(8) 0.62612(10) 0.101 Uani 1 1 d . . . . .
C104 C 0.49016(6) 0.53989(11) 0.67194(10) 0.094 Uani 1 1 d . . . . .
C33 C 0.45166(7) 0.02130(9) 0.52327(11) 0.097 Uani 1 1 d . . . . .
H33A H 0.457210 0.001024 0.532802 0.117 Uiso 1 1 calc R . . . .
C118 C 0.63843(7) 0.39867(8) 0.31507(9) 0.087 Uani 1 1 d . . . . .
H118 H 0.635053 0.394888 0.293665 0.105 Uiso 1 1 calc R . . . .
C98 C 0.56700(7) 0.45004(10) 0.79693(8) 0.099 Uani 1 1 d . . . . .
H98 H 0.557213 0.467581 0.800259 0.119 Uiso 1 1 calc R . . . .
C61 C 0.64874(6) 0.62319(10) 0.60556(11) 0.095 Uani 1 1 d . . . . .
C149 C 0.37944(6) 0.28135(11) 0.54257(11) 0.097 Uani 1 1 d . . . . .
H149 H 0.387387 0.261789 0.548945 0.116 Uiso 1 1 calc R . . . .
N78 N 0.500000 0.37823(13) 0.750000 0.129 Uani 1 2 d S T P . .
C285 C 0.43260(7) 0.43874(9) 0.23125(9) 0.086 Uani 1 1 d . . . . .
O24 O 0.58309(9) 0.18458(11) 0.20319(10) 0.200 Uani 1 1 d . . . . .
C115 C 0.64820(7) 0.41055(8) 0.37680(9) 0.086 Uani 1 1 d . . . . .
H115 H 0.652048 0.414907 0.397980 0.103 Uiso 1 1 calc R . . . .
C273 C 0.45073(6) 0.37866(9) 0.35407(9) 0.091 Uani 1 1 d . . . . .
C122 C 0.59304(7) 0.28848(10) 0.25947(9) 0.094 Uani 1 1 d . . . . .
H122 H 0.588451 0.310854 0.264524 0.113 Uiso 1 1 calc R . . . .
C80 C 0.62224(7) -0.03649(8) 0.66011(11) 0.102 Uani 1 1 d . . . . .
C157 C 0.57288(6) 0.05559(12) 0.74201(10) 0.095 Uani 1 1 d . . . . .
N36 N 0.57613(9) 0.21537(12) 0.20798(10) 0.171 Uani 1 1 d . . . . .
C212 C 0.62264(7) 0.48295(10) 0.77463(9) 0.092 Uani 1 1 d . . . . .
H212 H 0.610015 0.484913 0.762355 0.110 Uiso 1 1 calc R . . . .
C15 C 0.71978(6) 0.11748(10) 0.76194(10) 0.088 Uani 1 1 d . . . . .
H15A H 0.729432 0.099527 0.759342 0.106 Uiso 1 1 calc R . . . .
C220 C 0.41763(6) 0.26502(12) 0.60176(10) 0.111 Uani 1 1 d . . . . .
C154 C 0.60123(5) 0.09822(13) 0.61807(9) 0.098 Uani 1 1 d . . . . .
H154 H 0.614378 0.089523 0.625181 0.118 Uiso 1 1 calc R . . . .
C117 C 0.64157(8) 0.43157(9) 0.32591(9) 0.103 Uani 1 1 d . . . . .
H117 H 0.640818 0.450241 0.311746 0.123 Uiso 1 1 calc R . . . .
C210 C 0.64078(8) 0.47565(10) 0.82382(10) 0.104 Uani 1 1 d . . . . .
C286 C 0.41482(7) 0.44338(12) 0.20636(9) 0.099 Uani 1 1 d . . . . .
O23 O 0.56030(8) 0.22742(13) 0.19653(10) 0.239 Uani 1 1 d . . . . .
C145 C 0.37075(6) 0.32590(10) 0.50502(12) 0.099 Uani 1 1 d . . . . .
H145 H 0.372677 0.336808 0.485808 0.119 Uiso 1 1 calc R . . . .
C103 C 0.48883(6) 0.51536(12) 0.69460(10) 0.103 Uani 1 1 d . . . . .
H103 H 0.475655 0.508631 0.700770 0.123 Uiso 1 1 calc R . . . .
O15 O 0.54258(6) -0.11376(10) 0.73822(15) 0.196 Uani 1 1 d . . . . .
N67 N 0.39741(8) 0.00561(10) 0.58232(12) 0.160 Uani 1 1 d . . . . .
C274 C 0.47205(7) 0.36126(10) 0.35400(13) 0.109 Uani 1 1 d . . . . .
C155 C 0.59901(5) 0.11437(12) 0.58983(9) 0.093 Uani 1 1 d . . . . .
H155 H 0.610824 0.117817 0.578387 0.112 Uiso 1 1 calc R . . . .
N18 N 0.66756(7) 0.64480(10) 0.60374(13) 0.146 Uani 1 1 d . . . . .
C209 C 0.65923(8) 0.47884(11) 0.81088(10) 0.110 Uani 1 1 d . . . . .
H209 H 0.671732 0.477611 0.823541 0.132 Uiso 1 1 calc R . . . .
C62 C 0.65097(6) 0.59327(9) 0.62346(11) 0.095 Uani 1 1 d . . . . .
H62 H 0.663815 0.587247 0.633831 0.114 Uiso 1 1 calc R . . . .
C208 C 0.65982(7) 0.48389(10) 0.77921(11) 0.099 Uani 1 1 d . . . . .
H208 H 0.672702 0.486906 0.770373 0.119 Uiso 1 1 calc R . . . .
C282 C 0.33185(7) 0.42699(11) 0.25664(10) 0.097 Uani 1 1 d . . . . .
C78 C 0.65372(8) -0.05328(10) 0.61344(11) 0.116 Uani 1 1 d . . . . .
H78 H 0.647241 -0.072852 0.621632 0.139 Uiso 1 1 calc R . . . .
C116 C 0.64570(8) 0.43782(9) 0.35635(10) 0.107 Uani 1 1 d . . . . .
H116 H 0.646873 0.460794 0.363687 0.128 Uiso 1 1 calc R . . . .
C201 C 0.67130(6) 0.49884(13) 0.60223(12) 0.124 Uani 1 1 d . . . . .
H201 H 0.667256 0.492803 0.581456 0.149 Uiso 1 1 calc R . . . .
C126 C 0.61777(9) 0.24235(10) 0.26652(9) 0.108 Uani 1 1 d . . . . .
H126 H 0.630051 0.233551 0.276741 0.130 Uiso 1 1 calc R . . . .
C162 C 0.58450(7) 0.05049(13) 0.76995(11) 0.107 Uani 1 1 d . . . . .
C204 C 0.68329(6) 0.51811(11) 0.66145(12) 0.105 Uani 1 1 d . . . . .
H204 H 0.687303 0.525965 0.681719 0.126 Uiso 1 1 calc R . . . .
C263 C 0.63364(7) 0.80067(11) 0.53690(14) 0.111 Uani 1 1 d . . . . .
C255 C 0.62930(7) 0.86255(11) 0.52747(13) 0.108 Uani 1 1 d . . . . .
C211 C 0.62267(8) 0.47855(11) 0.80590(9) 0.104 Uani 1 1 d . . . . .
H211 H 0.609909 0.477488 0.815391 0.124 Uiso 1 1 calc R . . . .
C164 C 0.65300(7) 0.07762(15) 0.81634(10) 0.116 Uani 1 1 d . . . . .
C123 C 0.58161(8) 0.26800(12) 0.23753(10) 0.116 Uani 1 1 d . . . . .
H123 H 0.569229 0.276403 0.227267 0.139 Uiso 1 1 calc R . . . .
C184 C 0.70874(7) 0.34584(14) 0.36670(14) 0.123 Uani 1 1 d . . . . .
N71 N 0.67746(6) 0.17950(9) 0.32509(12) 0.146 Uani 1 1 d . . . . .
H71A H 0.675380 0.198717 0.335142 0.175 Uiso 1 1 calc R . . . .
N51 N 0.69227(5) 0.20566(13) 0.42019(10) 0.156 Uani 1 1 d . . . . .
H51 H 0.685685 0.218410 0.405952 0.187 Uiso 1 1 calc R . . . .
O44 O 0.39889(10) -0.01097(11) 0.55936(12) 0.223 Uani 1 1 d . . . . .
C224 C 0.38974(6) 0.23923(12) 0.62765(10) 0.106 Uani 1 1 d . . . . .
H224 H 0.380623 0.220447 0.629963 0.127 Uiso 1 1 calc R . . . .
C22 C 0.70177(7) -0.04004(10) 0.65492(13) 0.108 Uani 1 1 d . . . . .
H22A H 0.693053 -0.058805 0.648837 0.129 Uiso 1 1 calc R . . . .
C13 C 0.71109(6) 0.17074(10) 0.78586(10) 0.095 Uani 1 1 d . . . . .
H13 H 0.714712 0.189132 0.799585 0.114 Uiso 1 1 calc R . . . .
C176 C 0.68064(6) 0.19178(14) 0.44264(11) 0.114 Uani 1 1 d . . . . .
C75 C 0.67182(8) 0.00306(9) 0.58824(10) 0.104 Uani 1 1 d . . . . .
H75 H 0.678196 0.022410 0.579494 0.124 Uiso 1 1 calc R . . . .
C163 C 0.61729(7) 0.06608(13) 0.79807(12) 0.121 Uani 1 1 d . . . . .
C246 C 0.66060(8) 0.16062(11) 0.31662(14) 0.137 Uani 1 1 d . . . . .
C169 C 0.67289(7) 0.08402(13) 0.80687(11) 0.107 Uani 1 1 d . . . . .
H169 H 0.675397 0.082516 0.785564 0.128 Uiso 1 1 calc R . . . .
O4 O 0.71855(6) -0.09305(9) 0.62515(12) 0.183 Uani 1 1 d . . . . .
C228 C 0.39812(8) 0.09765(12) 0.60711(11) 0.113 Uani 1 1 d . . . . .
H228 H 0.396327 0.110580 0.625336 0.135 Uiso 1 1 calc R . . . .
C14 C 0.72491(7) 0.14445(12) 0.78164(10) 0.102 Uani 1 1 d . . . . .
H14A H 0.738128 0.144938 0.792446 0.123 Uiso 1 1 calc R . . . .
C146 C 0.35596(7) 0.33743(12) 0.52378(14) 0.123 Uani 1 1 d . . . . .
H146 H 0.348051 0.357177 0.517834 0.148 Uiso 1 1 calc R . . . .
C124 C 0.58879(9) 0.23566(11) 0.23136(10) 0.124 Uani 1 1 d . . . . .
C158 C 0.55177(6) 0.05000(14) 0.74037(12) 0.113 Uani 1 1 d . . . . .
H158 H 0.543879 0.053007 0.721298 0.136 Uiso 1 1 calc R . . . .
C295 C 0.55532(8) 0.62671(11) 0.52161(11) 0.113 Uani 1 1 d . . . . .
C244 C 0.61964(9) 0.14572(10) 0.28353(12) 0.124 Uani 1 1 d . . . . .
H244 H 0.631262 0.136841 0.273952 0.149 Uiso 1 1 calc R . . . .
C97 C 0.57372(10) 0.42963(12) 0.82068(10) 0.144 Uani 1 1 d . . . . .
H97 H 0.568236 0.432332 0.840322 0.172 Uiso 1 1 calc R . . . .
C230 C 0.39868(9) 0.04294(12) 0.58174(12) 0.128 Uani 1 1 d . . . . .
N26 N 0.54943(7) -0.08654(12) 0.7489(2) 0.221 Uani 1 1 d . . . . .
C229 C 0.39622(9) 0.06241(12) 0.60713(13) 0.132 Uani 1 1 d . . . . .
H229 H 0.393049 0.051272 0.625743 0.159 Uiso 1 1 calc R . . . .
O43 O 0.39290(10) -0.00667(11) 0.60886(12) 0.220 Uani 1 1 d . . . . .
C148 C 0.36421(8) 0.29359(13) 0.56120(13) 0.123 Uani 1 1 d . . . . .
H148 H 0.362027 0.283233 0.580570 0.147 Uiso 1 1 calc R . . . .
C231 C 0.40349(7) 0.05928(10) 0.55495(11) 0.102 Uani 1 1 d . . . . .
H231 H 0.405648 0.046098 0.536998 0.122 Uiso 1 1 calc R . . . .
C183 C 0.72075(6) 0.29030(18) 0.38728(12) 0.130 Uani 1 1 d . . . . .
C77 C 0.66597(10) -0.05753(10) 0.58982(14) 0.149 Uani 1 1 d . . . . .
H77 H 0.668464 -0.080009 0.582361 0.178 Uiso 1 1 calc R . . . .
N86 N 0.55419(10) 0.48866(13) 0.48268(12) 0.171 Uani 1 1 d . . . . .
C319 C 0.50352(8) 0.40113(11) 0.77819(12) 0.116 Uani 1 1 d . . . . .
O34 O 0.73845(5) 0.29887(16) 0.39623(12) 0.197 Uani 1 1 d . . . . .
C125 C 0.60664(9) 0.22214(13) 0.24471(10) 0.128 Uani 1 1 d . . . . .
H125 H 0.611282 0.199899 0.239354 0.153 Uiso 1 1 calc R . . . .
O12 O 0.68341(6) 0.63690(12) 0.61768(15) 0.224 Uani 1 1 d . . . . .
C304 C 0.58651(10) 0.37199(14) 0.38390(14) 0.138 Uani 1 1 d . . . . .
C203 C 0.69587(7) 0.52368(15) 0.63781(14) 0.134 Uani 1 1 d . . . . .
H203 H 0.708908 0.534381 0.642016 0.161 Uiso 1 1 calc R . . . .
C161 C 0.57512(8) 0.03915(16) 0.79514(13) 0.145 Uani 1 1 d . . . . .
H161 H 0.583247 0.034039 0.813607 0.174 Uiso 1 1 calc R . . . .
C84 C 0.56589(8) -0.07097(12) 0.73079(18) 0.144 Uani 1 1 d . . . . .
C147 C 0.35244(8) 0.32133(14) 0.55038(15) 0.132 Uani 1 1 d . . . . .
C278 C 0.35848(11) 0.29639(14) 0.33476(17) 0.154 Uani 1 1 d . . . . .
C259 C 0.66369(6) 0.83940(11) 0.55012(12) 0.100 Uani 1 1 d . . . . .
C241 C 0.58587(8) 0.17212(12) 0.31015(12) 0.116 Uani 1 1 d . . . . .
H241 H 0.574041 0.180741 0.319366 0.139 Uiso 1 1 calc R . . . .
C256 C 0.63782(8) 0.89698(12) 0.51768(16) 0.133 Uani 1 1 d . . . . .
C21 C 0.72206(8) -0.03922(11) 0.64798(14) 0.131 Uani 1 1 d . . . . .
C76 C 0.67481(10) -0.03000(11) 0.57652(13) 0.139 Uani 1 1 d . . . . .
H76 H 0.682983 -0.033186 0.559358 0.167 Uiso 1 1 calc R . . . .
C243 C 0.60137(9) 0.13616(13) 0.27262(12) 0.138 Uani 1 1 d . . . . .
H243 H 0.600079 0.120329 0.255906 0.165 Uiso 1 1 calc R . . . .
N8 N 0.72960(7) -0.06915(11) 0.63104(16) 0.186 Uani 1 1 d . . . . .
N44 N 0.33605(8) 0.33271(16) 0.56870(15) 0.181 Uani 1 1 d . . . . .
C264 C 0.64612(9) 0.76711(13) 0.53390(15) 0.126 Uani 1 1 d . . . . .
C82 C 0.58988(8) -0.07586(12) 0.69454(17) 0.144 Uani 1 1 d . . . . .
H82 H 0.595437 -0.089716 0.679060 0.173 Uiso 1 1 calc R . . . .
C83 C 0.57397(7) -0.08849(12) 0.71158(17) 0.149 Uani 1 1 d . . . . .
H83 H 0.569305 -0.111397 0.708099 0.179 Uiso 1 1 calc R . . . .
C299 C 0.54042(11) 0.59434(15) 0.47301(15) 0.157 Uani 1 1 d . . . . .
C297 C 0.53312(10) 0.66423(13) 0.55354(18) 0.172 Uani 1 1 d . . . . .
C260 C 0.65828(8) 0.84550(12) 0.58296(13) 0.117 Uani 1 1 d . . . . .
C267 C 0.65410(8) 0.82944(16) 0.49557(13) 0.124 Uani 1 1 d . . . . .
C19 C 0.72730(7) 0.01495(11) 0.67147(14) 0.122 Uani 1 1 d . . . . .
H19 H 0.736183 0.033686 0.676962 0.147 Uiso 1 1 calc R . . . .
C346 C 0.40778(14) 0.15702(14) 0.71772(12) 0.169 Uani 1 1 d . . . . .
C202 C 0.68996(8) 0.51416(16) 0.60864(13) 0.146 Uani 1 1 d . . . . .
H202 H 0.698853 0.518156 0.592471 0.175 Uiso 1 1 calc R . . . .
O27 O 0.32595(8) 0.35813(14) 0.55932(15) 0.229 Uani 1 1 d . . . . .
C95 C 0.59615(11) 0.40063(11) 0.78805(10) 0.167 Uani 1 1 d . . . . .
H95 H 0.606606 0.383965 0.785539 0.201 Uiso 1 1 calc R . . . .
C160 C 0.55345(8) 0.03481(19) 0.79435(13) 0.153 Uani 1 1 d . . . . .
H160 H 0.546948 0.028504 0.812511 0.184 Uiso 1 1 calc R . . . .
O28 O 0.33286(8) 0.31860(18) 0.59140(14) 0.273 Uani 1 1 d . . . . .
C268 C 0.63703(9) 0.82147(19) 0.47000(14) 0.141 Uani 1 1 d . . . . .
C189 C 0.69331(7) 0.36083(14) 0.34851(14) 0.127 Uani 1 1 d . . . . .
H189 H 0.682143 0.347144 0.340238 0.153 Uiso 1 1 calc R . . . .
C223 C 0.38804(8) 0.26694(16) 0.64559(14) 0.153 Uani 1 1 d . . . . .
H223 H 0.377479 0.267798 0.659727 0.184 Uiso 1 1 calc R . . . .
C428 C 0.55689(10) 0.48172(13) 0.50851(13) 0.154 Uani 1 1 d . . . . .
C265 C 0.63940(10) 0.74112(14) 0.55910(16) 0.147 Uani 1 1 d . . . . .
C221 C 0.41683(8) 0.29192(14) 0.62200(13) 0.159 Uani 1 1 d . . . . .
H221 H 0.426870 0.309645 0.621519 0.191 Uiso 1 1 calc R . . . .
N54 N 0.71063(8) 0.45214(13) 0.3450(2) 0.264 Uani 1 1 d . . . . .
C320 C 0.51088(9) 0.38187(13) 0.80805(13) 0.127 Uani 1 1 d . . . . .
C305 C 0.58474(11) 0.35825(17) 0.35111(16) 0.159 Uani 1 1 d . . . . .
C288 C 0.57588(10) 0.61636(15) 0.44281(14) 0.144 Uani 1 1 d . . . . .
C185 C 0.72619(8) 0.36630(18) 0.37801(19) 0.171 Uani 1 1 d . . . . .
H185 H 0.737573 0.356544 0.389837 0.205 Uiso 1 1 calc R . . . .
C159 C 0.54197(8) 0.03985(18) 0.76697(14) 0.145 Uani 1 1 d . . . . .
H159 H 0.527445 0.036497 0.765945 0.174 Uiso 1 1 calc R . . . .
C182 C 0.72457(7) 0.2289(2) 0.40509(15) 0.174 Uani 1 1 d . . . . .
N80 N 0.42843(11) 0.17266(19) 0.71531(14) 0.207 Uani 1 1 d . . . . .
C261 C 0.67846(9) 0.84755(14) 0.60302(15) 0.143 Uani 1 1 d . . . . .
O3 O 0.74735(8) -0.06610(12) 0.62196(17) 0.304 Uani 1 1 d . . . . .
C242 C 0.58363(10) 0.14890(14) 0.28519(14) 0.151 Uani 1 1 d . . . . .
H242 H 0.570304 0.142031 0.277074 0.181 Uiso 1 1 calc R . . . .
C188 C 0.69362(7) 0.39570(13) 0.34188(18) 0.164 Uani 1 1 d . . . . .
H188 H 0.682297 0.406055 0.330368 0.197 Uiso 1 1 calc R . . . .
C86 C 0.58990(9) -0.02580(11) 0.72421(16) 0.147 Uani 1 1 d . . . . .
H86 H 0.595155 -0.003837 0.730243 0.177 Uiso 1 1 calc R . . . .
C312 C 0.58001(9) 0.48820(14) 0.39498(13) 0.135 Uani 1 1 d . . . . .
N81 N 0.67707(10) 0.37487(14) 0.7543(2) 0.199 Uani 1 1 d . . . . .
C321 C 0.51195(10) 0.40849(14) 0.83504(14) 0.140 Uani 1 1 d . . . . .
C20 C 0.73485(9) -0.01250(14) 0.65557(18) 0.161 Uani 1 1 d . . . . .
H20 H 0.748762 -0.012716 0.650031 0.193 Uiso 1 1 calc R . . . .
C296 C 0.54095(12) 0.65852(18) 0.52193(18) 0.188 Uani 1 1 d . . . . .
C257 C 0.62222(9) 0.92495(13) 0.52694(18) 0.148 Uani 1 1 d . . . . .
C96 C 0.58843(11) 0.40498(13) 0.81662(11) 0.185 Uani 1 1 d . . . . .
H96 H 0.593280 0.390943 0.833514 0.222 Uiso 1 1 calc R . . . .
C186 C 0.72544(9) 0.40003(17) 0.3708(2) 0.190 Uani 1 1 d . . . . .
H186 H 0.736143 0.414509 0.379359 0.228 Uiso 1 1 calc R . . . .
C303 C 0.58082(10) 0.40884(16) 0.38367(13) 0.141 Uani 1 1 d . . . . .
N82 N 0.45419(9) 0.02529(16) 0.37968(18) 0.226 Uani 1 1 d D . . . .
C307 C 0.56763(13) 0.40267(17) 0.43874(16) 0.179 Uani 1 1 d . . . . .
C168 C 0.68816(8) 0.09212(18) 0.82724(13) 0.137 Uani 1 1 d . . . . .
H168 H 0.701317 0.097667 0.820230 0.164 Uiso 1 1 calc R . . . .
C315 C 0.60333(11) 0.4290(2) 0.42894(19) 0.210 Uani 1 1 d . . . . .
C309 C 0.52951(12) 0.37412(16) 0.44441(17) 0.186 Uani 1 1 d D . . . .
C291 C 0.57373(10) 0.57550(15) 0.49961(14) 0.141 Uani 1 1 d . . . . .
C311 C 0.57005(10) 0.45976(13) 0.41302(14) 0.145 Uani 1 1 d . . . . .
C322 C 0.52227(10) 0.3904(2) 0.86604(15) 0.163 Uani 1 1 d . . . . .
O32 O 0.71948(8) 0.1075(3) 0.87136(14) 0.352 Uani 1 1 d . . . . .
C348 C 0.37140(15) 0.15769(17) 0.69625(16) 0.209 Uani 1 1 d . . . . .
C222 C 0.40136(10) 0.29412(18) 0.64380(14) 0.196 Uani 1 1 d . . . . .
H222 H 0.400314 0.313754 0.656648 0.236 Uiso 1 1 calc R . . . .
C323 C 0.48088(9) 0.35539(13) 0.75435(16) 0.150 Uani 1 1 d D . . . .
C165 C 0.64973(10) 0.0787(3) 0.84830(13) 0.193 Uani 1 1 d . . . . .
H165 H 0.636509 0.074198 0.855598 0.231 Uiso 1 1 calc R . . . .
C287 C 0.57053(15) 0.63293(16) 0.47181(15) 0.208 Uani 1 1 d . . . . .
C306 C 0.58568(12) 0.32238(17) 0.34708(17) 0.167 Uani 1 1 d . . . . .
C324 C 0.46145(9) 0.37556(18) 0.76104(18) 0.161 Uani 1 1 d D . . . .
N49 N 0.70354(11) 0.1029(3) 0.87963(13) 0.290 Uani 1 1 d . . . . .
C262 C 0.67314(12) 0.8530(2) 0.63839(16) 0.170 Uani 1 1 d . . . . .
C292 C 0.59558(9) 0.5812(3) 0.50939(15) 0.193 Uani 1 1 d . . . . .
C187 C 0.70993(9) 0.41469(18) 0.3518(3) 0.196 Uani 1 1 d . . . . .
C362 C 0.66734(11) 0.39326(18) 0.7283(2) 0.189 Uani 1 1 d . . . . .
C327 C 0.35049(15) 0.02617(17) 0.20577(18) 0.226 Uani 1 1 d . . . . .
C247 C 0.69855(9) 0.17142(14) 0.31935(19) 0.180 Uani 1 1 d . . . . .
C266 C 0.64852(14) 0.74997(19) 0.59082(17) 0.174 Uani 1 1 d . . . . .
C329 C 0.38520(17) 0.0329(2) 0.1891(2) 0.233 Uani 1 1 d . . . . .
C85 C 0.57478(12) -0.04032(13) 0.7392(2) 0.172 Uani 1 1 d . . . . .
H85 H 0.570003 -0.028695 0.756666 0.206 Uiso 1 1 calc R . . . .
C316 C 0.60546(14) 0.44687(16) 0.45764(19) 0.197 Uani 1 1 d . . . . .
C300 C 0.52604(12) 0.5758(2) 0.4898(2) 0.199 Uani 1 1 d . . . . .
C177 C 0.71342(7) 0.2014(2) 0.41789(16) 0.223 Uani 1 1 d . . . . .
N72 N 0.76052(10) 0.1533(2) 0.3022(3) 0.336 Uani 1 1 d . . . . .
C293 C 0.60493(11) 0.5475(3) 0.52341(19) 0.233 Uani 1 1 d . . . . .
C325 C 0.44270(12) 0.3501(2) 0.75517(17) 0.203 Uani 1 1 d . . . . .
C167 C 0.68530(10) 0.0927(3) 0.85900(13) 0.181 Uani 1 1 d . . . . .
O31 O 0.69952(10) 0.1016(4) 0.90756(13) 0.365 Uani 1 1 d . . . . .
C269 C 0.64797(13) 0.8138(3) 0.4383(2) 0.198 Uani 1 1 d . . . . .
C378 C 0.43141(12) 0.0182(2) 0.3800(2) 0.205 Uani 1 1 d . . . . .
O48 O 0.77319(9) 0.1711(2) 0.3140(2) 0.301 Uani 1 1 d . . . . .
C289 C 0.59170(13) 0.64126(19) 0.42747(18) 0.184 Uani 1 1 d . . . . .
N79 N 0.33063(17) 0.0307(2) 0.2118(2) 0.331 Uani 1 1 d . . . . .
C364 C 0.67123(12) 0.40807(18) 0.6698(2) 0.202 Uani 1 1 d . . . . .
C358 C 0.69836(11) 0.38668(19) 0.7656(2) 0.196 Uani 1 1 d . . . . .
C347 C 0.39124(12) 0.1789(2) 0.6974(2) 0.205 Uani 1 1 d . . . . .
C166 C 0.66645(12) 0.0864(3) 0.86848(16) 0.217 Uani 1 1 d . . . . .
H166 H 0.664502 0.087259 0.890004 0.261 Uiso 1 1 calc R . . . .
C181 C 0.74631(9) 0.2248(3) 0.40287(19) 0.246 Uani 1 1 d . . . . .
H181 H 0.754144 0.241482 0.392794 0.296 Uiso 1 1 calc R . . . .
O35 O 0.72623(8) 0.46762(15) 0.3545(3) 0.307 Uani 1 1 d . . . . .
C314 C 0.54847(16) 0.5264(2) 0.3906(3) 0.242 Uani 1 1 d . . . . .
C258 C 0.62896(11) 0.96129(16) 0.5164(3) 0.233 Uani 1 1 d . . . . .
C349 C 0.35144(11) 0.1733(3) 0.6760(2) 0.268 Uani 1 1 d . . . . .
C252 C 0.71357(9) 0.19083(18) 0.3328(2) 0.248 Uani 1 1 d . . . . .
H252 H 0.709809 0.209140 0.345794 0.298 Uiso 1 1 calc R . . . .
C317 C 0.62839(17) 0.4498(2) 0.4698(2) 0.245 Uani 1 1 d . . . . .
C363 C 0.67868(15) 0.3833(3) 0.6968(3) 0.237 Uani 1 1 d . . . . .
C313 C 0.57071(18) 0.52299(18) 0.3994(2) 0.215 Uani 1 1 d . . . . .
C366 C 0.66181(10) 0.38121(19) 0.7854(3) 0.322 Uani 1 1 d . . . . .
C380 C 0.40207(19) -0.0054(4) 0.4034(3) 0.263 Uani 1 1 d . . . . .
C290 C 0.59798(16) 0.6243(2) 0.39587(16) 0.232 Uani 1 1 d . . . . .
C270 C 0.65401(14) 0.8468(3) 0.4243(2) 0.215 Uani 1 1 d . . . . .
C429 C 0.55829(14) 0.4765(3) 0.54081(16) 0.226 Uani 1 1 d . . . . .
C328 C 0.3651(2) 0.0504(4) 0.1967(4) 0.311 Uani 1 1 d . . . . .
C301 C 0.50876(13) 0.5624(3) 0.4671(2) 0.326 Uani 1 1 d . . . . .
C250 C 0.73836(12) 0.1576(2) 0.3082(3) 0.271 Uani 1 1 d . . . . .
C354 C 0.4385(2) 0.1546(3) 0.7449(2) 0.290 Uani 1 1 d . . . . .
O47 O 0.76407(11) 0.1296(2) 0.2838(3) 0.458 Uani 1 1 d . . . . .
C342 C 0.42694(12) 0.2056(2) 0.7126(2) 0.273 Uani 1 1 d . . . . .
C251 C 0.73454(11) 0.1856(2) 0.3287(3) 0.286 Uani 1 1 d . . . . .
H251 H 0.745208 0.199223 0.338585 0.343 Uiso 1 1 calc R . . . .
C379 C 0.4213(2) 0.0006(4) 0.4016(3) 0.289 Uani 1 1 d . . . . .
C359 C 0.69963(14) 0.4249(2) 0.7694(3) 0.219 Uani 1 1 d . . . . .
C338 C 0.3340(2) 0.06311(16) 0.23386(18) 0.273 Uani 1 1 d . . . . .
C310 C 0.53203(19) 0.3933(2) 0.4678(3) 0.348 Uani 1 1 d . . . . .
C308 C 0.54701(16) 0.3907(3) 0.4252(2) 0.285 Uani 1 1 d D . . . .
C339 C 0.34754(19) 0.0534(2) 0.26362(18) 0.295 Uani 1 1 d . . . . .
O36 O 0.69607(9) 0.46426(15) 0.3289(2) 0.289 Uani 1 1 d . . . . .
C178 C 0.72364(9) 0.1710(2) 0.4295(2) 0.401 Uani 1 1 d . . . . .
H178 H 0.716070 0.152649 0.437663 0.481 Uiso 1 1 calc R . . . .
C180 C 0.75570(9) 0.1952(3) 0.4161(2) 0.421 Uani 1 1 d . . . . .
H180 H 0.770301 0.193349 0.416349 0.505 Uiso 1 1 calc R . . . .
O16 O 0.54326(11) -0.07080(16) 0.7686(2) 0.332 Uani 1 1 d . . . . .
C248 C 0.70287(10) 0.14530(17) 0.2988(2) 0.297 Uani 1 1 d . . . . .
H248 H 0.692092 0.131709 0.289229 0.357 Uiso 1 1 calc R . . . .
C294 C 0.62756(18) 0.5530(4) 0.5316(3) 0.386 Uani 1 1 d . . . . .
C298 C 0.51974(15) 0.6880(3) 0.5582(2) 0.279 Uani 1 1 d . . . . .
C381 C 0.3933(2) -0.0130(4) 0.4298(4) 0.304 Uani 1 1 d . . . . .
C179 C 0.74499(11) 0.1692(3) 0.4285(3) 0.544 Uani 1 1 d . U . . .
H179 H 0.752154 0.149537 0.436521 0.652 Uiso 1 1 calc R . . . .
C249 C 0.72316(12) 0.1396(2) 0.2926(3) 0.377 Uani 1 1 d . . . . .
H249 H 0.726439 0.123125 0.277508 0.453 Uiso 1 1 calc R . . . .
C330 C 0.4007(3) 0.0554(4) 0.1809(3) 0.314 Uani 1 1 d . . . . .
C332 C 0.29640(18) 0.0081(4) 0.2313(3) 0.370 Uani 1 1 d D . . . .
C331 C 0.31897(18) 0.0038(2) 0.2226(3) 0.322 Uani 1 1 d D . . . .
C335 C 0.3238(2) 0.0465(3) 0.1812(2) 0.393 Uani 1 1 d . . . . .
C382 C 0.4629(2) 0.0230(2) 0.3461(2) 0.331 Uani 1 1 d D . . . .
C351 C 0.44131(15) 0.12750(19) 0.6773(2) 0.266 Uani 1 1 d D . . . .
C352 C 0.45142(14) 0.1223(3) 0.6478(2) 0.396 Uani 1 1 d D U . . .
C353 C 0.45213(12) 0.1007(4) 0.62946(18) 0.291 Uani 1 1 d . . . . .
C343 C 0.42075(19) 0.2221(2) 0.7411(4) 0.507 Uani 1 1 d . . . . .
C350 C 0.43679(16) 0.1654(4) 0.6799(2) 0.302 Uani 1 1 d . . . . .
C360 C 0.72284(14) 0.4403(4) 0.7815(3) 0.326 Uani 1 1 d . . . . .
C365 C 0.68126(19) 0.4001(2) 0.6378(3) 0.253 Uani 1 1 d . . . . .
C370 C 0.67762(15) 0.3361(2) 0.7498(3) 0.270 Uani 1 1 d . . . . .
C326 C 0.43897(19) 0.3424(3) 0.7207(3) 0.263 Uani 1 1 d . . . . .
C318 C 0.63695(19) 0.4744(4) 0.4500(3) 0.295 Uani 1 1 d . . . . .
C418 C 0.4257(3) 0.9040(3) 0.5604(3) 0.545 Uani 1 1 d D . . . .
N84 N 0.43132(14) 0.8900(2) 0.5932(3) 0.557 Uani 1 1 d D . . . .
C410 C 0.44780(16) 0.8664(2) 0.6093(4) 0.438 Uani 1 1 d D . . . .
C411 C 0.4661(2) 0.8443(4) 0.6240(5) 0.423 Uani 1 1 d D . . . .
C372 C 0.65961(19) 0.2778(2) 0.7474(5) 0.482 Uani 1 1 d . . . . .
C371 C 0.65696(19) 0.3173(3) 0.7442(5) 0.381 Uani 1 1 d . . . . .
C375 C 0.45242(17) 0.0920(3) 0.3651(2) 0.319 Uani 1 1 d . . . . .
C374 C 0.46047(16) 0.0586(3) 0.3867(3) 0.274 Uani 1 1 d . . . . .
C302 C 0.4948(3) 0.5431(7) 0.4809(5) 0.602 Uani 1 1 d . . . . .
C408 C 0.3721(2) 0.8761(4) 0.6167(2) 0.337 Uani 1 1 d . . . . .
C406 C 0.4129(2) 0.8980(6) 0.6092(3) 0.463 Uani 1 1 d D . . . .
C407 C 0.39382(17) 0.88192(19) 0.60074(19) 0.356 Uani 1 1 d . . . . .
N83 N 0.77477(14) 0.3075(2) 0.32277(19) 0.265 Uani 1 1 d . . . . .
C390 C 0.75328(13) 0.3116(3) 0.3173(3) 0.259 Uani 1 1 d . . . . .
C402 C 0.77917(17) 0.2848(3) 0.3556(3) 0.432 Uani 1 1 d . . . . .
C401 C 0.78794(18) 0.4131(3) 0.3848(3) 0.304 Uani 1 1 d . . . . .
C398 C 0.79210(14) 0.3325(3) 0.3327(3) 0.246 Uani 1 1 d . . . . .
C400 C 0.79459(15) 0.3886(3) 0.3633(3) 0.258 Uani 1 1 d . . . . .
C399 C 0.7841(2) 0.3576(4) 0.3539(2) 0.303 Uani 1 1 d . . . . .
C423 C 0.36502(17) 0.9363(5) 0.5140(4) 0.591 Uani 1 1 d D . . . .
C424 C 0.3792(2) 0.9419(7) 0.4874(4) 1.006 Uani 1 1 d D U . . .
N85 N 0.3436(2) 0.9348(3) 0.5015(6) 1.016 Uani 1 1 d D . . . .
C420 C 0.3256(2) 0.9172(4) 0.4918(4) 0.618 Uani 1 1 d D . . . .
C391 C 0.7464(3) 0.3365(3) 0.2887(2) 0.360 Uani 1 1 d . . . . .
C394 C 0.78648(17) 0.2899(3) 0.2889(4) 0.326 Uani 1 1 d . . . . .
C414 C 0.4377(3) 0.9262(4) 0.6010(2) 0.787 Uani 1 1 d D . . . .
C333 C 0.2778(2) -0.0166(2) 0.2282(3) 0.305 Uani 1 1 d . . . . .
C336 C 0.3264(5) 0.0150(4) 0.1545(4) 0.510 Uani 1 1 d . . . . .
C421 C 0.30319(17) 0.9052(4) 0.4908(4) 0.325 Uani 1 1 d D . . . .
C395 C 0.77602(13) 0.2533(3) 0.2772(3) 0.567 Uani 1 1 d D U . . .
C427 C 0.3294(3) 0.9644(3) 0.4970(5) 0.550 Uani 1 1 d D . . . .
C254 C 0.5616(2) 0.2432(6) 0.5678(4) 0.635 Uani 1 1 d D . . A 2
H25B H 0.552691 0.236993 0.549533 0.953 Uiso 1 1 calc GR . . A 2
H25C H 0.555857 0.263285 0.577860 0.953 Uiso 1 1 calc GR . . A 2
H25D H 0.562429 0.223855 0.582334 0.953 Uiso 1 1 calc GR . . A 2
C253 C 0.5824(2) 0.2514(7) 0.5584(3) 0.615 Uani 1 1 d D . . A 2
O65 O 0.58199(19) 0.2871(5) 0.5874(3) 0.479 Uani 1 1 d . . . B 3
N73 N 0.5886(2) 0.2525(3) 0.5319(3) 0.495 Uani 1 1 d . . . A 2
C397 C 0.7732(3) 0.2121(3) 0.2316(5) 0.351 Uani 1 1 d . . . . .
C396 C 0.7821(2) 0.2469(3) 0.2439(3) 0.359 Uani 1 1 d D . . . .
C409 C 0.3496(2) 0.8780(2) 0.6112(3) 0.293 Uani 1 1 d . . . . .
C0AA C 0.67220(13) 0.3035(4) 0.2720(2) 0.459 Uani 1 1 d . . . . .
N1AA N 0.6638(2) 0.3276(2) 0.2531(3) 0.327 Uani 1 1 d . . . . .
O2AA O 0.4631(2) 0.9940(4) 0.6179(2) 0.431 Uani 1 1 d . . . . .
O0AA O 0.48955(16) 0.0990(3) 0.4650(3) 0.359 Uani 1 1 d . . . . .
N4AA N 0.49089(12) 0.5886(3) 0.7506(3) 0.290 Uani 1 1 d . . . . .
C5AA C 0.6841(4) 0.2838(4) 0.2765(5) 0.572 Uani 1 1 d . . . . .
C2AA C 0.47386(16) -0.0537(3) 0.4575(4) 0.370 Uani 1 1 d D . . . .
N0AA N 0.48783(15) -0.0293(3) 0.4334(4) 0.411 Uani 1 1 d . . . . .
C3AA C 0.4600(3) -0.0739(3) 0.4825(3) 0.382 Uani 1 1 d D . . . .
C1AA C 0.4794(3) 0.6266(4) 0.7285(7) 0.491 Uani 1 1 d . . . . .
C7AA C 0.46687(13) -0.0034(3) 0.3942(3) 0.236 Uani 1 1 d . . . . .
O1AA O 0.45253(8) 0.15103(16) 0.36011(14) 0.198 Uani 1 1 d . . . . .
O3AA O 0.64851(8) 0.37690(14) 0.83711(14) 0.189 Uani 1 1 d . . . . .
C4AA C 0.35100(8) 0.09242(12) 0.28283(11) 0.107 Uani 1 1 d . . . . .
O4AA O 0.40276(6) 0.27771(9) 0.73827(9) 0.131 Uani 1 1 d . . . . .

loop_
_atom_site_aniso_label
_atom_site_aniso_U_11
_atom_site_aniso_U_22
_atom_site_aniso_U_33
_atom_site_aniso_U_23
_atom_site_aniso_U_13
_atom_site_aniso_U_12
P4 0.071 0.044 0.043 -0.003 0.003 0.007
P1 0.063 0.048 0.052 -0.002 0.001 -0.003
P3 0.073 0.065 0.046 -0.005 0.007 0.009
P2 0.072 0.051 0.069 -0.005 -0.016 0.001
O61 0.074 0.050 0.044 -0.001 0.004 0.007
O62 0.073 0.042 0.054 -0.003 0.002 0.001
O63 0.069 0.051 0.049 -0.004 0.003 0.004
O60 0.066 0.065 0.046 -0.002 0.006 0.007
O64 0.085 0.055 0.041 -0.001 -0.003 0.013
O52 0.072 0.046 0.053 0.002 -0.002 -0.008
O51 0.071 0.054 0.057 0.000 -0.001 -0.002
O49 0.072 0.053 0.056 0.002 0.005 -0.001
O50 0.072 0.056 0.064 -0.008 0.006 0.002
O59 0.065 0.081 0.055 -0.005 0.008 0.004
O57 0.090 0.056 0.048 -0.006 0.004 -0.002
O56 0.069 0.052 0.065 -0.004 -0.011 0.006
O53 0.077 0.062 0.057 0.001 -0.011 -0.007
O54 0.078 0.057 0.084 -0.014 -0.021 0.009
O21 0.109 0.058 0.051 0.002 0.007 0.014
O55 0.082 0.055 0.084 0.001 -0.010 -0.008
O5 0.077 0.061 0.094 -0.011 -0.015 0.014
O1 0.094 0.060 0.085 -0.006 -0.015 -0.009
O10 0.100 0.082 0.064 0.023 -0.002 0.004
O58 0.086 0.090 0.071 0.002 0.017 0.021
N14 0.067 0.046 0.052 -0.009 -0.003 0.006
N68 0.066 0.064 0.050 -0.007 0.009 0.005
N32 0.070 0.054 0.038 -0.002 0.005 0.005
N4 0.068 0.050 0.049 -0.001 -0.003 -0.001
N56 0.057 0.057 0.056 -0.006 0.004 -0.003
O22 0.127 0.069 0.055 0.013 -0.017 -0.010
N33 0.089 0.053 0.038 -0.002 0.002 -0.006
N40 0.064 0.065 0.053 0.003 0.000 0.001
N57 0.060 0.059 0.063 -0.006 0.004 0.002
N9 0.065 0.053 0.057 0.004 0.001 -0.002
O37 0.069 0.112 0.087 -0.046 0.020 -0.014
O6 0.133 0.055 0.075 -0.016 -0.015 0.009
N58 0.065 0.057 0.060 -0.014 0.008 -0.002
N63 0.063 0.055 0.061 -0.009 0.004 -0.002
N15 0.079 0.045 0.063 -0.002 -0.006 0.006
N1 0.075 0.047 0.063 -0.001 -0.010 -0.001
N17 0.085 0.053 0.045 0.006 0.005 0.002
N34 0.098 0.057 0.041 0.003 -0.007 -0.012
N11 0.081 0.048 0.064 -0.005 -0.014 -0.001
N3 0.085 0.046 0.069 0.004 -0.018 -0.001
N22 0.083 0.049 0.058 -0.008 -0.005 0.010
O18 0.117 0.101 0.080 0.021 0.049 0.025
N45 0.066 0.065 0.062 0.001 -0.006 -0.005
N16 0.082 0.052 0.059 0.007 -0.005 0.004
N41 0.061 0.064 0.051 0.003 0.000 0.004
N55 0.062 0.056 0.057 -0.009 0.006 -0.003
O9 0.117 0.054 0.108 -0.002 -0.045 0.002
O17 0.185 0.062 0.053 0.013 0.041 0.047
O45 0.090 0.098 0.096 -0.043 0.027 -0.024
N27 0.090 0.051 0.046 0.001 0.014 0.011
N12 0.095 0.051 0.057 -0.006 -0.005 -0.005
O25 0.085 0.155 0.066 0.044 0.013 0.021
O26 0.108 0.053 0.118 0.016 0.021 0.014
N50 0.057 0.086 0.055 0.012 0.000 0.020
N39 0.066 0.083 0.065 0.010 -0.002 0.001
O38 0.085 0.096 0.111 -0.030 -0.023 0.024
N20 0.110 0.054 0.045 0.000 0.019 0.016
N10 0.066 0.056 0.064 0.003 -0.006 -0.002
N2 0.072 0.046 0.071 0.000 -0.014 0.003
N35 0.108 0.064 0.047 0.004 -0.009 -0.013
O13 0.173 0.065 0.069 -0.017 0.002 0.015
N5 0.063 0.056 0.067 -0.003 -0.010 -0.001
O2 0.073 0.098 0.140 -0.037 0.010 -0.012
N30 0.087 0.065 0.055 -0.002 0.025 0.007
N75 0.103 0.055 0.048 -0.010 -0.008 0.007
N28 0.165 0.062 0.043 0.008 0.030 0.044
N37 0.069 0.073 0.066 0.017 -0.001 0.001
N42 0.079 0.051 0.081 0.009 0.007 0.005
N60 0.074 0.066 0.075 -0.018 -0.007 0.003
N38 0.069 0.084 0.064 0.012 -0.009 0.002
N43 0.084 0.058 0.090 0.003 0.018 0.010
N64 0.077 0.098 0.085 -0.043 0.026 -0.024
N29 0.102 0.059 0.044 0.000 0.018 0.011
N69 0.097 0.079 0.058 -0.020 0.014 -0.009
N6 0.066 0.072 0.086 -0.012 -0.013 0.001
N21 0.125 0.051 0.054 0.000 0.028 0.020
C113 0.063 0.057 0.047 0.003 0.000 0.000
C191 0.068 0.053 0.049 -0.001 0.001 0.003
N61 0.086 0.069 0.077 -0.008 -0.016 0.011
N59 0.070 0.083 0.071 -0.028 0.013 -0.010
C7 0.067 0.051 0.053 -0.005 0.000 0.000
N23 0.111 0.050 0.076 -0.010 -0.015 0.009
C192 0.060 0.057 0.053 -0.003 -0.002 -0.002
N66 0.089 0.088 0.057 0.002 0.010 -0.011
N19 0.139 0.060 0.045 0.003 0.018 0.030
O42 0.128 0.127 0.066 0.003 0.031 -0.005
N7 0.073 0.067 0.104 -0.015 -0.006 0.006
C3 0.078 0.051 0.061 -0.002 -0.006 0.002
C216 0.057 0.056 0.052 -0.003 -0.002 0.000
C2 0.073 0.047 0.059 -0.003 -0.008 0.001
C193 0.060 0.059 0.054 -0.007 0.005 0.002
N65 0.090 0.101 0.062 -0.019 0.023 -0.018
C27 0.062 0.056 0.047 -0.003 -0.003 -0.002
C214 0.064 0.052 0.054 -0.005 0.000 -0.002
N46 0.074 0.102 0.068 0.012 0.007 -0.018
C236 0.068 0.053 0.047 0.001 0.002 0.006
C196 0.070 0.052 0.055 -0.009 0.013 0.003
O41 0.111 0.156 0.127 -0.091 0.053 -0.062
C213 0.063 0.056 0.055 0.000 0.002 0.000
C30 0.062 0.053 0.067 -0.003 0.008 -0.005
C24 0.066 0.047 0.063 -0.002 -0.008 -0.001
C190 0.062 0.052 0.054 -0.006 -0.003 0.002
C1 0.070 0.050 0.054 0.005 -0.005 -0.001
C233 0.058 0.058 0.057 -0.003 0.001 0.003
C90 0.082 0.046 0.044 0.000 0.016 0.010
C215 0.067 0.051 0.057 -0.008 0.005 -0.002
C51 0.080 0.056 0.057 -0.007 -0.005 0.014
C50 0.074 0.055 0.065 -0.007 -0.004 0.012
C153 0.064 0.066 0.061 -0.002 -0.008 -0.006
C110 0.061 0.063 0.040 0.000 0.006 0.011
C44 0.075 0.046 0.066 0.000 -0.006 0.003
C58 0.088 0.056 0.054 -0.001 0.009 0.007
C133 0.068 0.061 0.050 0.003 0.006 0.002
N70 0.120 0.071 0.095 -0.027 0.045 -0.015
O14 0.198 0.059 0.110 -0.003 -0.042 -0.039
C47 0.067 0.050 0.052 -0.001 0.011 0.000
C137 0.064 0.049 0.065 0.006 -0.005 -0.007
C70 0.077 0.055 0.052 -0.005 -0.007 0.005
C4 0.068 0.055 0.054 -0.002 -0.006 0.002
N25 0.127 0.060 0.103 -0.009 -0.029 -0.014
O8 0.224 0.084 0.084 0.016 -0.048 -0.011
C87 0.102 0.048 0.055 0.002 0.025 0.014
C129 0.060 0.074 0.072 0.004 0.006 0.003
C37 0.092 0.056 0.066 -0.005 -0.009 -0.003
C57 0.086 0.058 0.053 0.002 0.000 0.009
C107 0.119 0.064 0.039 0.004 0.019 0.025
C136 0.076 0.070 0.054 0.006 -0.003 0.003
C36 0.075 0.051 0.083 -0.003 -0.003 -0.005
C128 0.068 0.076 0.066 0.006 -0.002 0.000
C119 0.093 0.058 0.049 0.003 0.005 -0.014
C56 0.083 0.058 0.060 -0.002 -0.009 0.008
C218 0.070 0.065 0.062 -0.009 0.013 -0.004
C217 0.073 0.061 0.063 -0.012 0.009 -0.006
C170 0.069 0.065 0.070 0.012 -0.007 0.003
C239 0.088 0.067 0.060 -0.016 0.003 0.003
C10 0.079 0.061 0.048 -0.003 0.000 -0.005
C88 0.134 0.045 0.044 0.005 0.027 0.011
N24 0.121 0.049 0.115 -0.028 -0.032 0.003
C109 0.099 0.056 0.044 0.006 0.011 0.012
O29 0.062 0.257 0.102 0.073 0.006 0.000
C173 0.072 0.069 0.051 0.001 0.000 0.005
C108 0.107 0.060 0.044 -0.004 0.011 0.022
C130 0.068 0.074 0.062 0.009 0.002 0.002
C142 0.075 0.054 0.072 0.007 0.001 -0.006
C114 0.087 0.059 0.046 0.005 0.005 -0.006
C238 0.059 0.076 0.073 -0.026 0.006 -0.008
C120 0.096 0.062 0.042 0.005 -0.001 -0.001
C93 0.136 0.052 0.049 0.001 0.021 0.025
C237 0.058 0.063 0.075 -0.018 0.012 0.000
N47 0.107 0.131 0.056 0.015 -0.009 -0.042
C6 0.074 0.057 0.079 -0.002 -0.013 -0.006
C199 0.062 0.067 0.075 -0.021 0.004 -0.006
C100 0.106 0.063 0.056 -0.004 0.025 0.012
C73 0.097 0.052 0.071 -0.011 -0.015 0.013
C46 0.068 0.048 0.072 -0.002 -0.006 0.003
C89 0.144 0.055 0.044 0.005 0.031 0.014
C67 0.110 0.054 0.047 -0.005 0.011 0.014
C194 0.065 0.073 0.054 -0.011 0.008 -0.002
C71 0.104 0.054 0.051 0.002 0.009 0.007
C197 0.070 0.077 0.065 -0.026 0.016 -0.011
O30 0.130 0.228 0.055 0.009 0.012 -0.062
C38 0.090 0.055 0.058 -0.003 -0.006 -0.008
C5 0.081 0.044 0.088 -0.001 -0.014 -0.001
C156 0.069 0.098 0.073 0.013 -0.002 -0.008
C198 0.070 0.094 0.062 -0.020 0.022 -0.018
C195 0.068 0.069 0.066 -0.013 0.019 -0.008
C31 0.071 0.053 0.071 0.000 -0.004 0.000
C45 0.076 0.050 0.074 -0.005 -0.005 0.000
C11 0.070 0.068 0.069 -0.005 -0.004 -0.007
C26 0.083 0.045 0.084 0.005 -0.013 -0.009
C65 0.109 0.064 0.042 0.005 0.019 0.021
C72 0.111 0.060 0.043 -0.001 0.018 0.014
C111 0.115 0.060 0.044 -0.005 0.014 0.024
C64 0.110 0.058 0.046 0.003 0.015 0.016
N48 0.106 0.151 0.062 0.026 -0.012 -0.050
C234 0.060 0.079 0.067 -0.015 0.009 -0.004
C138 0.085 0.069 0.056 0.004 0.000 -0.001
C219 0.069 0.100 0.084 -0.034 0.012 -0.020
C106 0.077 0.067 0.072 -0.009 0.019 0.011
C206 0.083 0.064 0.091 -0.020 -0.014 0.014
C127 0.061 0.074 0.071 0.008 0.008 0.004
C91 0.123 0.055 0.058 0.010 0.032 0.026
C135 0.072 0.090 0.065 0.023 0.005 0.010
O20 0.105 0.195 0.208 0.087 0.027 0.050
C48 0.084 0.048 0.086 0.001 -0.020 -0.001
C66 0.135 0.066 0.049 0.009 0.031 0.024
C29 0.092 0.049 0.087 -0.003 -0.026 0.012
C28 0.076 0.057 0.072 0.001 -0.022 0.007
C134 0.082 0.085 0.063 0.012 0.013 0.010
C25 0.076 0.053 0.083 0.006 -0.018 0.005
N31 0.082 0.187 0.109 0.011 0.019 0.026
O33 0.075 0.253 0.124 0.106 0.003 0.026
C280 0.100 0.066 0.056 -0.006 -0.008 0.014
C63 0.083 0.066 0.068 0.011 0.001 -0.003
C235 0.066 0.077 0.066 -0.021 0.007 -0.007
N53 0.069 0.163 0.103 -0.012 0.009 -0.018
C279 0.108 0.068 0.059 -0.017 -0.007 0.018
C17 0.073 0.083 0.091 -0.005 -0.005 0.000
C283 0.117 0.066 0.046 -0.005 0.010 0.001
C101 0.080 0.080 0.056 -0.009 0.020 0.008
C207 0.116 0.057 0.068 -0.002 -0.030 0.012
C49 0.084 0.050 0.090 0.002 -0.027 0.004
C143 0.084 0.053 0.094 0.000 0.007 0.001
C59 0.091 0.063 0.070 0.006 0.009 0.004
C271 0.100 0.073 0.050 -0.011 -0.016 0.006
N62 0.177 0.108 0.074 0.018 -0.027 -0.006
C150 0.073 0.076 0.058 0.009 -0.005 -0.002
C275 0.122 0.050 0.060 -0.004 0.005 0.004
C276 0.121 0.058 0.060 -0.001 0.002 -0.001
C35 0.107 0.052 0.082 0.002 -0.012 -0.010
C16 0.065 0.073 0.069 -0.005 -0.009 -0.003
N74 0.093 0.095 0.114 0.004 -0.006 -0.015
C52 0.090 0.055 0.086 -0.005 -0.013 0.015
O40 0.213 0.186 0.069 0.009 -0.026 0.019
C205 0.075 0.075 0.096 -0.019 0.008 -0.008
C175 0.060 0.094 0.101 0.039 -0.010 0.003
C144 0.089 0.063 0.102 -0.013 0.006 0.008
C139 0.100 0.088 0.067 0.018 -0.009 -0.005
C132 0.073 0.096 0.062 0.023 0.005 0.006
C227 0.087 0.102 0.066 0.021 0.016 -0.011
C152 0.069 0.093 0.080 0.015 -0.001 0.001
N52 0.066 0.199 0.087 0.029 0.019 0.017
C131 0.064 0.102 0.080 0.025 0.012 0.014
C43 0.107 0.054 0.059 0.003 -0.010 -0.015
N13 0.197 0.081 0.072 -0.001 -0.036 -0.005
C121 0.129 0.070 0.043 0.004 -0.009 -0.029
C94 0.178 0.073 0.047 0.007 0.034 0.049
C92 0.141 0.060 0.052 0.012 0.034 0.028
C112 0.142 0.056 0.049 0.010 0.020 0.025
C41 0.129 0.070 0.055 0.001 -0.017 -0.011
C55 0.100 0.057 0.086 0.009 -0.015 0.011
C151 0.073 0.103 0.077 0.024 0.003 0.005
C174 0.065 0.085 0.076 0.028 -0.012 -0.003
C200 0.077 0.102 0.082 -0.040 0.019 -0.013
C232 0.094 0.081 0.076 0.011 0.020 -0.008
O39 0.196 0.171 0.093 0.033 -0.052 0.007
C39 0.106 0.055 0.071 -0.003 -0.019 -0.010
C141 0.088 0.070 0.094 0.021 0.002 0.007
C105 0.087 0.086 0.072 -0.008 0.012 0.011
C99 0.137 0.071 0.050 -0.002 0.021 0.030
C18 0.078 0.081 0.110 -0.023 -0.007 0.007
C69 0.147 0.062 0.059 -0.012 0.002 0.029
O7 0.280 0.099 0.098 -0.007 -0.084 -0.022
C32 0.093 0.057 0.096 0.007 -0.023 -0.004
C140 0.094 0.088 0.081 0.028 0.003 0.003
C272 0.116 0.072 0.075 -0.014 -0.021 0.007
C23 0.084 0.071 0.106 -0.012 -0.013 0.004
C245 0.129 0.070 0.080 -0.017 0.036 -0.011
O46 0.170 0.101 0.280 -0.099 0.091 -0.018
C277 0.127 0.069 0.080 0.004 0.013 -0.007
C225 0.078 0.119 0.079 -0.020 0.027 -0.027
N76 0.202 0.071 0.097 0.029 -0.064 -0.042
C226 0.091 0.103 0.070 0.000 0.017 -0.019
C60 0.094 0.070 0.096 0.017 0.010 0.003
O19 0.094 0.313 0.123 0.040 0.030 0.037
C68 0.171 0.066 0.046 0.004 0.007 0.031
N77 0.186 0.111 0.070 0.013 0.030 0.068
C12 0.079 0.091 0.083 -0.021 -0.006 0.000
C9 0.083 0.048 0.133 -0.010 -0.039 0.001
C240 0.119 0.084 0.076 -0.029 0.023 -0.021
C54 0.116 0.070 0.110 0.018 -0.032 0.019
C281 0.117 0.075 0.067 -0.009 -0.013 0.011
C40 0.126 0.064 0.072 -0.010 -0.014 -0.006
C81 0.107 0.055 0.153 -0.002 -0.040 -0.012
C172 0.068 0.119 0.070 0.030 -0.003 0.022
C284 0.132 0.072 0.052 -0.007 0.012 -0.008
C53 0.093 0.080 0.092 -0.012 -0.020 0.009
C8 0.094 0.047 0.143 -0.015 -0.039 0.003
C42 0.136 0.055 0.072 -0.001 -0.017 -0.017
C74 0.135 0.063 0.086 -0.022 -0.027 0.026
C171 0.068 0.108 0.058 0.023 -0.002 0.005
C102 0.089 0.106 0.078 0.009 0.037 0.015
C34 0.098 0.054 0.131 -0.006 -0.026 -0.004
O11 0.129 0.116 0.288 0.085 0.023 -0.021
C79 0.132 0.052 0.112 -0.016 -0.050 0.009
C104 0.075 0.121 0.088 -0.004 0.020 0.018
C33 0.118 0.055 0.116 0.004 -0.015 -0.006
C118 0.137 0.067 0.056 0.013 -0.009 -0.019
C98 0.162 0.092 0.047 0.002 0.032 0.035
C61 0.085 0.083 0.118 0.015 0.016 -0.016
C149 0.108 0.088 0.095 -0.005 0.022 0.009
N78 0.189 0.075 0.120 0.000 -0.008 0.000
C285 0.126 0.075 0.058 -0.005 0.014 0.010
O24 0.321 0.163 0.106 -0.025 -0.050 -0.109
C115 0.138 0.062 0.056 0.002 -0.003 -0.023
C273 0.120 0.072 0.076 0.004 -0.034 -0.001
C122 0.133 0.082 0.064 0.016 -0.014 -0.037
C80 0.134 0.051 0.116 0.001 -0.046 -0.015
C157 0.088 0.123 0.075 0.012 0.010 -0.014
N36 0.278 0.152 0.076 0.005 -0.049 -0.116
C212 0.110 0.096 0.067 -0.019 -0.010 0.029
C15 0.081 0.092 0.091 -0.012 -0.012 -0.001
C220 0.093 0.138 0.105 -0.064 0.036 -0.022
C154 0.055 0.170 0.069 0.025 -0.002 0.008
C117 0.177 0.069 0.059 0.020 -0.009 -0.026
C210 0.167 0.072 0.069 0.005 -0.029 0.002
C286 0.109 0.126 0.061 0.011 0.011 0.015
O23 0.316 0.238 0.141 0.034 -0.141 -0.149
C145 0.106 0.079 0.114 -0.002 0.014 0.020
C103 0.095 0.133 0.085 0.013 0.043 0.023
O15 0.130 0.117 0.337 0.049 -0.013 -0.047
N67 0.211 0.108 0.167 0.067 0.067 -0.012
C274 0.112 0.078 0.131 -0.003 -0.027 0.016
C155 0.059 0.158 0.062 0.024 0.002 0.001
N18 0.137 0.100 0.205 0.051 0.032 -0.018
C209 0.147 0.101 0.076 0.014 -0.034 -0.002
C62 0.090 0.079 0.115 0.022 -0.003 0.003
C208 0.102 0.088 0.102 0.008 -0.032 0.006
C282 0.111 0.098 0.079 -0.005 -0.024 0.024
C78 0.174 0.065 0.106 -0.029 -0.023 0.015
C116 0.188 0.062 0.068 0.007 -0.003 -0.029
C201 0.091 0.163 0.122 -0.066 0.037 -0.052
C126 0.179 0.086 0.056 -0.010 -0.012 -0.025
C162 0.105 0.141 0.075 0.018 0.004 -0.038
C204 0.083 0.119 0.112 -0.041 -0.005 -0.006
C263 0.097 0.083 0.150 0.008 -0.004 -0.021
C255 0.091 0.098 0.135 0.013 0.008 0.007
C211 0.140 0.107 0.060 -0.005 -0.015 0.035
C164 0.115 0.172 0.061 0.023 -0.007 -0.027
C123 0.155 0.126 0.061 0.025 -0.028 -0.060
C184 0.083 0.145 0.143 -0.029 0.024 -0.034
N71 0.123 0.098 0.222 -0.073 0.063 -0.011
N51 0.081 0.249 0.141 0.116 0.045 0.067
O44 0.399 0.111 0.177 0.006 0.148 -0.032
C224 0.102 0.126 0.094 -0.034 0.042 -0.015
C22 0.093 0.080 0.147 -0.027 -0.011 0.004
C13 0.102 0.089 0.091 -0.026 -0.015 0.003
C176 0.079 0.172 0.094 0.057 0.019 0.030
C75 0.151 0.068 0.090 -0.015 -0.010 0.024
C163 0.108 0.147 0.104 0.036 -0.019 -0.048
C246 0.143 0.085 0.191 -0.057 0.070 -0.002
C169 0.109 0.141 0.068 0.011 -0.006 -0.033
O4 0.153 0.115 0.281 -0.107 0.012 0.004
C228 0.143 0.111 0.087 0.014 0.029 -0.015
C14 0.091 0.127 0.086 -0.017 -0.023 -0.004
C146 0.122 0.100 0.150 -0.016 0.018 0.039
C124 0.206 0.093 0.069 0.002 -0.026 -0.066
C158 0.089 0.159 0.092 0.015 0.018 -0.020
C295 0.153 0.094 0.086 0.012 -0.042 -0.018
C244 0.175 0.088 0.114 -0.052 0.047 -0.027
C97 0.264 0.120 0.052 0.024 0.056 0.092
C230 0.190 0.096 0.105 0.012 0.056 -0.017
N26 0.094 0.118 0.453 0.114 0.032 0.017
C229 0.167 0.112 0.123 0.049 0.048 -0.014
O43 0.366 0.130 0.178 0.055 0.109 -0.027
C148 0.142 0.118 0.113 -0.015 0.050 0.022
C231 0.133 0.086 0.090 0.020 0.038 -0.005
C183 0.068 0.221 0.104 0.021 0.025 0.000
C77 0.236 0.060 0.143 -0.036 -0.035 0.036
N86 0.270 0.136 0.117 -0.016 0.084 -0.028
C319 0.142 0.087 0.119 -0.035 0.011 0.019
O34 0.068 0.331 0.192 0.082 0.000 -0.032
C125 0.211 0.101 0.066 -0.011 -0.030 -0.027
O12 0.098 0.199 0.368 0.151 -0.033 -0.030
C304 0.184 0.116 0.116 -0.031 0.033 0.010
C203 0.091 0.174 0.139 -0.062 0.025 -0.039
C161 0.134 0.212 0.088 0.038 0.002 -0.070
C84 0.118 0.083 0.230 0.016 0.000 0.020
C147 0.129 0.121 0.151 -0.017 0.050 0.028
C278 0.201 0.101 0.168 0.021 0.063 -0.009
C259 0.086 0.102 0.109 0.002 -0.013 -0.009
C241 0.119 0.124 0.105 -0.047 0.012 -0.014
C256 0.130 0.094 0.171 0.021 -0.027 -0.017
C21 0.113 0.094 0.184 -0.068 -0.005 0.002
C76 0.230 0.074 0.112 -0.027 0.011 0.030
C243 0.185 0.122 0.110 -0.065 0.035 -0.031
N8 0.131 0.122 0.306 -0.110 0.036 -0.002
N44 0.164 0.190 0.198 0.009 0.088 0.064
C264 0.137 0.099 0.141 0.008 0.004 -0.014
C82 0.132 0.089 0.208 -0.037 -0.006 -0.021
C83 0.111 0.089 0.239 0.031 -0.048 -0.040
C299 0.194 0.137 0.137 -0.061 -0.007 -0.050
C297 0.210 0.110 0.190 -0.058 -0.025 0.084
C260 0.129 0.103 0.113 0.015 -0.030 -0.029
C267 0.111 0.162 0.099 0.001 0.006 -0.014
C19 0.091 0.092 0.185 -0.049 0.021 -0.008
C346 0.325 0.103 0.073 -0.027 -0.022 0.032
C202 0.111 0.209 0.121 -0.070 0.044 -0.052
O27 0.220 0.215 0.264 -0.008 0.108 0.108
C95 0.342 0.111 0.054 0.027 0.062 0.120
C160 0.127 0.243 0.091 0.019 0.015 -0.071
O28 0.262 0.334 0.242 0.061 0.166 0.156
C268 0.134 0.193 0.095 -0.020 -0.001 -0.014
C189 0.081 0.145 0.158 0.029 0.026 -0.031
C223 0.130 0.176 0.162 -0.069 0.081 -0.057
C428 0.246 0.107 0.120 0.015 0.102 0.050
C265 0.176 0.111 0.150 0.032 -0.018 -0.033
C221 0.142 0.175 0.168 -0.111 0.077 -0.061
N54 0.148 0.132 0.522 -0.025 0.101 -0.089
C320 0.168 0.116 0.098 0.013 0.013 -0.035
C305 0.197 0.148 0.137 -0.028 0.050 -0.012
C288 0.189 0.134 0.112 -0.045 0.034 -0.045
C185 0.084 0.194 0.238 -0.077 0.035 -0.032
C159 0.112 0.213 0.112 0.021 0.020 -0.043
C182 0.086 0.293 0.145 0.095 0.033 0.066
N80 0.223 0.260 0.141 -0.105 0.045 -0.019
C261 0.162 0.118 0.141 0.003 -0.057 0.005
O3 0.174 0.214 0.538 -0.244 0.125 -0.044
C242 0.168 0.142 0.143 -0.083 0.018 -0.043
C188 0.100 0.109 0.291 -0.002 0.068 -0.048
C86 0.197 0.072 0.175 -0.008 0.029 -0.061
C312 0.164 0.133 0.111 0.048 0.026 0.010
N81 0.173 0.128 0.294 -0.050 -0.001 0.012
C321 0.193 0.125 0.105 -0.023 0.029 -0.053
C20 0.110 0.124 0.249 -0.081 0.020 0.001
C296 0.224 0.179 0.160 0.063 0.002 0.084
C257 0.123 0.092 0.224 0.021 -0.032 0.008
C96 0.361 0.141 0.061 0.038 0.081 0.135
C186 0.120 0.164 0.289 -0.064 0.037 -0.076
C303 0.187 0.150 0.090 0.004 0.037 0.036
N82 0.167 0.204 0.296 -0.114 -0.055 0.085
C307 0.268 0.143 0.134 0.045 0.072 0.058
C168 0.105 0.205 0.097 0.009 -0.017 -0.028
C315 0.220 0.208 0.188 -0.073 -0.093 0.114
C309 0.230 0.158 0.173 0.087 0.026 0.066
C291 0.184 0.140 0.102 0.032 0.021 0.047
C311 0.185 0.106 0.149 0.055 0.060 0.037
C322 0.158 0.234 0.096 0.003 0.005 -0.041
O32 0.134 0.784 0.134 -0.008 -0.025 -0.121
C348 0.360 0.150 0.108 0.018 -0.065 -0.108
C222 0.206 0.231 0.166 -0.127 0.118 -0.085
C323 0.176 0.103 0.167 0.041 -0.023 -0.051
C165 0.142 0.361 0.072 0.045 -0.020 -0.058
C287 0.382 0.139 0.095 0.005 -0.032 -0.119
C306 0.230 0.127 0.150 0.006 0.063 -0.017
C324 0.136 0.180 0.171 0.006 0.037 -0.052
N49 0.194 0.581 0.085 -0.030 -0.057 -0.060
C262 0.191 0.191 0.121 -0.010 -0.042 0.001
C292 0.104 0.374 0.102 0.059 0.004 0.007
C187 0.090 0.151 0.347 0.020 0.016 -0.012
C362 0.159 0.133 0.271 0.006 -0.016 0.036
C327 0.393 0.159 0.133 -0.011 0.069 -0.157
C247 0.138 0.123 0.290 -0.085 0.091 0.001
C266 0.245 0.153 0.122 0.013 -0.009 0.021
C329 0.339 0.156 0.203 0.032 0.014 -0.099
C85 0.224 0.084 0.211 -0.003 0.035 -0.034
C316 0.303 0.126 0.157 -0.015 -0.030 0.094
C300 0.171 0.217 0.208 -0.103 0.003 -0.049
C177 0.081 0.380 0.217 0.194 0.064 0.096
N72 0.153 0.268 0.603 -0.200 0.144 -0.027
C293 0.197 0.368 0.133 -0.002 0.019 0.167
C325 0.191 0.306 0.109 0.029 -0.017 -0.115
C167 0.137 0.334 0.067 0.005 -0.027 -0.048
O31 0.181 0.794 0.114 -0.038 -0.048 -0.053
C269 0.174 0.276 0.142 0.007 0.007 -0.020
C378 0.170 0.195 0.245 0.059 -0.013 0.046
O48 0.162 0.284 0.468 -0.125 0.093 -0.004
C289 0.239 0.176 0.143 -0.047 0.055 -0.083
N79 0.484 0.339 0.168 0.034 0.014 -0.260
C364 0.183 0.137 0.277 -0.064 -0.043 0.011
C358 0.141 0.162 0.281 -0.078 -0.022 0.024
C347 0.170 0.217 0.240 0.001 0.099 -0.013
C166 0.171 0.400 0.079 0.005 -0.012 -0.058
C181 0.095 0.438 0.211 0.171 0.048 0.070
O35 0.169 0.173 0.583 -0.035 0.043 -0.084
C314 0.280 0.205 0.252 0.085 0.090 0.103
C258 0.173 0.101 0.408 0.061 -0.097 -0.026
C349 0.136 0.447 0.232 0.131 0.101 0.057
C252 0.126 0.177 0.456 -0.156 0.126 -0.023
C317 0.314 0.196 0.215 -0.097 -0.065 0.105
C363 0.193 0.281 0.232 -0.036 -0.019 0.044
C313 0.363 0.116 0.164 0.036 -0.008 0.027
C366 0.126 0.210 0.641 -0.234 0.118 0.002
C380 0.266 0.323 0.209 0.006 0.080 -0.003
C290 0.370 0.228 0.106 -0.070 0.086 -0.147
C270 0.197 0.253 0.201 0.043 0.071 -0.007
C429 0.266 0.335 0.082 0.044 0.048 0.113
C328 0.287 0.283 0.377 0.075 0.119 0.031
C301 0.227 0.474 0.282 -0.221 0.047 -0.209
C250 0.163 0.216 0.447 -0.124 0.120 0.022
C354 0.505 0.186 0.160 0.043 -0.127 -0.024
O47 0.230 0.423 0.744 -0.369 0.193 -0.002
C342 0.297 0.214 0.337 0.120 0.242 0.125
C251 0.121 0.234 0.511 -0.202 0.093 -0.032
C379 0.309 0.315 0.252 0.110 0.083 0.062
C359 0.181 0.178 0.293 -0.026 -0.011 0.018
C338 0.558 0.098 0.142 -0.015 -0.142 0.047
C310 0.535 0.159 0.311 0.017 -0.251 0.125
C308 0.367 0.335 0.161 -0.004 0.077 -0.179
C339 0.557 0.171 0.134 -0.023 -0.155 0.141
O36 0.183 0.173 0.518 0.049 0.057 -0.063
C178 0.147 0.591 0.485 0.453 0.177 0.219
C180 0.145 0.605 0.536 0.455 0.188 0.224
O16 0.284 0.161 0.577 0.038 0.231 -0.002
C248 0.138 0.200 0.570 -0.243 0.144 -0.049
C294 0.307 0.680 0.165 -0.120 -0.018 0.278
C298 0.290 0.349 0.215 -0.121 0.142 -0.168
C381 0.275 0.365 0.270 -0.001 0.009 -0.063
C179 0.169 0.735 0.757 0.635 0.252 0.262
C249 0.202 0.297 0.663 -0.318 0.256 -0.127
C330 0.409 0.307 0.215 0.005 -0.053 -0.092
C332 0.457 0.352 0.282 0.181 -0.115 -0.158
C331 0.623 0.140 0.209 0.010 0.064 -0.161
C335 0.654 0.349 0.147 0.094 -0.184 -0.261
C382 0.534 0.189 0.260 -0.051 -0.039 0.180
C351 0.335 0.128 0.363 -0.044 0.225 0.012
C352 0.162 0.552 0.481 -0.390 0.071 0.002
C353 0.161 0.613 0.105 0.057 0.053 0.071
C343 0.506 0.104 0.974 -0.075 0.533 -0.086
C350 0.249 0.509 0.158 0.021 0.097 -0.088
C360 0.186 0.417 0.353 -0.013 -0.151 0.054
C365 0.317 0.166 0.276 -0.080 0.005 0.024
C370 0.229 0.154 0.421 -0.114 -0.014 0.074
C326 0.303 0.238 0.240 0.056 -0.049 -0.065
C318 0.241 0.354 0.291 -0.060 0.032 -0.038
C418 0.748 0.200 0.751 -0.083 0.536 -0.114
N84 0.486 0.314 0.904 -0.143 0.288 -0.292
C410 0.279 0.094 0.929 -0.048 -0.054 0.038
C411 0.385 0.380 0.517 -0.117 0.124 -0.182
C372 0.269 0.105 1.051 -0.165 -0.117 -0.022
C371 0.235 0.213 0.682 -0.207 -0.073 0.011
C375 0.365 0.407 0.174 0.002 -0.064 0.258
C374 0.259 0.298 0.282 -0.123 0.144 -0.102
C302 0.333 1.031 0.462 -0.400 0.179 -0.321
C408 0.431 0.454 0.135 0.063 0.080 0.240
C406 0.473 0.703 0.239 0.178 0.205 0.296
C407 0.668 0.235 0.194 -0.108 0.247 -0.299
N83 0.351 0.232 0.226 0.018 0.134 -0.118
C390 0.148 0.369 0.265 0.073 0.044 -0.058
C402 0.226 0.424 0.656 0.414 0.092 -0.018
C401 0.313 0.349 0.233 0.003 -0.109 -0.162
C398 0.171 0.240 0.327 -0.062 0.018 0.021
C400 0.201 0.310 0.249 0.077 -0.074 -0.048
C399 0.313 0.434 0.150 0.106 -0.077 -0.095
C423 0.280 0.501 1.004 -0.400 0.120 -0.160
C424 0.313 1.333 1.320 1.100 -0.341 -0.164
N85 2.000 0.113 0.885 -0.149 -0.279 0.008
C420 0.807 0.357 0.766 0.313 0.615 0.225
C391 0.720 0.216 0.162 0.040 0.153 -0.069
C394 0.300 0.263 0.423 -0.039 0.096 -0.167
C414 0.411 1.854 0.104 0.264 0.067 0.461
C333 0.477 0.167 0.247 0.070 -0.166 -0.052
C336 1.038 0.263 0.219 -0.119 -0.042 -0.090
C421 0.314 0.269 0.402 0.064 0.098 -0.008
C395 0.193 0.752 0.785 0.644 0.262 0.256
C427 0.953 0.311 0.368 0.157 -0.090 -0.297
C254 1.025 0.492 0.448 -0.068 0.480 -0.170
C253 0.870 0.699 0.336 -0.064 0.473 -0.099
O65 0.344 0.799 0.299 0.139 0.063 -0.084
N73 0.680 0.217 0.528 0.159 -0.400 -0.150
C397 0.400 0.208 0.457 -0.014 0.115 -0.030
C396 0.283 0.163 0.643 0.004 0.113 -0.042
C409 0.492 0.201 0.198 -0.060 0.108 -0.157
C0AA 0.313 0.595 0.512 -0.363 0.344 -0.231
N1AA 0.493 0.226 0.278 -0.039 0.145 -0.128
O2AA 0.563 0.476 0.229 -0.110 -0.165 0.158
O0AA 0.346 0.290 0.437 -0.004 -0.001 -0.112
N4AA 0.226 0.261 0.382 -0.043 0.004 -0.029
C5AA 0.955 0.185 0.514 -0.013 -0.400 0.028
C2AA 0.197 0.245 0.684 -0.015 0.158 0.020
N0AA 0.230 0.365 0.648 0.123 0.092 0.146
C3AA 0.597 0.146 0.407 0.012 0.071 -0.119
C1AA 0.415 0.246 0.781 -0.071 -0.190 -0.115
C7AA 0.167 0.245 0.296 0.058 0.022 0.060
O1AA 0.179 0.226 0.192 0.033 0.023 0.022
O3AA 0.192 0.180 0.198 -0.008 0.039 0.013
C4AA 0.127 0.106 0.089 0.010 0.003 -0.004
O4AA 0.136 0.127 0.131 -0.005 0.010 0.004

loop_
_atom_type_symbol
_atom_type_description
_atom_type_scat_dispersion_real
_atom_type_scat_dispersion_imag
_atom_type_scat_source
C C 0.0181 0.0091 'International Tables Vol C Tables 4.2.6.8 and 6.1.1.4'
H H 0.0000 0.0000 'International Tables Vol C Tables 4.2.6.8 and 6.1.1.4'
N N 0.0311 0.0180 'International Tables Vol C Tables 4.2.6.8 and 6.1.1.4'
O O 0.0492 0.0322 'International Tables Vol C Tables 4.2.6.8 and 6.1.1.4'
P P 0.2955 0.4335 'International Tables Vol C Tables 4.2.6.8 and 6.1.1.4'

loop_
_geom_angle_atom_site_label_1
_geom_angle_atom_site_label_2
_geom_angle_atom_site_label_3
_geom_angle
_geom_angle_site_symmetry_1
_geom_angle_site_symmetry_3
O62 P4 O61 110.22(10) . .
O62 P4 O63 110.00(11) . .
O62 P4 O64 110.49(10) . .
O63 P4 O61 108.83(10) . .
O64 P4 O61 109.10(11) . .
O64 P4 O63 108.15(11) . .
O52 P1 O49 108.21(10) . .
O52 P1 O50 108.72(11) . .
O51 P1 O52 110.60(11) . .
O51 P1 O49 110.70(11) . .
O51 P1 O50 109.99(11) . .
O49 P1 O50 108.55(11) . .
O60 P3 O59 109.69(11) . .
O60 P3 O57 110.62(12) . .
O60 P3 O58 111.17(12) . .
O59 P3 O58 108.68(13) . .
O57 P3 O59 108.35(11) . .
O57 P3 O58 108.25(13) . .
O56 P2 O53 109.79(11) . .
O56 P2 O54 109.65(13) . .
O56 P2 O55 110.64(12) . .
O54 P2 O53 108.70(12) . .
O55 P2 O53 109.07(13) . .
O55 P2 O54 108.94(12) . .
C50 N14 H14 117.1 . .
C50 N14 C47 125.8(2) . .
C47 N14 H14 117.1 . .
C236 N68 H68A 116.7 . .
C239 N68 H68A 116.7 . .
C239 N68 C236 126.6(3) . .
C113 N32 H32 117.4 . .
C113 N32 C110 125.2(2) . .
C110 N32 H32 117.4 . .
C7 N4 H4 116.6 . .
C10 N4 H4 116.6 . .
C10 N4 C7 126.7(2) . .
C191 N56 C190 115.1(2) . .
C113 N33 H33 117.8 . .
C113 N33 C114 124.4(2) . .
C114 N33 H33 117.8 . .
C133 N40 H40A 116.7 . .
C133 N40 C136 126.7(3) . .
C136 N40 H40A 116.7 . .
C192 N57 C191 116.0(2) . .
C27 N9 H9 117.1 . .
C30 N9 H9 117.1 . .
C30 N9 C27 125.8(2) . .
C196 N58 H58 116.8 . .
C199 N58 H58 116.8 . .
C199 N58 C196 126.4(2) . .
C216 N63 H63A 116.1 . .
C219 N63 H63A 116.1 . .
C219 N63 C216 127.7(2) . .
C51 N15 H15 117.3 . .
C50 N15 H15 117.3 . .
C50 N15 C51 125.3(3) . .
C3 N1 C1 115.9(2) . .
C58 N17 H17 117.4 . .
C57 N17 H17 117.4 . .
C57 N17 C58 125.3(2) . .
C119 N34 H34 117.8 . .
C120 N34 H34 117.8 . .
C120 N34 C119 124.4(3) . .
C37 N11 H11 117.8 . .
C37 N11 C36 124.4(3) . .
C36 N11 H11 117.8 . .
C3 N3 C2 115.9(2) . .
C70 N22 H22 116.6 . .
C73 N22 H22 116.6 . .
C73 N22 C70 126.9(3) . .
C153 N45 H45A 117.3 . .
C156 N45 H45A 117.3 . .
C156 N45 C153 125.3(3) . .
C57 N16 H16 117.1 . .
C57 N16 C56 125.8(3) . .
C56 N16 H16 117.1 . .
C137 N41 H41 117.8 . .
C136 N41 H41 117.8 . .
C136 N41 C137 124.3(3) . .
C192 N55 C190 115.0(2) . .
C90 N27 H27 117.7 . .
C93 N27 H27 117.7 . .
C93 N27 C90 124.6(2) . .
C37 N12 H12 117.5 . .
C37 N12 C38 124.9(3) . .
C38 N12 H12 117.5 . .
C173 N50 H50 116.5 . .
C176 N50 H50 116.5 . .
C176 N50 C173 127.1(3) . .
C129 N39 C128 114.2(3) . .
C64 N20 C65 115.0(3) . .
C30 N10 H10 117.6 . .
C30 N10 C31 124.9(2) . .
C31 N10 H10 117.6 . .
C2 N2 C1 115.1(2) . .
C120 N35 H35 116.8 . .
C120 N35 C121 126.5(3) . .
C121 N35 H35 116.8 . .
C10 N5 H5 116.7 . .
C10 N5 C11 126.6(2) . .
C11 N5 H5 116.7 . .
C100 N30 H30 116.3 . .
C101 N30 H30 116.3 . .
C101 N30 C100 127.4(3) . .
C283 N75 C279 111.2(2) . .
C283 N75 C271 112.0(3) . .
C271 N75 C279 106.0(2) . .
C275 N75 C279 111.1(3) . .
C275 N75 C283 105.7(2) . .
C275 N75 C271 110.9(2) . .
C93 N28 H28 117.1 . .
C93 N28 C94 125.8(3) . .
C94 N28 H28 117.1 . .
C129 N37 C127 114.5(3) . .
C142 N42 H42A 117.3 . .
C143 N42 H42A 117.3 . .
C143 N42 C142 125.3(3) . .
C206 N60 H60A 118.2 . .
C206 N60 C205 123.7(3) . .
C205 N60 H60A 118.2 . .
C127 N38 C128 116.5(3) . .
C143 N43 H43A 117.4 . .
C143 N43 C144 125.2(3) . .
C144 N43 H43A 117.4 . .
C219 N64 H64 116.8 . .
C219 N64 C220 126.5(3) . .
C220 N64 H64 116.8 . .
C100 N29 H29 118.8 . .
C100 N29 C99 122.4(3) . .
C99 N29 H29 118.8 . .
C239 N69 H69A 117.7 . .
C239 N69 C240 124.6(3) . .
C240 N69 H69A 117.7 . .
C17 N6 H6 117.4 . .
C17 N6 C16 125.1(3) . .
C16 N6 H6 117.4 . .
C65 N21 C66 115.0(3) . .
O21 C113 N32 123.8(3) . .
O21 C113 N33 124.5(3) . .
N33 C113 N32 111.7(2) . .
N56 C191 C213 116.7(3) . .
N57 C191 N56 124.2(3) . .
N57 C191 C213 119.1(2) . .
C206 N61 H61 116.4 . .
C206 N61 C207 127.3(3) . .
C207 N61 H61 116.4 . .
C199 N59 H59A 117.0 . .
C199 N59 C200 126.0(3) . .
C200 N59 H59A 117.0 . .
C6 C7 N4 126.9(3) . .
C6 C7 C8 116.6(3) . .
C8 C7 N4 116.5(2) . .
C73 N23 H23 117.7 . .
C73 N23 C74 124.5(3) . .
C74 N23 H23 117.7 . .
N57 C192 C233 117.6(2) . .
N55 C192 N57 125.2(3) . .
N55 C192 C233 117.2(2) . .
C227 N66 H66 116.5 . .
C226 N66 H66 116.5 . .
C226 N66 C227 126.9(3) . .
C66 N19 C64 115.6(3) . .
C17 N7 H7 117.0 . .
C17 N7 C18 126.0(3) . .
C18 N7 H7 117.0 . .
N1 C3 C44 118.6(3) . .
N3 C3 N1 124.4(2) . .
N3 C3 C44 116.9(3) . .
C215 C216 N63 124.6(3) . .
C217 C216 N63 116.8(2) . .
C217 C216 C215 118.6(3) . .
N3 C2 N2 124.7(3) . .
N3 C2 C24 117.4(2) . .
N2 C2 C24 117.8(2) . .
C194 C193 C190 121.7(3) . .
C194 C193 C198 118.2(3) . .
C198 C193 C190 120.1(3) . .
C225 N65 H65 117.8 . .
C226 N65 H65 117.8 . .
C226 N65 C225 124.4(3) . .
C26 C27 N9 124.8(2) . .
C26 C27 C28 118.3(3) . .
C28 C27 N9 116.9(2) . .
C213 C214 H214 118.9 . .
C213 C214 C215 122.2(3) . .
C215 C214 H214 118.9 . .
C156 N46 H46A 117.5 . .
C156 N46 C157 125.0(3) . .
C157 N46 H46A 117.5 . .
C237 C236 N68 116.7(3) . .
C237 C236 C235 118.1(3) . .
C235 C236 N68 125.2(3) . .
C197 C196 N58 117.0(3) . .
C197 C196 C195 118.8(3) . .
C195 C196 N58 124.2(3) . .
C214 C213 C191 122.1(3) . .
C214 C213 C218 118.3(3) . .
C218 C213 C191 119.6(3) . .
O5 C30 N9 123.0(3) . .
O5 C30 N10 124.6(3) . .
N10 C30 N9 112.4(2) . .
C29 C24 C2 120.8(2) . .
C29 C24 C25 117.1(3) . .
C25 C24 C2 122.1(3) . .
N56 C190 C193 117.4(3) . .
N55 C190 N56 124.5(2) . .
N55 C190 C193 118.1(2) . .
N1 C1 N2 123.8(3) . .
N1 C1 C4 119.0(2) . .
N2 C1 C4 117.1(2) . .
C238 C233 C192 120.2(3) . .
C238 C233 C234 118.3(3) . .
C234 C233 C192 121.5(3) . .
C89 C90 N27 126.8(3) . .
C89 C90 C91 118.1(3) . .
C91 C90 N27 115.1(2) . .
C216 C215 H215 120.3 . .
C214 C215 C216 119.4(3) . .
C214 C215 H215 120.3 . .
N15 C51 C52 122.1(3) . .
C56 C51 N15 119.7(3) . .
C56 C51 C52 118.2(3) . .
N15 C50 N14 112.9(3) . .
O9 C50 N14 123.6(3) . .
O9 C50 N15 123.5(3) . .
C152 C153 N45 125.7(3) . .
C152 C153 C154 117.2(3) . .
C154 C153 N45 117.1(3) . .
C109 C110 N32 125.3(2) . .
C109 C110 C111 118.6(3) . .
C111 C110 N32 116.1(2) . .
C45 C44 C3 120.3(3) . .
C45 C44 C49 118.7(3) . .
C49 C44 C3 120.9(3) . .
N17 C58 C59 124.0(3) . .
C63 C58 N17 117.0(3) . .
C63 C58 C59 118.9(3) . .
N40 C133 C134 118.3(3) . .
N40 C133 C132 125.0(3) . .
C134 C133 C132 116.7(3) . .
C245 N70 H70 117.5 . .
C246 N70 H70 117.5 . .
C246 N70 C245 125.0(3) . .
C46 C47 N14 123.3(2) . .
C48 C47 N14 117.9(2) . .
C48 C47 C46 118.8(2) . .
C142 C137 N41 117.4(3) . .
C138 C137 N41 122.8(3) . .
C138 C137 C142 119.8(3) . .
C71 C70 N22 116.7(3) . .
C71 C70 C69 118.4(3) . .
C69 C70 N22 124.9(3) . .
C5 C4 C1 122.3(2) . .
C9 C4 C1 121.3(3) . .
C9 C4 C5 116.4(3) . .
C81 N25 H25 117.4 . .
C80 N25 H25 117.4 . .
C80 N25 C81 125.2(3) . .
C88 C87 C65 121.1(2) . .
C92 C87 C88 117.6(3) . .
C92 C87 C65 121.3(3) . .
N39 C129 N37 126.0(3) . .
N39 C129 C170 116.9(3) . .
N37 C129 C170 117.1(3) . .
O6 C37 N11 125.0(3) . .
O6 C37 N12 122.4(3) . .
N11 C37 N12 112.5(3) . .
O10 C57 N17 123.7(3) . .
O10 C57 N16 123.2(3) . .
N16 C57 N17 113.1(3) . .
C108 C107 C66 120.5(3) . .
C112 C107 C108 118.1(3) . .
C112 C107 C66 121.3(3) . .
N41 C136 N40 112.1(3) . .
O25 C136 N40 122.8(3) . .
O25 C136 N41 125.1(3) . .
N11 C36 C35 122.0(3) . .
C31 C36 N11 120.0(3) . .
C31 C36 C35 118.0(3) . .
N39 C128 C150 117.5(3) . .
N38 C128 N39 124.6(3) . .
N38 C128 C150 117.9(3) . .
N34 C119 C114 119.3(3) . .
C118 C119 N34 121.8(3) . .
C118 C119 C114 118.9(3) . .
C51 C56 N16 119.4(3) . .
C51 C56 C55 119.0(3) . .
C55 C56 N16 121.6(3) . .
C213 C218 H218 120.1 . .
C217 C218 C213 119.8(3) . .
C217 C218 H218 120.1 . .
C216 C217 C218 121.8(3) . .
C216 C217 H217 119.1 . .
C218 C217 H217 119.1 . .
C175 C170 C129 120.3(3) . .
C171 C170 C129 122.1(3) . .
C171 C170 C175 117.6(3) . .
N68 C239 N69 110.4(3) . .
O45 C239 N68 123.8(3) . .
O45 C239 N69 125.8(3) . .
O1 C10 N4 124.4(3) . .
O1 C10 N5 123.5(3) . .
N5 C10 N4 112.1(2) . .
C87 C88 H88 119.4 . .
C89 C88 C87 121.2(3) . .
C89 C88 H88 119.4 . .
C79 N24 H24 117.2 . .
C80 N24 H24 117.2 . .
C80 N24 C79 125.5(3) . .
C110 C109 H109 120.0 . .
C108 C109 C110 119.9(3) . .
C108 C109 H109 120.0 . .
C174 C173 N50 117.0(3) . .
C174 C173 C172 117.8(3) . .
C172 C173 N50 125.2(3) . .
C107 C108 H108 119.3 . .
C109 C108 C107 121.5(3) . .
C109 C108 H108 119.3 . .
C135 C130 C127 120.6(3) . .
C131 C130 C127 121.6(3) . .
C131 C130 C135 117.8(3) . .
C137 C142 N42 120.2(3) . .
C141 C142 N42 121.0(3) . .
C141 C142 C137 118.8(3) . .
C119 C114 N33 118.4(2) . .
C115 C114 N33 122.5(3) . .
C115 C114 C119 119.0(3) . .
C233 C238 H238 119.9 . .
C237 C238 C233 120.2(3) . .
C237 C238 H238 119.9 . .
O22 C120 N34 124.0(3) . .
O22 C120 N35 123.5(3) . .
N35 C120 N34 112.6(3) . .
O17 C93 N27 123.9(3) . .
O17 C93 N28 124.7(3) . .
N28 C93 N27 111.5(2) . .
C236 C237 H237 119.0 . .
C238 C237 C236 122.1(3) . .
C238 C237 H237 119.0 . .
C162 N47 H47 118.0 . .
C163 N47 H47 118.0 . .
C163 N47 C162 123.9(4) . .
C7 C6 H6A 119.5 . .
C5 C6 C7 121.0(3) . .
C5 C6 H6A 119.5 . .
O37 C199 N58 124.0(3) . .
O37 C199 N59 124.4(3) . .
N58 C199 N59 111.6(3) . .
O18 C100 N30 122.4(3) . .
O18 C100 N29 125.1(3) . .
N29 C100 N30 112.5(3) . .
O13 C73 N22 122.5(3) . .
O13 C73 N23 125.2(3) . .
N23 C73 N22 112.4(3) . .
C47 C46 H46 120.2 . .
C47 C46 C45 119.6(3) . .
C45 C46 H46 120.2 . .
C90 C89 C88 121.6(3) . .
C90 C89 H89 119.2 . .
C88 C89 H89 119.2 . .
C72 C67 C64 121.9(3) . .
C72 C67 C68 117.5(3) . .
C68 C67 C64 120.5(3) . .
C193 C194 H194 118.7 . .
C193 C194 C195 122.5(3) . .
C195 C194 H194 118.7 . .
C70 C71 H71 119.3 . .
C72 C71 C70 121.3(3) . .
C72 C71 H71 119.3 . .
C196 C197 H197 118.9 . .
C196 C197 C198 122.1(3) . .
C198 C197 H197 118.9 . .
N12 C38 C43 116.2(3) . .
C39 C38 N12 124.9(3) . .
C39 C38 C43 118.9(3) . .
C4 C5 H5A 118.7 . .
C6 C5 C4 122.6(3) . .
C6 C5 H5A 118.7 . .
N46 C156 N45 111.5(3) . .
O29 C156 N45 123.5(3) . .
O29 C156 N46 125.0(4) . .
C193 C198 H198 120.1 . .
C197 C198 C193 119.8(3) . .
C197 C198 H198 120.1 . .
C196 C195 H195 120.8 . .
C194 C195 C196 118.5(3) . .
C194 C195 H195 120.8 . .
C36 C31 N10 119.0(3) . .
C32 C31 N10 121.6(3) . .
C32 C31 C36 119.2(3) . .
C44 C45 C46 121.2(3) . .
C44 C45 H45 119.4 . .
C46 C45 H45 119.4 . .
C16 C11 N5 119.2(3) . .
C12 C11 N5 121.9(3) . .
C12 C11 C16 118.8(3) . .
C27 C26 H26 119.7 . .
C27 C26 C25 120.6(3) . .
C25 C26 H26 119.7 . .
N20 C65 C87 118.1(3) . .
N21 C65 N20 125.6(3) . .
N21 C65 C87 116.3(3) . .
C67 C72 H72 119.4 . .
C71 C72 C67 121.3(3) . .
C71 C72 H72 119.4 . .
C110 C111 H111 119.7 . .
C112 C111 C110 120.6(3) . .
C112 C111 H111 119.7 . .
N20 C64 N19 124.5(3) . .
N20 C64 C67 118.3(3) . .
N19 C64 C67 117.2(3) . .
C164 N48 H48A 118.4 . .
C164 N48 C163 123.2(4) . .
C163 N48 H48A 118.4 . .
C233 C234 H234 119.6 . .
C235 C234 C233 120.8(3) . .
C235 C234 H234 119.6 . .
C137 C138 H138 119.2 . .
C137 C138 C139 121.6(3) . .
C139 C138 H138 119.2 . .
N64 C219 N63 112.3(3) . .
O41 C219 N63 122.0(3) . .
O41 C219 N64 125.6(3) . .
C101 C106 H106 119.6 . .
C105 C106 H106 119.6 . .
C105 C106 C101 120.7(3) . .
O38 C206 N60 124.6(4) . .
O38 C206 N61 123.1(4) . .
N60 C206 N61 112.3(3) . .
N37 C127 C130 117.7(3) . .
N38 C127 N37 124.1(3) . .
N38 C127 C130 118.2(3) . .
C90 C91 H91 119.8 . .
C92 C91 C90 120.4(3) . .
C92 C91 H91 119.8 . .
C130 C135 H135 120.0 . .
C134 C135 C130 120.0(3) . .
C134 C135 H135 120.0 . .
C47 C48 H48 119.1 . .
C47 C48 C49 121.8(3) . .
C49 C48 H48 119.1 . .
N21 C66 C107 118.2(3) . .
N19 C66 N21 124.3(3) . .
N19 C66 C107 117.5(3) . .
C24 C29 H29A 119.8 . .
C28 C29 C24 120.4(3) . .
C28 C29 H29A 119.8 . .
C27 C28 H28A 118.9 . .
C29 C28 C27 122.1(3) . .
C29 C28 H28A 118.9 . .
C133 C134 H134 118.2 . .
C135 C134 C133 123.5(3) . .
C135 C134 H134 118.2 . .
C24 C25 H25A 119.3 . .
C26 C25 C24 121.3(3) . .
C26 C25 H25A 119.3 . .
O20 N31 O19 120.6(4) . .
O20 N31 C104 122.1(4) . .
O19 N31 C104 117.4(4) . .
C281 C280 C279 109.2(3) . .
C58 C63 H63 118.9 . .
C62 C63 C58 122.3(3) . .
C62 C63 H63 118.9 . .
C236 C235 C234 120.5(3) . .
C236 C235 H235 119.8 . .
C234 C235 H235 119.8 . .
C184 N53 H53A 115.9 . .
C183 N53 H53A 115.9 . .
C183 N53 C184 128.2(4) . .
N75 C279 C280 113.3(3) . .
O2 C17 N6 123.3(3) . .
O2 C17 N7 125.8(4) . .
N6 C17 N7 110.9(3) . .
C284 C283 N75 113.5(3) . .
N30 C101 C106 116.0(3) . .
N30 C101 C102 123.8(3) . .
C106 C101 C102 120.1(3) . .
N61 C207 C212 116.1(3) . .
C208 C207 N61 124.6(4) . .
C208 C207 C212 119.2(4) . .
C44 C49 C48 119.8(3) . .
C44 C49 H49 120.1 . .
C48 C49 H49 120.1 . .
O26 C143 N42 124.1(4) . .
O26 C143 N43 124.3(3) . .
N43 C143 N42 111.5(3) . .
C58 C59 H59 121.0 . .
C60 C59 C58 118.0(3) . .
C60 C59 H59 121.0 . .
C272 C271 N75 115.3(3) . .
O40 N62 C210 117.3(4) . .
O39 N62 O40 121.4(4) . .
O39 N62 C210 121.3(5) . .
C151 C150 C128 121.9(3) . .
C151 C150 C155 116.6(3) . .
C155 C150 C128 121.5(3) . .
N75 C275 C276 114.1(3) . .
C275 C276 C277 108.7(3) . .
C36 C35 H35A 119.3 . .
C34 C35 C36 121.5(3) . .
C34 C35 H35A 119.3 . .
C11 C16 N6 118.6(3) . .
C15 C16 N6 121.2(3) . .
C15 C16 C11 120.1(3) . .
C263 N74 C255 106.6(3) . .
C263 N74 C259 109.9(3) . .
C263 N74 C267 113.0(4) . .
C255 N74 C267 111.1(4) . .
C259 N74 C255 111.8(3) . .
C259 N74 C267 104.7(3) . .
C51 C52 H52 119.4 . .
C53 C52 C51 121.3(3) . .
C53 C52 H52 119.4 . .
C200 C205 N60 117.8(3) . .
C204 C205 N60 122.3(4) . .
C204 C205 C200 119.6(4) . .
C170 C175 H175 119.7 . .
C174 C175 C170 120.5(3) . .
C174 C175 H175 119.7 . .
N43 C144 C145 124.6(4) . .
C149 C144 N43 115.8(3) . .
C149 C144 C145 119.5(4) . .
C138 C139 H139 120.8 . .
C140 C139 C138 118.4(4) . .
C140 C139 H139 120.8 . .
C133 C132 H132 120.2 . .
C131 C132 C133 119.6(3) . .
C131 C132 H132 120.2 . .
C232 C227 N66 118.0(3) . .
C232 C227 C228 117.8(4) . .
C228 C227 N66 124.2(4) . .
C153 C152 H152 120.0 . .
C151 C152 C153 120.0(3) . .
C151 C152 H152 120.0 . .
C183 N52 H52A 115.9 . .
C183 N52 C182 128.2(4) . .
C182 N52 H52A 115.9 . .
C130 C131 C132 122.3(3) . .
C130 C131 H131 118.9 . .
C132 C131 H131 118.9 . .
C38 C43 H43 119.8 . .
C42 C43 C38 120.5(3) . .
C42 C43 H43 119.8 . .
O8 N13 C41 120.5(3) . .
O8 N13 O7 122.9(4) . .
O7 N13 C41 116.5(3) . .
C122 C121 N35 122.6(3) . .
C126 C121 N35 116.2(3) . .
C126 C121 C122 121.2(3) . .
C99 C94 N28 119.1(3) . .
C95 C94 N28 122.4(4) . .
C95 C94 C99 118.3(4) . .
C87 C92 C91 121.1(3) . .
C87 C92 H92 119.5 . .
C91 C92 H92 119.5 . .
C107 C112 C111 121.3(3) . .
C107 C112 H112 119.3 . .
C111 C112 H112 119.3 . .
C40 C41 N13 120.2(3) . .
C42 C41 N13 118.6(3) . .
C42 C41 C40 120.8(3) . .
C56 C55 H55 119.2 . .
C54 C55 C56 121.6(3) . .
C54 C55 H55 119.2 . .
C150 C151 C152 123.3(3) . .
C150 C151 H151 118.3 . .
C152 C151 H151 118.3 . .
C173 C174 C175 121.8(3) . .
C173 C174 H174 119.1 . .
C175 C174 H174 119.1 . .
N59 C200 C205 119.1(3) . .
C201 C200 N59 123.4(3) . .
C201 C200 C205 117.5(3) . .
C227 C232 H232 119.0 . .
C231 C232 C227 122.1(4) . .
C231 C232 H232 119.0 . .
C38 C39 H39 119.9 . .
C40 C39 C38 120.1(3) . .
C40 C39 H39 119.9 . .
C142 C141 H141 119.9 . .
C140 C141 C142 120.1(3) . .
C140 C141 H141 119.9 . .
C106 C105 H105 120.6 . .
C106 C105 C104 118.8(4) . .
C104 C105 H105 120.6 . .
C94 C99 N29 118.8(3) . .
C98 C99 N29 121.9(3) . .
C98 C99 C94 119.4(3) . .
N7 C18 C23 116.3(3) . .
C19 C18 N7 126.1(3) . .
C19 C18 C23 117.5(4) . .
C70 C69 H69 120.3 . .
C68 C69 C70 119.3(3) . .
C68 C69 H69 120.3 . .
C31 C32 H32A 119.6 . .
C31 C32 C33 120.8(4) . .
C33 C32 H32A 119.6 . .
C139 C140 C141 121.3(3) . .
C139 C140 H140 119.4 . .
C141 C140 H140 119.4 . .
C271 C272 C273 109.1(3) . .
C18 C23 H23A 119.1 . .
C22 C23 C18 121.8(4) . .
C22 C23 H23A 119.1 . .
N70 C245 C240 120.1(3) . .
N70 C245 C244 122.7(4) . .
C244 C245 C240 116.9(4) . .
C278 C277 C276 108.5(4) . .
N65 C225 C220 120.8(3) . .
C224 C225 N65 120.4(3) . .
C224 C225 C220 118.8(4) . .
C299 N76 C295 101.7(4) . .
C291 N76 C295 106.4(3) . .
C291 N76 C299 109.2(4) . .
C287 N76 C295 102.0(4) . .
C287 N76 C299 109.3(5) . .
C287 N76 C291 125.4(6) . .
O42 C226 N66 124.0(4) . .
O42 C226 N65 123.7(4) . .
N65 C226 N66 112.3(3) . .
C59 C60 H60 119.0 . .
C61 C60 C59 122.0(3) . .
C61 C60 H60 119.0 . .
C67 C68 H68 119.0 . .
C69 C68 C67 122.0(3) . .
C69 C68 H68 119.0 . .
C303 N77 C307 107.2(4) . .
C315 N77 C303 111.3(5) . .
C315 N77 C307 110.2(5) . .
C315 N77 C311 115.8(5) . .
C311 N77 C303 108.8(4) . .
C311 N77 C307 102.8(4) . .
C11 C12 H12A 119.7 . .
C13 C12 C11 120.7(3) . .
C13 C12 H12A 119.7 . .
C4 C9 H9A 119.2 . .
C4 C9 C8 121.6(3) . .
C8 C9 H9A 119.2 . .
C245 C240 N69 118.7(3) . .
C241 C240 N69 121.5(4) . .
C241 C240 C245 119.8(4) . .
C55 C54 H54 119.9 . .
C55 C54 C53 120.2(3) . .
C53 C54 H54 119.9 . .
C282 C281 C280 111.0(3) . .
C41 C40 H40 120.0 . .
C39 C40 C41 119.9(3) . .
C39 C40 H40 120.0 . .
N25 C81 C82 128.8(5) . .
C86 C81 N25 114.7(3) . .
C86 C81 C82 116.3(5) . .
C173 C172 H172 119.5 . .
C171 C172 C173 120.9(3) . .
C171 C172 H172 119.5 . .
C283 C284 C285 109.1(3) . .
C52 C53 H53 120.2 . .
C54 C53 C52 119.7(4) . .
C54 C53 H53 120.2 . .
C7 C8 H8 119.1 . .
C9 C8 C7 121.9(3) . .
C9 C8 H8 119.1 . .
C43 C42 C41 119.6(3) . .
C43 C42 H42 120.2 . .
C41 C42 H42 120.2 . .
C79 C74 N23 119.1(4) . .
C75 C74 N23 120.1(4) . .
C75 C74 C79 120.8(3) . .
C170 C171 C172 121.3(3) . .
C170 C171 H171 119.4 . .
C172 C171 H171 119.4 . .
C101 C102 H102 120.5 . .
C103 C102 C101 119.0(4) . .
C103 C102 H102 120.5 . .
C35 C34 H34A 119.6 . .
C33 C34 C35 120.8(3) . .
C33 C34 H34A 119.6 . .
C74 C79 N24 119.2(3) . .
C78 C79 N24 123.3(4) . .
C78 C79 C74 117.5(4) . .
C105 C104 N31 117.0(4) . .
C103 C104 N31 122.7(4) . .
C103 C104 C105 120.2(4) . .
C32 C33 H33A 120.3 . .
C34 C33 C32 119.5(3) . .
C34 C33 H33A 120.3 . .
C119 C118 H118 119.8 . .
C117 C118 C119 120.4(3) . .
C117 C118 H118 119.8 . .
C99 C98 H98 119.5 . .
C97 C98 C99 121.0(4) . .
C97 C98 H98 119.5 . .
C60 C61 N18 122.0(4) . .
C60 C61 C62 121.5(4) . .
C62 C61 N18 116.3(4) . .
C144 C149 H149 119.7 . .
C144 C149 C148 120.7(4) . .
C148 C149 H149 119.7 . .
C319 N78 C319 108.1(5) . 2_656
C319 N78 C323 110.9(3) 2_656 .
C319 N78 C323 110.9(3) . 2_656
C319 N78 C323 108.5(3) . .
C319 N78 C323 108.5(3) 2_656 2_656
C323 N78 C323 109.9(5) . 2_656
C286 C285 C284 112.2(3) . .
C114 C115 H115 119.6 . .
C114 C115 C116 120.8(3) . .
C116 C115 H115 119.6 . .
C274 C273 C272 111.3(4) . .
C121 C122 H122 120.9 . .
C121 C122 C123 118.3(4) . .
C123 C122 H122 120.9 . .
O14 C80 N25 122.9(4) . .
O14 C80 N24 123.2(4) . .
N24 C80 N25 113.9(3) . .
C162 C157 N46 118.1(3) . .
C158 C157 N46 121.9(4) . .
C158 C157 C162 119.8(4) . .
O24 N36 C124 114.5(5) . .
O23 N36 O24 126.0(4) . .
O23 N36 C124 119.4(5) . .
C207 C212 H212 120.7 . .
C211 C212 C207 118.7(4) . .
C211 C212 H212 120.7 . .
C16 C15 H15A 119.9 . .
C16 C15 C14 120.2(4) . .
C14 C15 H15A 119.9 . .
C225 C220 N64 117.9(3) . .
C221 C220 N64 124.1(4) . .
C221 C220 C225 117.9(4) . .
C153 C154 H154 119.4 . .
C155 C154 C153 121.3(3) . .
C155 C154 H154 119.4 . .
C118 C117 H117 119.4 . .
C116 C117 C118 121.1(3) . .
C116 C117 H117 119.4 . .
C209 C210 N62 119.0(4) . .
C209 C210 C211 120.3(4) . .
C211 C210 N62 120.6(5) . .
C144 C145 H145 120.7 . .
C146 C145 C144 118.6(5) . .
C146 C145 H145 120.7 . .
C102 C103 C104 121.1(4) . .
C102 C103 H103 119.5 . .
C104 C103 H103 119.5 . .
O44 N67 C230 121.1(5) . .
O44 N67 O43 125.1(4) . .
O43 N67 C230 113.6(5) . .
C150 C155 C154 121.5(3) . .
C150 C155 H155 119.3 . .
C154 C155 H155 119.3 . .
O11 N18 C61 115.0(4) . .
O12 N18 O11 124.5(4) . .
O12 N18 C61 120.6(4) . .
C210 C209 H209 119.9 . .
C210 C209 C208 120.2(4) . .
C208 C209 H209 119.9 . .
C63 C62 C61 117.1(4) . .
C63 C62 H62 121.5 . .
C61 C62 H62 121.5 . .
C207 C208 C209 120.2(4) . .
C207 C208 H208 119.9 . .
C209 C208 H208 119.9 . .
C79 C78 H78 118.9 . .
C77 C78 C79 122.1(4) . .
C77 C78 H78 118.9 . .
C115 C116 H116 120.2 . .
C117 C116 C115 119.6(3) . .
C117 C116 H116 120.2 . .
C200 C201 H201 119.2 . .
C202 C201 C200 121.7(5) . .
C202 C201 H201 119.2 . .
C121 C126 H126 119.6 . .
C121 C126 C125 120.8(5) . .
C125 C126 H126 119.6 . .
C157 C162 N47 119.8(4) . .
C161 C162 N47 120.3(4) . .
C161 C162 C157 119.8(4) . .
C205 C204 H204 120.0 . .
C203 C204 C205 120.0(4) . .
C203 C204 H204 120.0 . .
N74 C263 C264 114.0(4) . .
C256 C255 N74 114.0(4) . .
C212 C211 C210 121.1(5) . .
C212 C211 H211 119.4 . .
C210 C211 H211 119.4 . .
N48 C164 C169 116.0(4) . .
N48 C164 C165 125.1(5) . .
C169 C164 C165 118.8(5) . .
C122 C123 H123 120.7 . .
C124 C123 C122 118.5(4) . .
C124 C123 H123 120.7 . .
N53 C184 C185 122.9(5) . .
C189 C184 N53 117.8(4) . .
C189 C184 C185 119.4(5) . .
C246 N71 H71A 116.7 . .
C246 N71 C247 126.7(4) . .
C247 N71 H71A 116.7 . .
C176 N51 H51 116.8 . .
C176 N51 C177 126.3(4) . .
C177 N51 H51 116.8 . .
C225 C224 H224 118.8 . .
C223 C224 C225 122.3(4) . .
C223 C224 H224 118.8 . .
C23 C22 H22A 121.3 . .
C21 C22 C23 117.3(4) . .
C21 C22 H22A 121.3 . .
C12 C13 H13 120.3 . .
C14 C13 C12 119.3(4) . .
C14 C13 H13 120.3 . .
N50 C176 N51 111.3(4) . .
O33 C176 N50 125.2(4) . .
O33 C176 N51 123.4(4) . .
C74 C75 H75 120.5 . .
C74 C75 C76 119.0(4) . .
C76 C75 H75 120.5 . .
N47 C163 N48 111.9(4) . .
O30 C163 N47 125.0(4) . .
O30 C163 N48 123.0(4) . .
O46 C246 N70 124.2(5) . .
O46 C246 N71 124.2(5) . .
N71 C246 N70 111.4(3) . .
C164 C169 H169 119.6 . .
C168 C169 C164 120.8(5) . .
C168 C169 H169 119.6 . .
C227 C228 H228 120.7 . .
C229 C228 C227 118.5(5) . .
C229 C228 H228 120.7 . .
C15 C14 C13 120.9(4) . .
C15 C14 H14A 119.6 . .
C13 C14 H14A 119.6 . .
C145 C146 H146 119.3 . .
C147 C146 C145 121.4(5) . .
C147 C146 H146 119.3 . .
C123 C124 N36 116.1(5) . .
C125 C124 N36 119.9(4) . .
C125 C124 C123 124.0(4) . .
C157 C158 H158 120.0 . .
C157 C158 C159 120.1(5) . .
C159 C158 H158 120.0 . .
C296 C295 N76 125.5(4) . .
C245 C244 H244 118.0 . .
C243 C244 C245 124.1(5) . .
C243 C244 H244 118.0 . .
C98 C97 H97 119.8 . .
C98 C97 C96 120.4(4) . .
C96 C97 H97 119.8 . .
C229 C230 N67 122.3(5) . .
C229 C230 C231 118.2(4) . .
C231 C230 N67 119.5(5) . .
O15 N26 C84 113.9(7) . .
O16 N26 O15 127.4(7) . .
O16 N26 C84 118.2(6) . .
C228 C229 H229 118.6 . .
C230 C229 C228 122.8(5) . .
C230 C229 H229 118.6 . .
C149 C148 H148 121.2 . .
C147 C148 C149 117.6(5) . .
C147 C148 H148 121.2 . .
C232 C231 C230 120.6(4) . .
C232 C231 H231 119.7 . .
C230 C231 H231 119.7 . .
N53 C183 N52 114.0(4) . .
O34 C183 N53 125.0(6) . .
O34 C183 N52 121.0(5) . .
C78 C77 H77 119.6 . .
C78 C77 C76 120.8(4) . .
C76 C77 H77 119.6 . .
N78 C319 C320 114.3(4) . .
C126 C125 H125 121.4 . .
C124 C125 C126 117.2(5) . .
C124 C125 H125 121.4 . .
C303 C304 C305 109.4(5) . .
C204 C203 H203 119.6 . .
C202 C203 C204 120.7(4) . .
C202 C203 H203 119.6 . .
C162 C161 H161 119.4 . .
C162 C161 C160 121.2(5) . .
C160 C161 H161 119.4 . .
C83 C84 N26 119.1(5) . .
C83 C84 C85 118.5(6) . .
C85 C84 N26 121.2(7) . .
C146 C147 C148 122.1(5) . .
C146 C147 N44 120.2(5) . .
C148 C147 N44 117.7(5) . .
C260 C259 N74 114.0(4) . .
C240 C241 H241 120.2 . .
C240 C241 C242 119.6(5) . .
C242 C241 H241 120.2 . .
C255 C256 C257 106.8(5) . .
C22 C21 N8 116.5(4) . .
C20 C21 C22 123.1(5) . .
C20 C21 N8 120.4(5) . .
C75 C76 H76 120.1 . .
C77 C76 C75 119.7(5) . .
C77 C76 H76 120.1 . .
C244 C243 H243 119.6 . .
C244 C243 C242 120.8(5) . .
C242 C243 H243 119.6 . .
O4 N8 C21 120.4(5) . .
O4 N8 O3 124.2(5) . .
O3 N8 C21 115.2(4) . .
O27 N44 C147 117.3(6) . .
O28 N44 C147 120.2(6) . .
O28 N44 O27 122.4(6) . .
C263 C264 C265 108.2(5) . .
C81 C82 H82 120.1 . .
C81 C82 C83 119.7(6) . .
C83 C82 H82 120.1 . .
C84 C83 C82 122.0(5) . .
C84 C83 H83 119.0 . .
C82 C83 H83 119.0 . .
C300 C299 N76 121.2(6) . .
C298 C297 C296 121.2(7) . .
C259 C260 C261 107.5(5) . .
N74 C267 C268 111.0(4) . .
C18 C19 H19 119.3 . .
C18 C19 C20 121.4(4) . .
C20 C19 H19 119.3 . .
N80 C346 C347 108.8(6) . .
C201 C202 H202 119.8 . .
C203 C202 C201 120.3(5) . .
C203 C202 H202 119.8 . .
C94 C95 H95 119.5 . .
C96 C95 C94 121.0(5) . .
C96 C95 H95 119.5 . .
C161 C160 H160 120.5 . .
C159 C160 C161 119.1(5) . .
C159 C160 H160 120.5 . .
C267 C268 C269 108.1(5) . .
C184 C189 H189 119.4 . .
C184 C189 C188 121.2(5) . .
C188 C189 H189 119.4 . .
C224 C223 H223 119.6 . .
C224 C223 C222 120.8(5) . .
C222 C223 H223 119.6 . .
N86 C428 C429 172.6(7) . .
C266 C265 C264 112.2(5) . .
C220 C221 H221 119.0 . .
C220 C221 C222 121.9(5) . .
C222 C221 H221 119.0 . .
O35 N54 C187 116.8(7) . .
O35 N54 O36 126.0(6) . .
O36 N54 C187 117.0(6) . .
C319 C320 C321 107.6(4) . .
C306 C305 C304 117.7(6) . .
C287 C288 C289 106.6(5) . .
C184 C185 H185 121.9 . .
C186 C185 C184 116.3(6) . .
C186 C185 H185 121.9 . .
C158 C159 H159 120.1 . .
C160 C159 C158 119.9(5) . .
C160 C159 H159 120.1 . .
N52 C182 C177 119.7(4) . .
N52 C182 C181 121.5(6) . .
C177 C182 C181 118.2(6) . .
C346 N80 C354 95.1(7) . .
C346 N80 C350 110.0(6) . .
C354 N80 C350 121.8(8) . .
C342 N80 C346 110.6(6) . .
C342 N80 C354 122.9(7) . .
C342 N80 C350 96.4(8) . .
C260 C261 C262 108.6(5) . .
C241 C242 H242 120.6 . .
C243 C242 C241 118.7(5) . .
C243 C242 H242 120.6 . .
C189 C188 H188 120.1 . .
C187 C188 C189 119.7(6) . .
C187 C188 H188 120.1 . .
C81 C86 H86 120.5 . .
C85 C86 C81 119.1(5) . .
C85 C86 H86 120.5 . .
C313 C312 C311 113.7(6) . .
C362 N81 C358 116.5(7) . .
C362 N81 C366 107.0(6) . .
C362 N81 C370 113.8(8) . .
C358 N81 C366 105.2(7) . .
C358 N81 C370 108.3(6) . .
C370 N81 C366 105.0(7) . .
C320 C321 C322 109.2(5) . .
C21 C20 C19 118.8(5) . .
C21 C20 H20 120.6 . .
C19 C20 H20 120.6 . .
C297 C296 C295 111.4(5) . .
C258 C257 C256 111.0(6) . .
C97 C96 C95 119.9(4) . .
C97 C96 H96 120.0 . .
C95 C96 H96 120.0 . .
C185 C186 H186 118.2 . .
C185 C186 C187 123.6(6) . .
C187 C186 H186 118.2 . .
C304 C303 N77 115.4(5) . .
C378 N82 C382 114.1(8) . .
C374 N82 C378 116.4(7) . .
C374 N82 C382 97.6(7) . .
C374 N82 C7AA 117.3(8) . .
C7AA N82 C378 111.8(7) . .
C7AA N82 C382 97.1(7) . .
C308 C307 N77 116.8(6) . .
C169 C168 H168 119.4 . .
C169 C168 C167 121.1(5) . .
C167 C168 H168 119.4 . .
C316 C315 N77 114.1(6) . .
C310 C309 C308 97.0(9) . .
N76 C291 C292 115.3(6) . .
N77 C311 C312 115.6(5) . .
C347 C348 C349 117.0(7) . .
C223 C222 C221 117.7(5) . .
C223 C222 H222 121.1 . .
C221 C222 H222 121.1 . .
C324 C323 N78 114.0(4) . .
C164 C165 H165 121.2 . .
C166 C165 C164 117.6(6) . .
C166 C165 H165 121.2 . .
N76 C287 C288 103.8(5) . .
C323 C324 C325 106.6(6) . .
O32 N49 C167 124.0(6) . .
O32 N49 O31 124.4(6) . .
O31 N49 C167 111.0(7) . .
C291 C292 C293 109.3(7) . .
C188 C187 N54 120.8(6) . .
C188 C187 C186 119.5(7) . .
C186 C187 N54 119.4(6) . .
N81 C362 C363 109.6(6) . .
N79 C327 C328 129.8(9) . .
C252 C247 N71 118.4(5) . .
C252 C247 C248 121.3(6) . .
C248 C247 N71 120.2(5) . .
C330 C329 C328 114.5(11) . .
C84 C85 H85 118.3 . .
C86 C85 C84 123.3(7) . .
C86 C85 H85 118.3 . .
C315 C316 C317 111.5(7) . .
C299 C300 C301 108.9(8) . .
N51 C177 C182 118.0(6) . .
N51 C177 C178 120.6(6) . .
C182 C177 C178 121.4(5) . .
O48 N72 C250 121.1(9) . .
O48 N72 O47 124.3(8) . .
O47 N72 C250 114.6(8) . .
C294 C293 C292 108.7(10) . .
C326 C325 C324 110.5(7) . .
C168 C167 N49 116.2(6) . .
C166 C167 C168 118.8(5) . .
C166 C167 N49 124.8(6) . .
C270 C269 C268 109.3(8) . .
C379 C378 N82 128.0(9) . .
C288 C289 C290 108.4(5) . .
C327 N79 C338 97.2(8) . .
C327 N79 C331 121.3(10) . .
C327 N79 C335 96.4(9) . .
C331 N79 C338 116.9(9) . .
C331 N79 C335 118.0(10) . .
C335 N79 C338 103.0(8) . .
C363 C364 C365 114.0(7) . .
C359 C358 N81 112.4(6) . .
C348 C347 C346 105.4(7) . .
C165 C166 H166 118.6 . .
C167 C166 C165 122.8(6) . .
C167 C166 H166 118.6 . .
C182 C181 H181 121.1 . .
C180 C181 C182 117.9(7) . .
C180 C181 H181 121.1 . .
C247 C252 H252 118.3 . .
C247 C252 C251 123.5(7) . .
C251 C252 H252 118.3 . .
C318 C317 C316 104.4(9) . .
C364 C363 C362 110.1(8) . .
C314 C313 C312 116.4(8) . .
C379 C380 C381 124.3(13) . .
C327 C328 C329 111.3(11) . .
C302 C301 C300 113.0(12) . .
C251 C250 N72 113.7(8) . .
C249 C250 N72 122.4(9) . .
C249 C250 C251 123.4(7) . .
N80 C342 C343 112.3(8) . .
C252 C251 C250 113.4(7) . .
C252 C251 H251 123.3 . .
C250 C251 H251 123.3 . .
C380 C379 C378 130.5(13) . .
C358 C359 C360 115.6(8) . .
C339 C338 N79 110.6(6) . .
C307 C308 C309 125.0(8) . .
C338 C339 C4AA 103.5(5) . .
C177 C178 H178 121.0 . .
C179 C178 C177 118.1(7) . .
C179 C178 H178 121.0 . .
C181 C180 H180 118.3 . .
C179 C180 C181 123.4(6) . .
C179 C180 H180 118.3 . .
C247 C248 H248 120.7 . .
C249 C248 C247 118.5(7) . .
C249 C248 H248 120.7 . .
C178 C179 H179 119.6 . .
C180 C179 C178 120.8(8) . .
C180 C179 H179 119.6 . .
C250 C249 C248 119.6(8) . .
C250 C249 H249 120.2 . .
C248 C249 H249 120.2 . .
C333 C332 C331 131.4(12) . .
N79 C331 C332 123.2(10) . .
N79 C335 C336 105.5(11) . .
C352 C351 C350 107.2(8) . .
C353 C352 C351 136.7(13) . .
C351 C350 N80 108.0(9) . .
N81 C370 C371 117.6(7) . .
C410 N84 C418 137.9(13) . .
C406 N84 C418 102.1(10) . .
C406 N84 C410 118.7(12) . .
C406 N84 C414 85.3(12) . .
C414 N84 C418 85.4(8) . .
C414 N84 C410 106.5(9) . .
N84 C410 C411 174.7(14) . .
C370 C371 C372 111.5(9) . .
N82 C374 C375 121.9(9) . .
C409 C408 C407 143.8(10) . .
N84 C406 C414 48.2(7) . .
C407 C406 N84 121.1(14) . .
C407 C406 C414 153.9(10) . .
C406 C407 C408 136.1(9) . .
C390 N83 C402 108.2(7) . .
C390 N83 C398 132.6(9) . .
C390 N83 C394 111.5(9) . .
C402 N83 C394 115.2(8) . .
C398 N83 C402 90.9(8) . .
C398 N83 C394 97.3(7) . .
N83 C390 C391 114.7(9) . .
C399 C398 N83 108.5(9) . .
C401 C400 C399 126.3(11) . .
C400 C399 C398 124.0(12) . .
N85 C423 C424 109.4(16) . .
C423 N85 C427 125.9(13) . .
C420 N85 C423 153.0(13) . .
C420 N85 C427 80.8(11) . .
N85 C420 C421 159.6(18) . .
N85 C420 C427 51.6(8) . .
C421 C420 C427 115.1(12) . .
C395 C394 N83 112.7(8) . .
N84 C414 C406 46.4(7) . .
C396 C395 C394 107.6(9) . .
N85 C427 C420 47.6(8) . .
H25B C254 H25C 109.5 . .
H25B C254 H25D 109.5 . .
H25C C254 H25D 109.5 . .
C253 C254 H25B 109.5 . .
C253 C254 H25C 109.5 . .
C253 C254 H25D 109.5 . .
N73 C253 C254 128.6(15) . .
C395 C396 C397 110.5(11) . .
C5AA C0AA N1AA 148.5(18) . .
N4AA N4AA C1AA 109.9(11) 2_656 .
C3AA C2AA N0AA 174.6(11) . .

loop_
_geom_bond_atom_site_label_1
_geom_bond_atom_site_label_2
_geom_bond_distance
_geom_bond_site_symmetry_2
P4 O61 1.544(2) .
P4 O62 1.5325(18) .
P4 O63 1.543(2) .
P4 O64 1.538(2) .
P1 O52 1.540(2) .
P1 O51 1.527(2) .
P1 O49 1.5407(19) .
P1 O50 1.549(2) .
P3 O60 1.518(2) .
P3 O59 1.543(2) .
P3 O57 1.542(2) .
P3 O58 1.548(2) .
P2 O56 1.530(2) .
P2 O53 1.548(2) .
P2 O54 1.543(2) .
P2 O55 1.534(2) .
O21 C113 1.218(3) .
O5 C30 1.212(3) .
O1 C10 1.229(3) .
O10 C57 1.235(4) .
N14 H14 0.8800 .
N14 C50 1.364(4) .
N14 C47 1.410(3) .
N68 H68A 0.8800 .
N68 C236 1.414(4) .
N68 C239 1.373(4) .
N32 H32 0.8800 .
N32 C113 1.378(3) .
N32 C110 1.397(4) .
N4 H4 0.8800 .
N4 C7 1.405(4) .
N4 C10 1.375(4) .
N56 C191 1.346(3) .
N56 C190 1.351(4) .
O22 C120 1.237(4) .
N33 H33 0.8800 .
N33 C113 1.377(4) .
N33 C114 1.418(4) .
N40 H40A 0.8800 .
N40 C133 1.380(4) .
N40 C136 1.387(4) .
N57 C191 1.334(4) .
N57 C192 1.333(4) .
N9 H9 0.8800 .
N9 C27 1.408(4) .
N9 C30 1.388(4) .
O37 C199 1.227(4) .
O6 C37 1.226(4) .
N58 H58 0.8800 .
N58 C196 1.410(4) .
N58 C199 1.370(4) .
N63 H63A 0.8800 .
N63 C216 1.395(4) .
N63 C219 1.373(4) .
N15 H15 0.8800 .
N15 C51 1.406(4) .
N15 C50 1.354(4) .
N1 C3 1.340(4) .
N1 C1 1.342(3) .
N17 H17 0.8800 .
N17 C58 1.400(4) .
N17 C57 1.368(4) .
N34 H34 0.8800 .
N34 C119 1.403(4) .
N34 C120 1.369(4) .
N11 H11 0.8800 .
N11 C37 1.356(4) .
N11 C36 1.405(4) .
N3 C3 1.330(4) .
N3 C2 1.332(3) .
N22 H22 0.8800 .
N22 C70 1.399(4) .
N22 C73 1.388(4) .
O18 C100 1.223(4) .
N45 H45A 0.8800 .
N45 C153 1.396(4) .
N45 C156 1.375(4) .
N16 H16 0.8800 .
N16 C57 1.362(4) .
N16 C56 1.417(4) .
N41 H41 0.8800 .
N41 C137 1.419(4) .
N41 C136 1.359(4) .
N55 C192 1.331(3) .
N55 C190 1.347(4) .
O9 C50 1.220(4) .
O17 C93 1.207(4) .
O45 C239 1.211(4) .
N27 H27 0.8800 .
N27 C90 1.410(3) .
N27 C93 1.378(4) .
N12 H12 0.8800 .
N12 C37 1.391(4) .
N12 C38 1.400(4) .
O25 C136 1.223(4) .
O26 C143 1.209(4) .
N50 H50 0.8800 .
N50 C173 1.412(4) .
N50 C176 1.331(5) .
N39 C129 1.334(4) .
N39 C128 1.351(4) .
O38 C206 1.227(4) .
N20 C65 1.337(4) .
N20 C64 1.334(4) .
N10 H10 0.8800 .
N10 C30 1.358(4) .
N10 C31 1.409(4) .
N2 C2 1.346(4) .
N2 C1 1.351(4) .
N35 H35 0.8800 .
N35 C120 1.353(4) .
N35 C121 1.410(4) .
O13 C73 1.221(4) .
N5 H5 0.8800 .
N5 C10 1.357(4) .
N5 C11 1.410(4) .
O2 C17 1.205(4) .
N30 H30 0.8800 .
N30 C100 1.395(4) .
N30 C101 1.391(4) .
N75 C279 1.535(4) .
N75 C283 1.529(4) .
N75 C271 1.530(4) .
N75 C275 1.514(4) .
N28 H28 0.8800 .
N28 C93 1.373(4) .
N28 C94 1.406(4) .
N37 C129 1.342(4) .
N37 C127 1.352(4) .
N42 H42A 0.8800 .
N42 C142 1.423(4) .
N42 C143 1.382(4) .
N60 H60A 0.8800 .
N60 C206 1.361(5) .
N60 C205 1.420(5) .
N38 C128 1.331(4) .
N38 C127 1.328(4) .
N43 H43A 0.8800 .
N43 C143 1.376(5) .
N43 C144 1.403(5) .
N64 H64 0.8800 .
N64 C219 1.357(4) .
N64 C220 1.429(5) .
N29 H29 0.8800 .
N29 C100 1.336(4) .
N29 C99 1.416(4) .
N69 H69A 0.8800 .
N69 C239 1.379(4) .
N69 C240 1.414(4) .
N6 H6 0.8800 .
N6 C17 1.374(5) .
N6 C16 1.419(4) .
N21 C65 1.329(4) .
N21 C66 1.351(4) .
C191 C213 1.474(4) .
N61 H61 0.8800 .
N61 C206 1.363(5) .
N61 C207 1.424(5) .
N59 H59A 0.8800 .
N59 C199 1.371(4) .
N59 C200 1.397(4) .
C7 C6 1.373(4) .
C7 C8 1.377(4) .
N23 H23 0.8800 .
N23 C73 1.341(4) .
N23 C74 1.430(4) .
C192 C233 1.488(4) .
N66 H66 0.8800 .
N66 C227 1.419(5) .
N66 C226 1.370(5) .
N19 C64 1.353(4) .
N19 C66 1.330(4) .
O42 C226 1.219(5) .
N7 H7 0.8800 .
N7 C17 1.374(5) .
N7 C18 1.394(5) .
C3 C44 1.468(4) .
C216 C215 1.394(4) .
C216 C217 1.385(4) .
C2 C24 1.474(4) .
C193 C190 1.472(4) .
C193 C194 1.383(4) .
C193 C198 1.387(4) .
N65 H65 0.8800 .
N65 C225 1.398(5) .
N65 C226 1.367(5) .
C27 C26 1.373(4) .
C27 C28 1.378(4) .
C214 H214 0.9500 .
C214 C213 1.383(4) .
C214 C215 1.387(4) .
N46 H46A 0.8800 .
N46 C156 1.375(5) .
N46 C157 1.437(5) .
C236 C237 1.375(4) .
C236 C235 1.382(4) .
C196 C197 1.369(4) .
C196 C195 1.408(4) .
O41 C219 1.224(4) .
C213 C218 1.391(4) .
C24 C29 1.395(4) .
C24 C25 1.404(4) .
C1 C4 1.455(4) .
C233 C238 1.384(4) .
C233 C234 1.388(4) .
C90 C89 1.361(4) .
C90 C91 1.394(4) .
C215 H215 0.9500 .
C51 C56 1.401(4) .
C51 C52 1.415(5) .
C153 C152 1.379(5) .
C153 C154 1.395(5) .
C110 C109 1.383(4) .
C110 C111 1.384(4) .
C44 C45 1.383(4) .
C44 C49 1.386(4) .
C58 C63 1.396(5) .
C58 C59 1.417(4) .
C133 C134 1.380(5) .
C133 C132 1.403(4) .
N70 H70 0.8800 .
N70 C245 1.391(5) .
N70 C246 1.367(6) .
O14 C80 1.240(4) .
C47 C46 1.391(4) .
C47 C48 1.370(4) .
C137 C142 1.417(4) .
C137 C138 1.362(5) .
C70 C71 1.379(4) .
C70 C69 1.396(5) .
C4 C5 1.380(4) .
C4 C9 1.358(4) .
N25 H25 0.8800 .
N25 C81 1.384(6) .
N25 C80 1.383(6) .
O8 N13 1.194(4) .
C87 C88 1.388(4) .
C87 C65 1.480(4) .
C87 C92 1.376(4) .
C129 C170 1.475(5) .
C107 C108 1.383(4) .
C107 C66 1.473(4) .
C107 C112 1.364(4) .
C36 C31 1.400(5) .
C36 C35 1.412(4) .
C128 C150 1.466(5) .
C119 C114 1.408(4) .
C119 C118 1.387(4) .
C56 C55 1.403(4) .
C218 H218 0.9500 .
C218 C217 1.388(4) .
C217 H217 0.9500 .
C170 C175 1.408(5) .
C170 C171 1.373(4) .
C88 H88 0.9500 .
C88 C89 1.373(4) .
N24 H24 0.8800 .
N24 C79 1.423(6) .
N24 C80 1.373(5) .
C109 H109 0.9500 .
C109 C108 1.381(4) .
O29 C156 1.205(4) .
C173 C174 1.367(4) .
C173 C172 1.394(5) .
C108 H108 0.9500 .
C130 C127 1.460(4) .
C130 C135 1.385(5) .
C130 C131 1.377(5) .
C142 C141 1.386(5) .
C114 C115 1.380(4) .
C238 H238 0.9500 .
C238 C237 1.371(4) .
C237 H237 0.9500 .
N47 H47 0.8800 .
N47 C162 1.402(5) .
N47 C163 1.382(6) .
C6 H6A 0.9500 .
C6 C5 1.359(4) .
C46 H46 0.9500 .
C46 C45 1.400(4) .
C89 H89 0.9500 .
C67 C72 1.372(4) .
C67 C64 1.473(4) .
C67 C68 1.393(5) .
C194 H194 0.9500 .
C194 C195 1.385(4) .
C71 H71 0.9500 .
C71 C72 1.371(4) .
C197 H197 0.9500 .
C197 C198 1.382(4) .
O30 C163 1.213(6) .
C38 C43 1.409(4) .
C38 C39 1.383(4) .
C5 H5A 0.9500 .
C198 H198 0.9500 .
C195 H195 0.9500 .
C31 C32 1.382(4) .
C45 H45 0.9500 .
C11 C16 1.400(5) .
C11 C12 1.399(5) .
C26 H26 0.9500 .
C26 C25 1.376(4) .
C72 H72 0.9500 .
C111 H111 0.9500 .
C111 C112 1.380(4) .
N48 H48A 0.8800 .
N48 C164 1.380(5) .
N48 C163 1.395(6) .
C234 H234 0.9500 .
C234 C235 1.386(5) .
C138 H138 0.9500 .
C138 C139 1.395(5) .
C106 H106 0.9500 .
C106 C101 1.394(5) .
C106 C105 1.366(5) .
C91 H91 0.9500 .
C91 C92 1.389(4) .
C135 H135 0.9500 .
C135 C134 1.365(5) .
O20 N31 1.223(6) .
C48 H48 0.9500 .
C48 C49 1.394(4) .
C29 H29A 0.9500 .
C29 C28 1.365(4) .
C28 H28A 0.9500 .
C134 H134 0.9500 .
C25 H25A 0.9500 .
N31 O19 1.243(5) .
N31 C104 1.429(6) .
O33 C176 1.228(5) .
C280 C279 1.545(5) .
C280 C281 1.530(6) .
C63 H63 0.9500 .
C63 C62 1.371(5) .
C235 H235 0.9500 .
N53 H53A 0.8800 .
N53 C184 1.402(7) .
N53 C183 1.316(7) .
C283 C284 1.524(5) .
C101 C102 1.407(5) .
C207 C212 1.428(6) .
C207 C208 1.364(5) .
C49 H49 0.9500 .
C59 H59 0.9500 .
C59 C60 1.370(5) .
C271 C272 1.509(5) .
N62 O40 1.246(6) .
N62 O39 1.181(5) .
N62 C210 1.444(6) .
C150 C151 1.371(5) .
C150 C155 1.373(5) .
C275 C276 1.543(5) .
C276 C277 1.550(5) .
C35 H35A 0.9500 .
C35 C34 1.362(5) .
C16 C15 1.378(5) .
N74 C263 1.524(5) .
N74 C255 1.539(6) .
N74 C259 1.532(6) .
N74 C267 1.544(7) .
C52 H52 0.9500 .
C52 C53 1.385(5) .
C205 C200 1.407(5) .
C205 C204 1.391(5) .
C175 H175 0.9500 .
C175 C174 1.378(5) .
C144 C149 1.386(6) .
C144 C145 1.413(5) .
C139 H139 0.9500 .
C139 C140 1.380(5) .
C132 H132 0.9500 .
C132 C131 1.392(5) .
C227 C232 1.369(5) .
C227 C228 1.413(6) .
C152 H152 0.9500 .
C152 C151 1.374(5) .
N52 H52A 0.8800 .
N52 C183 1.399(8) .
N52 C182 1.401(8) .
C131 H131 0.9500 .
C43 H43 0.9500 .
C43 C42 1.360(5) .
N13 C41 1.457(5) .
N13 O7 1.260(5) .
C121 C122 1.387(5) .
C121 C126 1.383(6) .
C94 C99 1.402(5) .
C94 C95 1.388(6) .
C92 H92 0.9500 .
C112 H112 0.9500 .
C41 C40 1.377(5) .
C41 C42 1.376(5) .
C55 H55 0.9500 .
C55 C54 1.370(5) .
C151 H151 0.9500 .
C174 H174 0.9500 .
C200 C201 1.389(6) .
C232 H232 0.9500 .
C232 C231 1.356(5) .
C39 H39 0.9500 .
C39 C40 1.372(5) .
C141 H141 0.9500 .
C141 C140 1.385(6) .
C105 H105 0.9500 .
C105 C104 1.420(5) .
C99 C98 1.393(5) .
C18 C23 1.408(5) .
C18 C19 1.376(6) .
C69 H69 0.9500 .
C69 C68 1.378(5) .
C32 H32A 0.9500 .
C32 C33 1.408(5) .
C140 H140 0.9500 .
C272 C273 1.543(5) .
C23 H23A 0.9500 .
C23 C22 1.376(6) .
C245 C240 1.414(6) .
C245 C244 1.397(6) .
O46 C246 1.215(5) .
C277 C278 1.537(8) .
C225 C220 1.405(6) .
C225 C224 1.396(5) .
N76 C295 1.722(6) .
N76 C299 1.609(7) .
N76 C291 1.445(7) .
N76 C287 1.413(7) .
C60 H60 0.9500 .
C60 C61 1.353(5) .
C68 H68 0.9500 .
N77 C303 1.543(7) .
N77 C307 1.684(8) .
N77 C315 1.476(8) .
N77 C311 1.505(6) .
C12 H12A 0.9500 .
C12 C13 1.383(5) .
C9 H9A 0.9500 .
C9 C8 1.372(5) .
C240 C241 1.401(6) .
C54 H54 0.9500 .
C54 C53 1.373(5) .
C281 C282 1.524(5) .
C40 H40 0.9500 .
C81 C82 1.397(6) .
C81 C86 1.349(8) .
C172 H172 0.9500 .
C172 C171 1.385(5) .
C284 C285 1.562(5) .
C53 H53 0.9500 .
C8 H8 0.9500 .
C42 H42 0.9500 .
C74 C79 1.400(6) .
C74 C75 1.385(6) .
C171 H171 0.9500 .
C102 H102 0.9500 .
C102 C103 1.371(6) .
C34 H34A 0.9500 .
C34 C33 1.346(6) .
O11 N18 1.211(6) .
C79 C78 1.381(5) .
C104 C103 1.376(6) .
C33 H33A 0.9500 .
C118 H118 0.9500 .
C118 C117 1.374(5) .
C98 H98 0.9500 .
C98 C97 1.349(6) .
C61 N18 1.490(6) .
C61 C62 1.401(6) .
C149 H149 0.9500 .
C149 C148 1.401(6) .
N78 C319 1.516(6) .
N78 C319 1.517(6) 2_656
N78 C323 1.549(6) 2_656
N78 C323 1.549(6) .
C285 C286 1.537(6) .
O24 N36 1.301(7) .
C115 H115 0.9500 .
C115 C116 1.385(5) .
C273 C274 1.541(6) .
C122 H122 0.9500 .
C122 C123 1.413(6) .
C157 C162 1.397(6) .
C157 C158 1.385(6) .
N36 O23 1.206(7) .
N36 C124 1.488(6) .
C212 H212 0.9500 .
C212 C211 1.365(6) .
C15 H15A 0.9500 .
C15 C14 1.379(6) .
C220 C221 1.368(6) .
C154 H154 0.9500 .
C154 C155 1.374(6) .
C117 H117 0.9500 .
C117 C116 1.350(6) .
C210 C209 1.361(7) .
C210 C211 1.370(6) .
C145 H145 0.9500 .
C145 C146 1.374(7) .
C103 H103 0.9500 .
O15 N26 1.227(7) .
N67 O44 1.195(7) .
N67 C230 1.455(6) .
N67 O43 1.297(6) .
C155 H155 0.9500 .
N18 O12 1.198(6) .
C209 H209 0.9500 .
C209 C208 1.390(6) .
C62 H62 0.9500 .
C208 H208 0.9500 .
C78 H78 0.9500 .
C78 C77 1.348(8) .
C116 H116 0.9500 .
C201 H201 0.9500 .
C201 C202 1.362(6) .
C126 H126 0.9500 .
C126 C125 1.393(6) .
C162 C161 1.358(7) .
C204 H204 0.9500 .
C204 C203 1.369(7) .
C263 C264 1.547(7) .
C255 C256 1.520(7) .
C211 H211 0.9500 .
C164 C169 1.403(6) .
C164 C165 1.416(7) .
C123 H123 0.9500 .
C123 C124 1.374(7) .
C184 C189 1.364(7) .
C184 C185 1.443(7) .
N71 H71A 0.8800 .
N71 C246 1.349(6) .
N71 C247 1.443(7) .
N51 H51 0.8800 .
N51 C176 1.381(6) .
N51 C177 1.393(6) .
C224 H224 0.9500 .
C224 C223 1.338(7) .
C22 H22A 0.9500 .
C22 C21 1.371(7) .
C13 H13 0.9500 .
C13 C14 1.381(6) .
C75 H75 0.9500 .
C75 C76 1.401(6) .
C169 H169 0.9500 .
C169 C168 1.321(6) .
O4 N8 1.192(5) .
C228 H228 0.9500 .
C228 C229 1.376(7) .
C14 H14A 0.9500 .
C146 H146 0.9500 .
C146 C147 1.344(8) .
C124 C125 1.366(7) .
C158 H158 0.9500 .
C158 C159 1.409(7) .
C295 C296 1.551(8) .
C244 H244 0.9500 .
C244 C243 1.301(8) .
C97 H97 0.9500 .
C97 C96 1.373(7) .
C230 C229 1.354(7) .
C230 C231 1.377(6) .
N26 C84 1.496(8) .
N26 O16 1.145(11) .
C229 H229 0.9500 .
C148 H148 0.9500 .
C148 C147 1.386(7) .
C231 H231 0.9500 .
C183 O34 1.234(6) .
C77 H77 0.9500 .
C77 C76 1.361(8) .
N86 C428 1.153(7) .
C319 C320 1.543(7) .
C125 H125 0.9500 .
C304 C305 1.515(9) .
C304 C303 1.480(8) .
C203 H203 0.9500 .
C203 C202 1.348(7) .
C161 H161 0.9500 .
C161 C160 1.415(7) .
C84 C83 1.221(9) .
C84 C85 1.364(8) .
C147 N44 1.439(7) .
C259 C260 1.507(7) .
C241 H241 0.9500 .
C241 C242 1.409(7) .
C256 C257 1.557(8) .
C21 N8 1.477(6) .
C21 C20 1.357(7) .
C76 H76 0.9500 .
C243 H243 0.9500 .
C243 C242 1.398(8) .
N8 O3 1.248(7) .
N44 O27 1.239(7) .
N44 O28 1.157(8) .
C264 C265 1.571(8) .
C82 H82 0.9500 .
C82 C83 1.398(8) .
C83 H83 0.9500 .
C299 C300 1.418(10) .
C297 C296 1.508(10) .
C297 C298 1.295(12) .
C260 C261 1.525(7) .
C267 C268 1.545(8) .
C19 H19 0.9500 .
C19 C20 1.378(7) .
C346 N80 1.482(10) .
C346 C347 1.589(11) .
C202 H202 0.9500 .
C95 H95 0.9500 .
C95 C96 1.377(7) .
C160 H160 0.9500 .
C160 C159 1.373(8) .
C268 C269 1.616(10) .
C189 H189 0.9500 .
C189 C188 1.387(7) .
C223 H223 0.9500 .
C223 C222 1.371(8) .
C428 C429 1.411(9) .
C265 C266 1.500(10) .
C221 H221 0.9500 .
C221 C222 1.427(7) .
N54 C187 1.487(9) .
N54 O35 1.225(8) .
N54 O36 1.232(10) .
C320 C321 1.560(8) .
C305 C306 1.408(9) .
C288 C287 1.474(9) .
C288 C289 1.589(9) .
C185 H185 0.9500 .
C185 C186 1.349(10) .
C159 H159 0.9500 .
C182 C177 1.422(9) .
C182 C181 1.430(7) .
N80 C354 1.568(11) .
N80 C342 1.291(10) .
N80 C350 1.685(11) .
C261 C262 1.607(10) .
C242 H242 0.9500 .
C188 H188 0.9500 .
C188 C187 1.338(8) .
C86 H86 0.9500 .
C86 C85 1.339(9) .
C312 C311 1.523(7) .
C312 C313 1.499(10) .
N81 C362 1.445(11) .
N81 C358 1.507(9) .
N81 C366 1.743(12) .
N81 C370 1.522(9) .
C321 C322 1.621(9) .
C20 H20 0.9500 .
C257 C258 1.557(9) .
C96 H96 0.9500 .
C186 H186 0.9500 .
C186 C187 1.382(11) .
N82 C378 1.505(10) .
N82 C382 1.599(11) .
N82 C374 1.387(12) .
N82 C7AA 1.500(11) .
C307 C308 1.499(13) .
C168 H168 0.9500 .
C168 C167 1.401(8) .
C315 C316 1.423(10) .
C309 C310 1.260(12) .
C309 C308 1.588(10) .
C291 C292 1.470(9) .
O32 N49 1.132(8) .
C348 C347 1.527(11) .
C348 C349 1.634(12) .
C222 H222 0.9500 .
C323 C324 1.529(8) .
C165 H165 0.9500 .
C165 C166 1.381(9) .
C324 C325 1.577(10) .
N49 C167 1.490(9) .
N49 O31 1.256(8) .
C292 C293 1.553(13) .
C362 C363 1.637(14) .
C327 N79 1.344(14) .
C327 C328 1.413(15) .
C247 C252 1.336(9) .
C247 C248 1.392(9) .
C329 C328 1.524(16) .
C329 C330 1.399(17) .
C85 H85 0.9500 .
C316 C317 1.550(13) .
C300 C301 1.531(11) .
C177 C178 1.430(10) .
N72 O48 1.168(10) .
N72 C250 1.488(10) .
N72 O47 1.249(11) .
C293 C294 1.504(14) .
C325 C326 1.527(14) .
C167 C166 1.339(9) .
C269 C270 1.483(13) .
C378 C379 1.361(14) .
C289 C290 1.597(10) .
N79 C338 1.589(11) .
N79 C331 1.389(11) .
N79 C335 1.502(13) .
C364 C363 1.566(14) .
C364 C365 1.602(15) .
C358 C359 1.497(11) .
C166 H166 0.9500 .
C181 H181 0.9500 .
C181 C180 1.404(12) .
C314 C313 1.474(14) .
C252 H252 0.9500 .
C252 C251 1.399(9) .
C317 C318 1.424(18) .
C380 C379 1.281(16) .
C380 C381 1.344(17) .
C301 C302 1.35(2) .
C250 C251 1.439(12) .
C250 C249 1.354(12) .
C342 C343 1.470(16) .
C251 H251 0.9500 .
C359 C360 1.672(14) .
C338 C339 1.557(11) .
C339 C4AA 1.738(10) .
C178 H178 0.9500 .
C178 C179 1.391(9) .
C180 H180 0.9500 .
C180 C179 1.359(12) .
C248 H248 0.9500 .
C248 C249 1.379(9) .
C179 H179 0.9500 .
C249 H249 0.9500 .
C332 C331 1.546(14) .
C332 C333 1.543(16) .
C335 C336 1.703(19) .
C351 C352 1.491(11) .
C351 C350 1.507(18) .
C352 C353 1.157(16) .
C370 C371 1.532(14) .
C418 N84 1.544(14) .
N84 C410 1.540(12) .
N84 C406 1.457(13) .
N84 C414 1.499(15) .
C410 C411 1.569(14) .
C372 C371 1.551(14) .
C375 C374 1.663(16) .
C408 C407 1.624(16) .
C408 C409 1.471(19) .
C406 C407 1.412(19) .
C406 C414 2.00(2) .
N83 C390 1.409(12) .
N83 C402 1.681(14) .
N83 C398 1.529(12) .
N83 C394 1.830(17) .
C390 C391 1.609(16) .
C401 C400 1.417(18) .
C398 C399 1.461(17) .
C400 C399 1.432(17) .
C423 C424 1.536(16) .
C423 N85 1.460(15) .
N85 C420 1.39(2) .
N85 C427 1.480(15) .
C420 C421 1.524(14) .
C420 C427 1.86(2) .
C394 C395 1.642(17) .
C395 C396 1.543(14) .
C254 H25B 0.9800 .
C254 H25C 0.9800 .
C254 H25D 0.9800 .
C254 C253 1.469(14) .
C253 N73 1.242(19) .
C397 C396 1.554(18) .
C0AA N1AA 1.338(19) .
C0AA C5AA 1.10(3) .
N4AA N4AA 1.187(16) 2_656
N4AA C1AA 1.89(2) .
C2AA N0AA 1.719(18) .
C2AA C3AA 1.648(14) .

loop_
_geom_torsion_atom_site_label_1
_geom_torsion_atom_site_label_2
_geom_torsion_atom_site_label_3
_geom_torsion_atom_site_label_4
_geom_torsion
_geom_torsion_site_symmetry_1
N14 C47 C46 C45 178.2(3) .
N14 C47 C48 C49 -178.3(3) .
N68 C236 C237 C238 -179.3(3) .
N68 C236 C235 C234 179.8(3) .
N32 C110 C109 C108 178.8(3) .
N32 C110 C111 C112 -179.3(3) .
N4 C7 C6 C5 179.6(3) .
N4 C7 C8 C9 -179.4(4) .
N56 C191 C213 C214 5.1(4) .
N56 C191 C213 C218 -174.8(3) .
N33 C114 C115 C116 179.9(4) .
N40 C133 C134 C135 -178.0(3) .
N40 C133 C132 C131 177.7(3) .
N57 C191 C213 C214 -174.2(3) .
N57 C191 C213 C218 5.9(4) .
N57 C192 C233 C238 -176.7(3) .
N57 C192 C233 C234 4.0(4) .
N9 C27 C26 C25 178.5(3) .
N9 C27 C28 C29 -178.4(3) .
N58 C196 C197 C198 -179.5(3) .
N58 C196 C195 C194 179.0(3) .
N63 C216 C215 C214 178.4(3) .
N63 C216 C217 C218 -178.2(3) .
N15 C51 C56 N16 1.2(5) .
N15 C51 C56 C55 -176.9(3) .
N15 C51 C52 C53 179.5(3) .
N1 C3 C44 C45 171.8(3) .
N1 C3 C44 C49 -4.5(5) .
N1 C1 C4 C5 0.7(5) .
N1 C1 C4 C9 179.4(3) .
N17 C58 C63 C62 -178.7(3) .
N17 C58 C59 C60 178.1(3) .
N34 C119 C114 N33 1.4(5) .
N34 C119 C114 C115 179.3(3) .
N34 C119 C118 C117 -179.3(4) .
N11 C36 C31 N10 0.4(5) .
N11 C36 C31 C32 176.2(3) .
N11 C36 C35 C34 -178.7(4) .
N3 C3 C44 C45 -4.3(5) .
N3 C3 C44 C49 179.4(3) .
N3 C2 C24 C29 7.9(5) .
N3 C2 C24 C25 -173.7(3) .
N22 C70 C71 C72 -178.2(3) .
N22 C70 C69 C68 179.4(4) .
N45 C153 C152 C151 178.4(3) .
N45 C153 C154 C155 -176.7(4) .
N16 C56 C55 C54 179.3(4) .
N41 C137 C142 N42 -1.1(4) .
N41 C137 C142 C141 -179.3(3) .
N41 C137 C138 C139 -179.4(3) .
N55 C192 C233 C238 2.2(4) .
N55 C192 C233 C234 -177.2(3) .
N27 C90 C89 C88 177.5(3) .
N27 C90 C91 C92 -177.0(3) .
N12 C38 C43 C42 179.9(4) .
N12 C38 C39 C40 178.9(4) .
N50 C173 C174 C175 -177.7(3) .
N50 C173 C172 C171 178.0(3) .
N39 C129 C170 C175 -174.7(3) .
N39 C129 C170 C171 1.7(5) .
N39 C128 C150 C151 177.2(3) .
N39 C128 C150 C155 -3.8(5) .
N10 C31 C32 C33 -179.9(4) .
N2 C2 C24 C29 -169.8(3) .
N2 C2 C24 C25 8.6(5) .
N2 C1 C4 C5 178.3(3) .
N2 C1 C4 C9 -3.0(5) .
N35 C121 C122 C123 -177.7(3) .
N35 C121 C126 C125 178.4(4) .
N5 C11 C16 N6 0.3(5) .
N5 C11 C16 C15 -177.5(3) .
N5 C11 C12 C13 177.2(4) .
N30 C101 C102 C103 -178.3(4) .
N75 C283 C284 C285 -173.3(3) .
N75 C271 C272 C273 -174.6(3) .
N75 C275 C276 C277 -173.9(3) .
N28 C94 C99 N29 3.2(6) .
N28 C94 C99 C98 -176.0(4) .
N28 C94 C95 C96 177.1(5) .
N37 C129 C170 C175 5.9(5) .
N37 C129 C170 C171 -177.7(3) .
N42 C142 C141 C140 -179.6(3) .
N60 C205 C200 N59 -1.2(5) .
N60 C205 C200 C201 177.6(4) .
N60 C205 C204 C203 -178.7(4) .
N38 C128 C150 C151 -2.9(5) .
N38 C128 C150 C155 176.2(3) .
N43 C144 C149 C148 -179.4(4) .
N43 C144 C145 C146 179.3(4) .
N64 C220 C221 C222 175.3(5) .
N29 C99 C98 C97 179.8(4) .
N69 C240 C241 C242 175.1(4) .
N6 C16 C15 C14 -177.9(4) .
C113 N32 C110 C109 -9.5(4) .
C113 N32 C110 C111 169.4(3) .
C113 N33 C114 C119 -153.2(3) .
C113 N33 C114 C115 28.9(5) .
C191 N56 C190 N55 1.0(4) .
C191 N56 C190 C193 -177.9(2) .
C191 N57 C192 N55 -0.1(4) .
C191 N57 C192 C233 178.6(2) .
C191 C213 C218 C217 178.6(3) .
N61 C207 C212 C211 177.9(3) .
N61 C207 C208 C209 -177.0(3) .
N59 C200 C201 C202 178.4(5) .
C7 N4 C10 O1 5.0(5) .
C7 N4 C10 N5 -174.7(3) .
C7 C6 C5 C4 -1.1(6) .
N23 C74 C79 N24 -1.2(6) .
N23 C74 C79 C78 -179.3(4) .
N23 C74 C75 C76 179.0(4) .
C192 N57 C191 N56 -0.6(4) .
C192 N57 C191 C213 178.6(2) .
C192 N55 C190 N56 -1.6(4) .
C192 N55 C190 C193 177.3(2) .
C192 C233 C238 C237 178.6(3) .
C192 C233 C234 C235 -178.0(3) .
N66 C227 C232 C231 177.3(4) .
N66 C227 C228 C229 -178.2(4) .
N7 C18 C23 C22 179.6(4) .
N7 C18 C19 C20 179.7(5) .
C3 N1 C1 N2 1.6(5) .
C3 N1 C1 C4 179.0(3) .
C3 N3 C2 N2 -0.4(5) .
C3 N3 C2 C24 -177.9(3) .
C3 C44 C45 C46 -176.4(3) .
C3 C44 C49 C48 176.2(3) .
C216 N63 C219 N64 -166.5(3) .
C216 N63 C219 O41 9.4(6) .
C2 N3 C3 N1 1.0(5) .
C2 N3 C3 C44 176.9(3) .
C2 N2 C1 N1 -1.1(5) .
C2 N2 C1 C4 -178.5(3) .
C2 C24 C29 C28 179.0(3) .
C2 C24 C25 C26 -178.9(3) .
C193 C194 C195 C196 1.7(5) .
N65 C225 C220 N64 3.2(6) .
N65 C225 C220 C221 -173.3(4) .
N65 C225 C224 C223 178.5(5) .
C27 N9 C30 O5 3.3(5) .
C27 N9 C30 N10 -175.6(3) .
C27 C26 C25 C24 0.9(6) .
C214 C213 C218 C217 -1.2(4) .
N46 C157 C162 N47 3.5(7) .
N46 C157 C162 C161 -174.1(5) .
N46 C157 C158 C159 177.1(5) .
C236 N68 C239 O45 -0.6(5) .
C236 N68 C239 N69 179.8(3) .
C196 N58 C199 O37 8.1(5) .
C196 N58 C199 N59 -173.8(3) .
C196 C197 C198 C193 -0.3(5) .
C213 C214 C215 C216 -0.5(4) .
C213 C218 C217 C216 -0.1(5) .
C30 N9 C27 C26 -18.3(5) .
C30 N9 C27 C28 161.6(3) .
C30 N10 C31 C36 -157.6(3) .
C30 N10 C31 C32 26.7(5) .
C24 C29 C28 C27 -1.1(6) .
C190 N56 C191 N57 0.2(4) .
C190 N56 C191 C213 -179.1(2) .
C190 N55 C192 N57 1.1(4) .
C190 N55 C192 C233 -177.6(2) .
C190 C193 C194 C195 -179.6(3) .
C190 C193 C198 C197 178.9(3) .
C1 N1 C3 N3 -1.6(5) .
C1 N1 C3 C44 -177.4(3) .
C1 N2 C2 N3 0.4(5) .
C1 N2 C2 C24 177.9(3) .
C1 C4 C5 C6 -178.8(3) .
C1 C4 C9 C8 179.1(4) .
C233 C238 C237 C236 0.8(5) .
C233 C234 C235 C236 -1.9(5) .
C90 N27 C93 O17 13.2(6) .
C90 N27 C93 N28 -167.8(3) .
C90 C91 C92 C87 -1.1(6) .
C215 C216 C217 C218 1.2(5) .
C215 C214 C213 C191 -178.3(3) .
C215 C214 C213 C218 1.6(4) .
C51 N15 C50 N14 -173.9(3) .
C51 N15 C50 O9 6.0(5) .
C51 C56 C55 C54 -2.6(6) .
C51 C52 C53 C54 -2.8(6) .
C50 N14 C47 C46 -12.5(5) .
C50 N14 C47 C48 167.3(3) .
C50 N15 C51 C56 -159.2(3) .
C50 N15 C51 C52 23.2(5) .
C153 N45 C156 N46 -170.3(3) .
C153 N45 C156 O29 11.2(6) .
C153 C152 C151 C150 0.6(6) .
C153 C154 C155 C150 -3.7(7) .
C110 N32 C113 O21 3.5(4) .
C110 N32 C113 N33 -178.3(2) .
C110 C109 C108 C107 0.1(5) .
C110 C111 C112 C107 0.6(6) .
C58 N17 C57 O10 10.2(5) .
C58 N17 C57 N16 -170.1(3) .
C58 C63 C62 C61 -2.4(6) .
C58 C59 C60 C61 3.6(6) .
C133 N40 C136 N41 -170.8(3) .
C133 N40 C136 O25 8.2(5) .
C133 C132 C131 C130 2.3(6) .
N70 C245 C240 N69 -0.7(6) .
N70 C245 C240 C241 177.5(4) .
N70 C245 C244 C243 -176.7(5) .
C47 N14 C50 N15 -173.5(3) .
C47 N14 C50 O9 6.6(5) .
C47 C46 C45 C44 1.0(5) .
C47 C48 C49 C44 -0.6(6) .
C137 N41 C136 N40 177.9(2) .
C137 N41 C136 O25 -1.1(5) .
C137 C142 C141 C140 -1.4(5) .
C137 C138 C139 C140 -1.3(5) .
C70 N22 C73 O13 2.3(5) .
C70 N22 C73 N23 -176.7(3) .
C70 C71 C72 C67 -0.6(6) .
C70 C69 C68 C67 -1.4(7) .
C4 C9 C8 C7 0.7(7) .
N25 C81 C82 C83 178.7(5) .
N25 C81 C86 C85 -179.1(6) .
O8 N13 C41 C40 174.2(5) .
O8 N13 C41 C42 0.8(7) .
C87 C88 C89 C90 -0.6(6) .
C129 N39 C128 N38 0.6(5) .
C129 N39 C128 C150 -179.5(3) .
C129 N37 C127 N38 -2.5(5) .
C129 N37 C127 C130 177.4(3) .
C129 C170 C175 C174 179.9(3) .
C129 C170 C171 C172 -179.5(3) .
C37 N11 C36 C31 155.6(3) .
C37 N11 C36 C35 -27.9(5) .
C37 N12 C38 C43 -162.6(3) .
C37 N12 C38 C39 19.3(5) .
C57 N17 C58 C63 -168.8(3) .
C57 N17 C58 C59 12.5(5) .
C57 N16 C56 C51 154.1(3) .
C57 N16 C56 C55 -27.8(5) .
C136 N40 C133 C134 168.7(3) .
C136 N40 C133 C132 -10.7(5) .
C136 N41 C137 C142 -153.8(3) .
C136 N41 C137 C138 27.8(4) .
C36 N11 C37 O6 -1.7(5) .
C36 N11 C37 N12 178.5(3) .
C36 C31 C32 C33 4.5(6) .
C36 C35 C34 C33 0.5(7) .
C128 N39 C129 N37 -2.4(5) .
C128 N39 C129 C170 178.3(3) .
C128 N38 C127 N37 1.0(5) .
C128 N38 C127 C130 -179.0(3) .
C128 C150 C151 C152 -179.6(4) .
C128 C150 C155 C154 -178.9(4) .
C119 N34 C120 O22 3.3(5) .
C119 N34 C120 N35 -176.5(3) .
C119 C114 C115 C116 2.1(6) .
C119 C118 C117 C116 -2.3(7) .
C56 N16 C57 O10 -2.2(5) .
C56 N16 C57 N17 178.1(3) .
C56 C51 C52 C53 1.8(5) .
C56 C55 C54 C53 1.7(7) .
C217 C216 C215 C214 -0.9(4) .
C170 C175 C174 C173 -2.3(6) .
C239 N68 C236 C237 175.1(3) .
C239 N68 C236 C235 -4.1(5) .
C239 N69 C240 C245 -159.8(3) .
C239 N69 C240 C241 22.1(6) .
C10 N4 C7 C6 -8.3(5) .
C10 N4 C7 C8 171.8(3) .
C10 N5 C11 C16 -156.6(3) .
C10 N5 C11 C12 25.7(5) .
C88 C87 C65 N20 -1.6(5) .
C88 C87 C65 N21 176.6(3) .
C88 C87 C92 C91 0.6(6) .
N24 C79 C78 C77 -175.8(5) .
C109 C110 C111 C112 -0.3(5) .
C173 N50 C176 O33 2.2(8) .
C173 N50 C176 N51 179.8(4) .
C173 C172 C171 C170 1.5(6) .
C108 C107 C66 N21 0.2(6) .
C108 C107 C66 N19 179.4(3) .
C108 C107 C112 C111 -0.5(6) .
C130 C135 C134 C133 -1.7(6) .
C142 N42 C143 O26 -5.5(5) .
C142 N42 C143 N43 172.6(3) .
C142 C137 C138 C139 2.1(5) .
C142 C141 C140 C139 2.3(6) .
C114 N33 C113 O21 3.1(5) .
C114 N33 C113 N32 -175.1(3) .
C114 C119 C118 C117 0.0(6) .
C114 C115 C116 C117 -4.3(7) .
C238 C233 C234 C235 2.7(5) .
C120 N34 C119 C114 148.1(3) .
C120 N34 C119 C118 -32.6(5) .
C120 N35 C121 C122 -24.8(6) .
C120 N35 C121 C126 158.3(4) .
C93 N27 C90 C89 1.6(5) .
C93 N27 C90 C91 179.1(3) .
C93 N28 C94 C99 -161.7(4) .
C93 N28 C94 C95 24.3(7) .
C237 C236 C235 C234 0.6(5) .
N47 C162 C161 C160 177.5(5) .
C6 C7 C8 C9 0.7(6) .
C199 N58 C196 C197 163.3(3) .
C199 N58 C196 C195 -19.0(5) .
C199 N59 C200 C205 -153.7(3) .
C199 N59 C200 C201 27.6(6) .
C100 N30 C101 C106 169.0(3) .
C100 N30 C101 C102 -12.7(5) .
C100 N29 C99 C94 138.6(4) .
C100 N29 C99 C98 -42.2(5) .
C73 N22 C70 C71 179.1(3) .
C73 N22 C70 C69 -3.2(5) .
C73 N23 C74 C79 -150.6(4) .
C73 N23 C74 C75 31.5(6) .
C46 C47 C48 C49 1.5(5) .
C89 C90 C91 C92 0.8(5) .
C194 C193 C190 N56 -173.5(3) .
C194 C193 C190 N55 7.5(4) .
C194 C193 C198 C197 -1.4(5) .
C71 C70 C69 C68 -3.0(6) .
C197 C196 C195 C194 -3.3(4) .
C38 N12 C37 O6 10.1(5) .
C38 N12 C37 N11 -170.1(3) .
C38 C43 C42 C41 -0.2(6) .
C38 C39 C40 C41 2.3(6) .
C5 C4 C9 C8 -2.1(6) .
C156 N45 C153 C152 -6.1(5) .
C156 N45 C153 C154 176.4(4) .
C156 N46 C157 C162 -170.2(4) .
C156 N46 C157 C158 14.0(7) .
C198 C193 C190 N56 6.2(4) .
C198 C193 C190 N55 -172.8(3) .
C198 C193 C194 C195 0.7(5) .
C195 C196 C197 C198 2.7(5) .
C31 N10 C30 O5 3.2(5) .
C31 N10 C30 N9 -177.9(3) .
C31 C36 C35 C34 -2.1(6) .
C31 C32 C33 C34 -6.1(7) .
C45 C44 C49 C48 -0.1(5) .
C11 N5 C10 O1 7.2(5) .
C11 N5 C10 N4 -173.1(3) .
C11 C16 C15 C14 -0.2(6) .
C11 C12 C13 C14 0.6(7) .
C26 C27 C28 C29 1.6(5) .
C65 N20 C64 N19 -0.7(5) .
C65 N20 C64 C67 179.8(3) .
C65 N21 C66 N19 -0.2(6) .
C65 N21 C66 C107 179.0(3) .
C65 C87 C88 C89 -177.7(3) .
C65 C87 C92 C91 178.5(3) .
C72 C67 C64 N20 -2.6(5) .
C72 C67 C64 N19 177.8(3) .
C72 C67 C68 C69 4.7(6) .
C111 C110 C109 C108 0.0(5) .
C64 N20 C65 N21 0.1(5) .
C64 N20 C65 C87 178.2(3) .
C64 N19 C66 N21 -0.3(6) .
C64 N19 C66 C107 -179.4(3) .
C64 C67 C72 C71 -179.4(3) .
C64 C67 C68 C69 -179.5(4) .
N48 C164 C169 C168 -179.7(5) .
N48 C164 C165 C166 177.7(8) .
C234 C233 C238 C237 -2.1(5) .
C138 C137 C142 N42 177.4(3) .
C138 C137 C142 C141 -0.7(4) .
C138 C139 C140 C141 -0.9(6) .
C219 N63 C216 C215 -9.9(5) .
C219 N63 C216 C217 169.5(3) .
C219 N64 C220 C225 -169.2(4) .
C219 N64 C220 C221 7.0(7) .
C106 C101 C102 C103 -0.1(6) .
C106 C105 C104 N31 179.6(4) .
C106 C105 C104 C103 -2.0(6) .
C206 N60 C205 C200 151.3(3) .
C206 N60 C205 C204 -34.9(5) .
C206 N61 C207 C212 -177.0(3) .
C206 N61 C207 C208 5.2(5) .
C127 N37 C129 N39 3.3(5) .
C127 N37 C129 C170 -177.4(3) .
C127 N38 C128 N39 0.0(5) .
C127 N38 C128 C150 -179.9(3) .
C127 C130 C135 C134 -180.0(3) .
C127 C130 C131 C132 179.6(3) .
C91 C90 C89 C88 0.1(5) .
C135 C130 C127 N37 -177.1(3) .
C135 C130 C127 N38 2.8(5) .
C135 C130 C131 C132 -2.4(5) .
O20 N31 C104 C105 -3.1(7) .
O20 N31 C104 C103 178.6(5) .
C48 C47 C46 C45 -1.6(5) .
C66 N21 C65 N20 0.2(5) .
C66 N21 C65 C87 -177.8(3) .
C66 N19 C64 N20 0.7(6) .
C66 N19 C64 C67 -179.7(3) .
C66 C107 C108 C109 179.0(3) .
C66 C107 C112 C111 -179.4(4) .
C29 C24 C25 C26 -0.5(5) .
C28 C27 C26 C25 -1.4(5) .
C134 C133 C132 C131 -1.7(5) .
C25 C24 C29 C28 0.6(5) .
N31 C104 C103 C102 -180.0(4) .
C63 C58 C59 C60 -0.6(5) .
C235 C236 C237 C238 0.0(5) .
N53 C184 C189 C188 178.1(5) .
N53 C184 C185 C186 -177.9(6) .
C279 N75 C283 C284 63.5(4) .
C279 N75 C271 C272 -173.4(3) .
C279 N75 C275 C276 -44.2(4) .
C279 C280 C281 C282 173.3(3) .
C17 N6 C16 C11 149.0(4) .
C17 N6 C16 C15 -33.2(5) .
C17 N7 C18 C23 171.6(4) .
C17 N7 C18 C19 -7.9(7) .
C283 N75 C279 C280 57.5(4) .
C283 N75 C271 C272 -52.0(4) .
C283 N75 C275 C276 -165.0(3) .
C283 C284 C285 C286 68.4(4) .
C101 N30 C100 O18 0.9(5) .
C101 N30 C100 N29 -179.0(3) .
C101 C106 C105 C104 1.2(5) .
C101 C102 C103 C104 -0.7(6) .
C207 N61 C206 O38 4.0(5) .
C207 N61 C206 N60 -174.8(3) .
C207 C212 C211 C210 -0.1(6) .
C49 C44 C45 C46 -0.1(5) .
C143 N42 C142 C137 153.7(3) .
C143 N42 C142 C141 -28.1(5) .
C143 N43 C144 C149 -177.3(3) .
C143 N43 C144 C145 5.4(6) .
C59 C58 C63 C62 0.1(5) .
C59 C60 C61 N18 179.5(4) .
C59 C60 C61 C62 -6.1(7) .
C271 N75 C279 C280 179.5(3) .
C271 N75 C283 C284 -54.9(4) .
C271 N75 C275 C276 73.4(4) .
C271 C272 C273 C274 -175.7(3) .
N62 C210 C209 C208 -179.3(4) .
N62 C210 C211 C212 -179.6(4) .
C275 N75 C279 C280 -59.9(4) .
C275 N75 C283 C284 -175.8(3) .
C275 N75 C271 C272 65.8(4) .
C275 C276 C277 C278 -178.1(4) .
C35 C36 C31 N10 -176.2(3) .
C35 C36 C31 C32 -0.4(5) .
C35 C34 C33 C32 3.5(7) .
C16 N6 C17 O2 -5.2(6) .
C16 N6 C17 N7 173.0(3) .
C16 C11 C12 C13 -0.5(6) .
C16 C15 C14 C13 0.3(7) .
N74 C263 C264 C265 149.9(4) .
N74 C255 C256 C257 -166.0(5) .
N74 C259 C260 C261 173.9(4) .
N74 C267 C268 C269 -173.4(6) .
C52 C51 C56 N16 178.9(3) .
C52 C51 C56 C55 0.8(5) .
O40 N62 C210 C209 174.7(4) .
O40 N62 C210 C211 -2.4(6) .
C205 N60 C206 O38 -6.3(5) .
C205 N60 C206 N61 172.6(3) .
C205 C200 C201 C202 -0.4(7) .
C205 C204 C203 C202 3.2(8) .
C175 C170 C171 C172 -3.0(5) .
C144 N43 C143 O26 15.5(6) .
C144 N43 C143 N42 -162.7(3) .
C144 C149 C148 C147 2.5(7) .
C144 C145 C146 C147 -3.0(7) .
C132 C133 C134 C135 1.5(5) .
C227 N66 C226 O42 4.8(6) .
C227 N66 C226 N65 -174.7(3) .
C227 C232 C231 C230 1.9(7) .
C227 C228 C229 C230 0.1(8) .
C152 C153 C154 C155 5.6(6) .
N52 C182 C177 N51 -9.4(10) .
N52 C182 C177 C178 173.6(7) .
N52 C182 C181 C180 -176.7(8) .
C131 C130 C127 N37 0.8(5) .
C131 C130 C127 N38 -179.2(3) .
C131 C130 C135 C134 2.0(5) .
C43 C38 C39 C40 0.8(6) .
N13 C41 C40 C39 -177.7(4) .
N13 C41 C42 C43 176.7(4) .
C121 N35 C120 O22 0.5(6) .
C121 N35 C120 N34 -179.7(3) .
C121 C122 C123 C124 0.8(6) .
C121 C126 C125 C124 -1.8(7) .
C94 N28 C93 O17 -6.5(7) .
C94 N28 C93 N27 174.5(4) .
C94 C99 C98 C97 -1.0(7) .
C94 C95 C96 C97 -1.7(10) .
C92 C87 C88 C89 0.2(6) .
C92 C87 C65 N20 -179.5(3) .
C92 C87 C65 N21 -1.2(5) .
C112 C107 C108 C109 0.1(6) .
C112 C107 C66 N21 179.0(4) .
C112 C107 C66 N19 -1.8(6) .
C55 C54 C53 C52 1.0(7) .
C151 C150 C155 C154 0.2(6) .
C174 C173 C172 C171 -0.3(5) .
C200 N59 C199 O37 1.1(6) .
C200 N59 C199 N58 -176.9(3) .
C200 C205 C204 C203 -5.1(6) .
C200 C201 C202 C203 -1.5(9) .
C232 C227 C228 C229 0.0(7) .
O39 N62 C210 C209 -3.3(6) .
O39 N62 C210 C211 179.7(4) .
C39 C38 C43 C42 -1.9(6) .
C105 C106 C101 N30 178.2(3) .
C105 C106 C101 C102 -0.2(5) .
C105 C104 C103 C102 1.7(7) .
C99 N29 C100 O18 0.7(5) .
C99 N29 C100 N30 -179.4(3) .
C99 C94 C95 C96 3.1(8) .
C99 C98 C97 C96 2.4(8) .
C18 N7 C17 O2 5.5(7) .
C18 N7 C17 N6 -172.7(4) .
C18 C23 C22 C21 1.6(7) .
C18 C19 C20 C21 -0.4(10) .
C69 C70 C71 C72 4.0(5) .
O7 N13 C41 C40 -8.7(7) .
O7 N13 C41 C42 177.9(5) .
C23 C18 C19 C20 0.2(8) .
C23 C22 C21 N8 179.2(5) .
C23 C22 C21 C20 -1.7(9) .
C245 N70 C246 O46 -1.2(9) .
C245 N70 C246 N71 173.1(4) .
C245 C240 C241 C242 -3.0(7) .
C245 C244 C243 C242 1.5(9) .
C225 N65 C226 N66 178.8(3) .
C225 N65 C226 O42 -0.7(6) .
C225 C220 C221 C222 -8.5(8) .
C225 C224 C223 C222 -2.3(9) .
N76 C295 C296 C297 163.9(5) .
N76 C299 C300 C301 -168.6(6) .
N76 C291 C292 C293 174.0(5) .
C226 N66 C227 C232 179.4(4) .
C226 N66 C227 C228 -2.4(6) .
C226 N65 C225 C220 141.0(4) .
C226 N65 C225 C224 -38.9(6) .
C60 C61 N18 O11 -8.0(8) .
C60 C61 N18 O12 172.9(6) .
C60 C61 C62 C63 5.3(7) .
O19 N31 C104 C105 177.6(5) .
O19 N31 C104 C103 -0.7(7) .
C68 C67 C72 C71 -3.7(6) .
C68 C67 C64 N20 -178.2(4) .
C68 C67 C64 N19 2.2(5) .
N77 C307 C308 C309 -168.1(8) .
N77 C315 C316 C317 -178.0(6) .
C12 C11 C16 N6 178.1(3) .
C12 C11 C16 C15 0.3(5) .
C12 C13 C14 C15 -0.5(7) .
C9 C4 C5 C6 2.4(5) .
C240 N69 C239 N68 -176.2(3) .
C240 N69 C239 O45 4.3(6) .
C240 C245 C244 C243 -3.1(7) .
C240 C241 C242 C243 1.3(8) .
C281 C280 C279 N75 147.5(3) .
C40 C41 C42 C43 3.4(7) .
C81 N25 C80 O14 5.5(6) .
C81 N25 C80 N24 -176.0(3) .
C81 C82 C83 C84 3.0(10) .
C81 C86 C85 C84 -3.3(11) .
C172 C173 C174 C175 0.7(5) .
C8 C7 C6 C5 -0.4(5) .
C42 C41 C40 C39 -4.5(7) .
C74 N23 C73 N22 179.3(3) .
C74 N23 C73 O13 0.3(6) .
C74 C79 C78 C77 2.3(7) .
C74 C75 C76 C77 -1.6(8) .
C171 C170 C175 C174 3.3(5) .
C79 N24 C80 O14 -1.0(6) .
C79 N24 C80 N25 -179.5(3) .
C79 C74 C75 C76 1.1(7) .
C79 C78 C77 C76 -2.9(9) .
C118 C119 C114 N33 -177.9(3) .
C118 C119 C114 C115 0.1(5) .
C118 C117 C116 C115 4.4(8) .
C98 C97 C96 C95 -1.1(10) .
C149 C144 C145 C146 2.1(6) .
C149 C148 C147 C146 -3.4(8) .
C149 C148 C147 N44 176.7(5) .
N78 C319 C320 C321 -175.4(4) .
N78 C323 C324 C325 164.0(5) .
O24 N36 C124 C123 -178.5(5) .
O24 N36 C124 C125 3.0(7) .
C122 C121 C126 C125 1.4(7) .
C122 C123 C124 N36 -179.8(4) .
C122 C123 C124 C125 -1.4(7) .
C80 N25 C81 C82 12.5(7) .
C80 N25 C81 C86 -173.3(4) .
C80 N24 C79 C74 151.1(4) .
C80 N24 C79 C78 -30.8(6) .
C157 N46 C156 N45 -175.8(3) .
C157 N46 C156 O29 2.7(6) .
C157 C162 C161 C160 -4.8(9) .
C157 C158 C159 C160 -1.4(10) .
N36 C124 C125 C126 -179.8(4) .
C212 C207 C208 C209 5.4(5) .
C220 N64 C219 N63 -179.5(4) .
C220 N64 C219 O41 4.8(7) .
C220 C225 C224 C223 -1.4(7) .
C220 C221 C222 C223 4.9(10) .
C154 C153 C152 C151 -4.0(5) .
C210 C209 C208 C207 -2.2(6) .
O23 N36 C124 C123 -2.2(7) .
O23 N36 C124 C125 179.4(5) .
C145 C144 C149 C148 -2.0(6) .
C145 C146 C147 C148 3.7(9) .
C145 C146 C147 N44 -176.4(5) .
O15 N26 C84 C83 -14.2(9) .
O15 N26 C84 C85 178.6(6) .
N67 C230 C229 C228 177.6(5) .
N67 C230 C231 C232 -178.7(5) .
C155 C150 C151 C152 1.4(6) .
N18 C61 C62 C63 -179.9(4) .
C209 C210 C211 C212 3.3(6) .
C62 C61 N18 O11 177.2(5) .
C62 C61 N18 O12 -1.8(8) .
C208 C207 C212 C211 -4.2(5) .
C78 C77 C76 C75 2.5(9) .
C126 C121 C122 C123 -0.9(6) .
C162 N47 C163 O30 -5.3(8) .
C162 N47 C163 N48 179.5(4) .
C162 C157 C158 C159 1.3(8) .
C162 C161 C160 C159 4.7(10) .
C204 C205 C200 N59 -175.2(3) .
C204 C205 C200 C201 3.6(6) .
C204 C203 C202 C201 0.1(9) .
C263 N74 C255 C256 -178.5(5) .
C263 N74 C259 C260 -61.5(5) .
C263 N74 C267 C268 58.6(6) .
C263 C264 C265 C266 -76.0(7) .
C255 N74 C263 C264 172.1(4) .
C255 N74 C259 C260 56.6(5) .
C255 N74 C267 C268 -61.1(5) .
C255 C256 C257 C258 -177.2(6) .
C211 C210 C209 C208 -2.2(6) .
C164 N48 C163 N47 -177.1(4) .
C164 N48 C163 O30 7.6(8) .
C164 C169 C168 C167 3.6(10) .
C164 C165 C166 C167 -0.2(16) .
C123 C124 C125 C126 1.9(8) .
C184 N53 C183 N52 177.4(5) .
C184 N53 C183 O34 -3.8(9) .
C184 C189 C188 C187 4.4(11) .
C184 C185 C186 C187 -5.1(12) .
N71 C247 C252 C251 -179.5(9) .
N71 C247 C248 C249 176.4(9) .
N51 C177 C178 C179 -175.7(9) .
O44 N67 C230 C229 177.3(7) .
O44 N67 C230 C231 -5.8(9) .
C224 C225 C220 N64 -176.9(4) .
C224 C225 C220 C221 6.7(7) .
C224 C223 C222 C221 0.7(10) .
C22 C21 N8 O4 -3.1(9) .
C22 C21 N8 O3 172.2(6) .
C22 C21 C20 C19 1.1(10) .
C176 N50 C173 C174 -178.9(4) .
C176 N50 C173 C172 2.8(6) .
C176 N51 C177 C182 -148.5(6) .
C176 N51 C177 C178 28.5(11) .
C75 C74 C79 N24 176.7(4) .
C75 C74 C79 C78 -1.4(6) .
C163 N47 C162 C157 151.0(5) .
C163 N47 C162 C161 -31.3(7) .
C163 N48 C164 C169 -172.2(5) .
C163 N48 C164 C165 10.8(9) .
C246 N70 C245 C240 156.0(5) .
C246 N70 C245 C244 -30.6(7) .
C246 N71 C247 C252 -171.7(7) .
C246 N71 C247 C248 12.2(11) .
C169 C164 C165 C166 0.7(12) .
C169 C168 C167 N49 -178.8(8) .
C169 C168 C167 C166 -3.1(13) .
C228 C227 C232 C231 -1.0(6) .
C146 C147 N44 O27 -1.9(9) .
C146 C147 N44 O28 179.1(7) .
C158 C157 C162 N47 179.5(4) .
C158 C157 C162 C161 1.8(8) .
C295 N76 C299 C300 -52.7(6) .
C295 N76 C291 C292 -82.0(6) .
C295 N76 C287 C288 -177.2(5) .
C244 C245 C240 N69 -174.4(4) .
C244 C245 C240 C241 3.8(6) .
C244 C243 C242 C241 -0.5(9) .
N26 C84 C83 C82 -178.0(6) .
N26 C84 C85 C86 178.3(6) .
C229 C230 C231 C232 -1.7(8) .
O43 N67 C230 C229 2.7(9) .
O43 N67 C230 C231 179.6(6) .
C148 C147 N44 O27 178.0(6) .
C148 C147 N44 O28 -1.0(10) .
C231 C230 C229 C228 0.7(9) .
C183 N53 C184 C189 172.5(5) .
C183 N53 C184 C185 -6.3(9) .
C183 N52 C182 C177 155.1(6) .
C183 N52 C182 C181 -34.1(10) .
C319 N78 C319 C320 -170.4(5) 2_656
C319 N78 C323 C324 54.6(6) .
C319 N78 C323 C324 -63.9(6) 2_656
C319 C320 C321 C322 -173.1(5) .
C161 C160 C159 C158 -1.5(10) .
C259 N74 C263 C264 -66.6(5) .
C259 N74 C255 C256 61.4(6) .
C259 N74 C267 C268 178.1(4) .
C259 C260 C261 C262 -178.4(5) .
N8 C21 C20 C19 -179.8(6) .
C82 C81 C86 C85 -4.2(9) .
C83 C84 C85 C86 11.0(11) .
C299 N76 C295 C296 -58.9(6) .
C299 N76 C291 C292 169.0(5) .
C299 N76 C287 C288 -70.1(7) .
C299 C300 C301 C302 177.3(14) .
C267 N74 C263 C264 49.9(6) .
C267 N74 C255 C256 -55.1(5) .
C267 N74 C259 C260 177.0(4) .
C267 C268 C269 C270 -78.4(8) .
C19 C18 C23 C22 -0.9(7) .
C346 N80 C342 C343 68.8(10) .
C346 N80 C350 C351 -69.0(9) .
C95 C94 C99 N29 177.5(4) .
C95 C94 C99 C98 -1.7(7) .
C189 C184 C185 C186 3.3(10) .
C189 C188 C187 N54 -179.9(8) .
C189 C188 C187 C186 -5.9(13) .
C305 C304 C303 N77 179.9(5) .
C185 C184 C189 C188 -3.0(9) .
C185 C186 C187 N54 -179.4(8) .
C185 C186 C187 C188 6.5(14) .
C182 N52 C183 N53 179.7(5) .
C182 N52 C183 O34 0.9(9) .
C182 C177 C178 C179 1.2(14) .
C182 C181 C180 C179 5.6(17) .
N80 C346 C347 C348 169.8(6) .
C86 C81 C82 C83 4.7(8) .
N81 C362 C363 C364 -169.2(7) .
N81 C358 C359 C360 -179.3(9) .
N81 C370 C371 C372 -167.3(14) .
C20 C21 N8 O4 177.8(7) .
C20 C21 N8 O3 -6.9(10) .
C303 N77 C307 C308 -44.7(8) .
C303 N77 C315 C316 176.5(6) .
C303 N77 C311 C312 -70.6(6) .
C303 C304 C305 C306 -168.1(6) .
N82 C378 C379 C380 177.9(13) .
C307 N77 C303 C304 -53.2(6) .
C307 N77 C315 C316 -64.6(7) .
C307 N77 C311 C312 175.9(5) .
C168 C167 C166 C165 1.3(16) .
C315 N77 C303 C304 67.5(7) .
C315 N77 C307 C308 -166.1(7) .
C315 N77 C311 C312 55.6(7) .
C315 C316 C317 C318 72.6(10) .
C291 N76 C295 C296 -173.2(6) .
C291 N76 C299 C300 59.4(7) .
C291 N76 C287 C288 62.5(7) .
C291 C292 C293 C294 176.8(7) .
C311 N77 C303 C304 -163.7(5) .
C311 N77 C307 C308 70.0(8) .
C311 N77 C315 C316 51.5(8) .
C311 C312 C313 C314 -59.0(10) .
O32 N49 C167 C168 -6.1(18) .
O32 N49 C167 C166 178.4(13) .
C323 N78 C319 C320 69.3(5) .
C323 N78 C319 C320 -51.6(5) 2_656
C323 N78 C323 C324 176.1(7) 2_656
C323 C324 C325 C326 -70.0(9) .
C165 C164 C169 C168 -2.5(9) .
C287 N76 C295 C296 54.0(7) .
C287 N76 C299 C300 -160.1(6) .
C287 N76 C291 C292 36.4(8) .
C287 C288 C289 C290 180.0(7) .
N49 C167 C166 C165 176.6(11) .
C362 N81 C358 C359 47.5(11) .
C362 N81 C370 C371 -59.7(15) .
C327 N79 C338 C339 -63.9(10) .
C327 N79 C331 C332 177.2(10) .
C327 N79 C335 C336 65.6(14) .
C247 N71 C246 N70 -164.7(6) .
C247 N71 C246 O46 9.6(11) .
C247 C252 C251 C250 1.1(16) .
C247 C248 C249 C250 4.7(17) .
C85 C84 C83 C82 -10.4(10) .
C177 N51 C176 N50 -175.1(6) .
C177 N51 C176 O33 2.6(10) .
C177 C182 C181 C180 -5.8(13) .
C177 C178 C179 C180 -1.6(18) .
N72 C250 C251 C252 176.5(10) .
N72 C250 C249 C248 -178.8(11) .
O31 N49 C167 C168 -178.0(11) .
O31 N49 C167 C166 6.5(18) .
C378 N82 C374 C375 -61.9(12) .
O48 N72 C250 C251 1.2(18) .
O48 N72 C250 C249 173.5(13) .
C289 C288 C287 N76 -161.1(6) .
N79 C327 C328 C329 -174.1(10) .
N79 C338 C339 C4AA 175.7(8) .
C358 N81 C362 C363 72.0(9) .
C358 N81 C370 C371 168.9(12) .
C347 C346 N80 C354 161.6(6) .
C347 C346 N80 C342 33.5(8) .
C347 C346 N80 C350 -71.8(9) .
C181 C182 C177 N51 179.5(7) .
C181 C182 C177 C178 2.6(12) .
C181 C180 C179 C178 -2(2) .
O35 N54 C187 C188 -179.0(10) .
O35 N54 C187 C186 7.0(14) .
C349 C348 C347 C346 -178.5(7) .
C252 C247 C248 C249 0.4(15) .
C313 C312 C311 N77 -165.8(6) .
C366 N81 C362 C363 -170.8(6) .
C366 N81 C358 C359 -70.8(10) .
C366 N81 C370 C371 57.0(14) .
C328 C327 N79 C338 -48.0(14) .
C328 C327 N79 C331 -175.6(12) .
C328 C327 N79 C335 56.0(14) .
C354 N80 C342 C343 -42.1(13) .
C354 N80 C350 C351 40.7(12) .
O47 N72 C250 C251 -178.3(11) .
O47 N72 C250 C249 -5.9(18) .
C342 N80 C350 C351 176.3(8) .
C251 C250 C249 C248 -7.2(19) .
C338 N79 C331 C332 59.1(15) .
C338 N79 C335 C336 164.5(14) .
C310 C309 C308 C307 39.0(12) .
O36 N54 C187 C188 -3.2(15) .
O36 N54 C187 C186 -177.2(10) .
O16 N26 C84 C83 173.4(8) .
O16 N26 C84 C85 6.2(11) .
C248 C247 C252 C251 -3.3(15) .
C298 C297 C296 C295 -175.1(7) .
C381 C380 C379 C378 -157.4(16) .
C249 C250 C251 C252 4.3(18) .
C330 C329 C328 C327 -178.1(11) .
C331 N79 C338 C339 66.7(14) .
C331 N79 C335 C336 -65.1(17) .
C335 N79 C338 C339 -162.2(11) .
C335 N79 C331 C332 -64.7(16) .
C382 N82 C378 C379 141.5(12) .
C382 N82 C374 C375 59.8(10) .
C352 C351 C350 N80 -172.2(7) .
C350 N80 C342 C343 -176.9(9) .
C350 C351 C352 C353 -148.7(15) .
C365 C364 C363 C362 -179.3(7) .
C370 N81 C362 C363 -55.3(9) .
C370 N81 C358 C359 177.4(9) .
C418 N84 C406 C407 65.9(17) .
C418 N84 C406 C414 -84.3(9) .
C418 N84 C414 C406 102.6(10) .
N84 C406 C407 C408 161.6(11) .
C410 N84 C406 C407 -103.6(14) .
C410 N84 C406 C414 106.3(12) .
C410 N84 C414 C406 -118.6(13) .
C374 N82 C378 C379 -105.9(13) .
N83 C398 C399 C400 -167.6(10) .
N83 C394 C395 C396 162.9(9) .
C390 N83 C398 C399 34.5(17) .
C390 N83 C394 C395 -56.0(12) .
C402 N83 C390 C391 173.3(9) .
C402 N83 C398 C399 -81.5(11) .
C402 N83 C394 C395 67.9(11) .
C401 C400 C399 C398 -177.2(12) .
C398 N83 C390 C391 64.4(16) .
C398 N83 C394 C395 162.3(9) .
C423 N85 C420 C421 117(5) .
C423 N85 C420 C427 172(6) .
C423 N85 C427 C420 -175(3) .
C424 C423 N85 C420 100(5) .
C424 C423 N85 C427 -90(3) .
C394 N83 C390 C391 -58.9(12) .
C394 N83 C398 C399 162.9(10) .
C394 C395 C396 C397 178.6(11) .
C414 N84 C406 C407 150.2(15) .
C414 C406 C407 C408 -141(2) .
C333 C332 C331 N79 145.7(12) .
C421 C420 C427 N85 162(2) .
C427 N85 C420 C421 -55(5) .
C409 C408 C407 C406 134(2) .
C7AA N82 C378 C379 32.6(15) .
C7AA N82 C374 C375 161.9(9) .

loop_
_platon_squeeze_void_nr
_platon_squeeze_void_average_x
_platon_squeeze_void_average_y
_platon_squeeze_void_average_z
_platon_squeeze_void_volume
_platon_squeeze_void_count_electrons
_platon_squeeze_void_content
1 0.000 0.500 -0.002 4265 659 ' '
2 0.250 0.939 0.037 12611 1820 ' '
3 0.500 0.000 0.000 4265 659 ' '
4 0.750 0.439 0.037 12611 1820 ' '
5 0.096 0.297 0.106 20 1 ' '
6 0.596 0.797 0.106 20 1 ' '
7 0.404 0.797 0.394 20 3 ' '
8 0.904 0.297 0.394 20 3 ' '
9 0.096 0.703 0.606 20 1 ' '
10 0.596 0.203 0.606 20 1 ' '
11 0.404 0.203 0.894 20 3 ' '
12 0.904 0.703 0.894 20 3 ' '
